data_1502911
loop_
_publ_author_name
'Chas, Marcos'
'Gil-Ram\'irez, Guzm\'an'
'Escudero-Ad\'an, Eduardo C'
'Benet-Buchholz, Jordi'
'Ballester, Pablo'

_publ_section_title
;
 Efficient self-sorting of a racemic tetra-urea calix[4]pyrrole into a
 single heterodimeric capsule.
;
_journal_issue 8
_journal_name_full 'Organic letters'
_journal_page_first 1740
_journal_page_last 1743
_journal_paper_doi 10.1021/ol100341q
_journal_volume 12
_journal_year 2010
_chemical_formula_sum 'C210 H216 N26 O10'
_chemical_formula_weight 3264.09
_chemical_name_systematic
; 
 ? 
;
_space_group_IT_number 14
_symmetry_cell_setting monoclinic
_symmetry_space_group_name_Hall '-P 2yn'
_symmetry_space_group_name_H-M 'P 1 21/n 1'
_atom_sites_solution_hydrogens geom
_atom_sites_solution_primary direct
_atom_sites_solution_secondary difmap
_audit_creation_method SHELXL-97
_cell_angle_alpha 90.00
_cell_angle_beta 116.159(2)
_cell_angle_gamma 90.00
_cell_formula_units_Z 8
_cell_length_a 42.390(3)
_cell_length_b 22.0472(15)
_cell_length_c 42.441(3)
_cell_measurement_reflns_used 9982
_cell_measurement_temperature 100(2)
_cell_measurement_theta_max 26.03
_cell_measurement_theta_min 2.65
_cell_volume 35602(4)
_computing_cell_refinement 'Bruker APEX2 v2009.1-0'
_computing_data_collection 'Bruker APEX2 v2009.1-0'
_computing_data_reduction 'Bruker SAINT V7.60A'
_computing_molecular_graphics 'Bruker SHELXTL'
_computing_publication_material 'Bruker SHELXTL'
_computing_structure_refinement 'SHELXS-97 (Sheldrick, 2008)'
_computing_structure_solution 'SHELXS-97 (Sheldrick, 2008)'
_diffrn_ambient_temperature 100(2)
_diffrn_detector_area_resol_mean 512
_diffrn_detector_type '4K CCD area detector APEX II'
_diffrn_measured_fraction_theta_full 0.995
_diffrn_measured_fraction_theta_max 0.995
_diffrn_measurement_device_type 'Kappa 4-axis goniometer bruker-nonius'
_diffrn_measurement_method
;
 Fullsphere data collection, phi and omega scans
;
_diffrn_measurement_specimen_support 'magnetic support whith 10 micron nylon fiber cryoloop'
_diffrn_radiation_monochromator 'Multilayer Montel 200 mirrors'
_diffrn_radiation_type MoK\a
_diffrn_radiation_wavelength 0.71073
_diffrn_reflns_av_R_equivalents 0.0773
_diffrn_reflns_av_sigmaI/netI 0.0546
_diffrn_reflns_limit_h_max 52
_diffrn_reflns_limit_h_min -52
_diffrn_reflns_limit_k_max 27
_diffrn_reflns_limit_k_min -27
_diffrn_reflns_limit_l_max 52
_diffrn_reflns_limit_l_min -52
_diffrn_reflns_number 392574
_diffrn_reflns_theta_full 26.03
_diffrn_reflns_theta_max 26.03
_diffrn_reflns_theta_min 2.51
_diffrn_source 'rotating anode X-ray tube'
_diffrn_source_current 70
_diffrn_source_power 50
_diffrn_source_size '3 mm x 0.3 mm fine focus'
_diffrn_source_type 'Bruker-Nonius FR 591'
_exptl_absorpt_coefficient_mu 0.076
_exptl_absorpt_correction_T_max 1.0
_exptl_absorpt_correction_T_min 0.98
_exptl_absorpt_correction_type empirical
_exptl_absorpt_process_details
; 
 SADABS Version 2008/1 Bruker-Nonius
 Blessing, Acta Cryst. (1995) A51 33-38
;
_exptl_crystal_colour colourless
_exptl_crystal_density_diffrn 1.218
_exptl_crystal_density_method 'not measured'
_exptl_crystal_description Plate
_exptl_crystal_F_000 13904
_exptl_crystal_size_max 0.40
_exptl_crystal_size_mid 0.30
_exptl_crystal_size_min 0.08
_refine_diff_density_max 0.208
_refine_diff_density_min -0.166
_refine_diff_density_rms 0.037
_refine_ls_extinction_method none
_refine_ls_goodness_of_fit_ref 1.012
_refine_ls_hydrogen_treatment noref
_refine_ls_matrix_type full
_refine_ls_number_parameters 4897
_refine_ls_number_reflns 69721
_refine_ls_number_restraints 600
_refine_ls_restrained_S_all 1.030
_refine_ls_R_factor_all 0.0972
_refine_ls_R_factor_gt 0.0685
_refine_ls_shift/su_max 0.095
_refine_ls_shift/su_mean 0.001
_refine_ls_structure_factor_coef Fsqd
_refine_ls_weighting_details 'calc w=1/[\s^2^(Fo^2^)+(0.1151P)^2^+17.2205P] where P=(Fo^2^+2Fc^2^)/3'
_refine_ls_weighting_scheme calc
_refine_ls_wR_factor_gt 0.1714
_refine_ls_wR_factor_ref 0.1978
_reflns_number_gt 52356
_reflns_number_total 69721
_reflns_threshold_expression >2sigma(I)
_cod_data_source_file ol100341q_si_001.cif
_cod_data_source_block gg
_cod_depositor_comments
;
The following automatic conversions were performed:
'_diffrn_measurement_specimen_suppport' tag replaced with
'_diffrn_measurement_specimen_support'.

Automatic conversion script
Id: cif_correct_tags 1440 2010-10-19 06:21:57Z saulius 

The following automatic conversions were performed:

'_symmetry_cell_setting' value 'Monoclinic' changed to 'monoclinic'
according to /home/saulius/struct/CIF-dictionaries/cif_core.dic
dictionary named 'cif_core.dic' version 2.4.2 from 2011-04-26.

Automatic conversion script
Id: cif_fix_values 1715 2011-07-08 13:25:40Z adriana 
;
_cod_original_sg_symbol_H-M P2(1)/n
_cod_database_code 1502911

loop_
_symmetry_equiv_pos_as_xyz
'x, y, z'
'-x+1/2, y+1/2, -z+1/2'
'-x, -y, -z'
'x-1/2, -y-1/2, z-1/2'

loop_
_atom_site_label
_atom_site_type_symbol
_atom_site_fract_x
_atom_site_fract_y
_atom_site_fract_z
_atom_site_U_iso_or_equiv
_atom_site_adp_type
_atom_site_occupancy
_atom_site_symmetry_multiplicity
_atom_site_calc_flag
_atom_site_refinement_flags
_atom_site_disorder_assembly
_atom_site_disorder_group
C1A C 0.19551(7) 0.21251(13) 0.38058(7) 0.0289(6) Uani 1 1 d . . .
N1A N 0.21830(5) 0.26023(10) 0.39138(6) 0.0236(5) Uani 1 1 d . . .
H1AA H 0.2414 0.2571 0.4018 0.028 Uiso 1 1 calc R . .
O1A O 0.32283(5) 0.51186(9) 0.32934(6) 0.0393(5) Uani 1 1 d . . .
C2A C 0.16240(7) 0.23612(14) 0.36665(8) 0.0366(7) Uani 1 1 d . . .
H2AA H 0.1412 0.2135 0.3574 0.044 Uiso 1 1 calc R . .
N2A N 0.29116(7) 0.42395(12) 0.30742(7) 0.0424(6) Uani 1 1 d . . .
H2AB H 0.2882 0.3954 0.2919 0.051 Uiso 1 1 calc R . .
O2A O 0.47980(5) 0.34245(9) 0.51498(5) 0.0357(5) Uani 1 1 d . . .
C3A C 0.16510(7) 0.29953(14) 0.36827(8) 0.0364(7) Uani 1 1 d . . .
H3AA H 0.1460 0.3274 0.3601 0.044 Uiso 1 1 calc R . .
N3A N 0.31131(7) 0.47834(12) 0.27476(7) 0.0421(6) Uani 1 1 d . . .
H3AB H 0.3030 0.4483 0.2597 0.050 Uiso 1 1 calc R . .
O3A O 0.40630(5) -0.00042(9) 0.42725(6) 0.0367(5) Uani 1 1 d . . .
C4A C 0.19988(7) 0.31418(13) 0.38357(7) 0.0284(6) Uani 1 1 d . . .
N4A N 0.26912(5) 0.35834(9) 0.45032(6) 0.0230(4) Uani 1 1 d . . .
H4AA H 0.2786 0.3297 0.4428 0.028 Uiso 1 1 calc R . .
O4A O 0.24916(6) 0.15801(11) 0.24514(6) 0.0483(6) Uani 1 1 d . . .
C5A C 0.21771(7) 0.37588(12) 0.39129(7) 0.0279(6) Uani 1 1 d . . .
N5A N 0.43207(6) 0.39443(11) 0.47419(6) 0.0329(5) Uani 1 1 d . . .
H5AA H 0.4255 0.4141 0.4542 0.039 Uiso 1 1 calc R . .
C6A C 0.24127(7) 0.38453(12) 0.37216(7) 0.0292(6) Uani 1 1 d . . .
N6A N 0.48711(6) 0.41250(11) 0.47968(6) 0.0334(5) Uani 1 1 d . . .
H6AA H 0.4768 0.4337 0.4602 0.040 Uiso 1 1 calc R . .
C7A C 0.23819(8) 0.34769(13) 0.34435(8) 0.0336(6) Uani 1 1 d . . .
H7AA H 0.2237 0.3127 0.3389 0.040 Uiso 1 1 calc R . .
N7A N 0.31201(6) 0.24665(9) 0.50231(6) 0.0243(5) Uani 1 1 d . . .
H7AB H 0.3071 0.2491 0.4799 0.029 Uiso 1 1 calc R . .
C8A C 0.25580(8) 0.36082(14) 0.32435(8) 0.0364(7) Uani 1 1 d . . .
H8AA H 0.2534 0.3346 0.3056 0.044 Uiso 1 1 calc R . .
N8A N 0.42139(6) 0.08727(11) 0.46014(7) 0.0342(5) Uani 1 1 d . . .
H8AB H 0.4372 0.1163 0.4666 0.041 Uiso 1 1 calc R . .
C9A C 0.27678(8) 0.41167(13) 0.33142(8) 0.0346(6) Uani 1 1 d . . .
N9A N 0.46205(6) 0.03562(10) 0.44951(6) 0.0328(5) Uani 1 1 d . . .
H9AA H 0.4758 0.0670 0.4589 0.039 Uiso 1 1 calc R . .
C10A C 0.28115(8) 0.44829(13) 0.35980(8) 0.0347(7) Uani 1 1 d . . .
H10E H 0.2961 0.4828 0.3655 0.042 Uiso 1 1 calc R . .
N10A N 0.26254(6) 0.14749(9) 0.44236(6) 0.0252(5) Uani 1 1 d . . .
H10I H 0.2739 0.1747 0.4361 0.030 Uiso 1 1 calc R . .
C11A C 0.26351(8) 0.43406(12) 0.37962(8) 0.0315(6) Uani 1 1 d . . .
H11A H 0.2668 0.4592 0.3990 0.038 Uiso 1 1 calc R . .
N11A N 0.27691(7) 0.09957(13) 0.29439(7) 0.0464(7) Uani 1 1 d . . .
H11E H 0.2954 0.0758 0.3043 0.056 Uiso 1 1 calc R . .
C12A C 0.30906(7) 0.47470(13) 0.30544(8) 0.0331(6) Uani 1 1 d . . .
N12A N 0.28271(8) 0.07805(14) 0.24510(7) 0.0496(7) Uani 1 1 d . . .
H12A H 0.2985 0.0513 0.2581 0.059 Uiso 1 1 calc R . .
C13A C 0.32704(9) 0.53053(15) 0.26561(9) 0.0460(8) Uani 1 1 d . . .
H13A H 0.3476 0.5451 0.2868 0.055 Uiso 1 1 calc R . .
H13B H 0.3097 0.5639 0.2568 0.055 Uiso 1 1 calc R . .
C14A C 0.33856(8) 0.51353(14) 0.23779(8) 0.0422(7) Uani 1 1 d . . .
C15A C 0.31602(10) 0.48440(19) 0.20749(10) 0.0563(10) Uani 1 1 d . . .
H15A H 0.2927 0.4755 0.2036 0.068 Uiso 1 1 calc R . .
C16A C 0.32728(10) 0.4680(2) 0.18259(10) 0.0622(10) Uani 1 1 d . . .
H16A H 0.3113 0.4480 0.1618 0.075 Uiso 1 1 calc R . .
C17A C 0.36083(10) 0.47965(18) 0.18708(10) 0.0603(9) Uani 1 1 d . . .
C18A C 0.38317(9) 0.50872(19) 0.21746(11) 0.0605(10) Uani 1 1 d . . .
H18A H 0.4064 0.5176 0.2210 0.073 Uiso 1 1 calc R . .
C19A C 0.37305(9) 0.52572(17) 0.24325(10) 0.0555(9) Uani 1 1 d . . .
H19A H 0.3892 0.5452 0.2641 0.067 Uiso 1 1 calc R . .
C20A C 0.37249(12) 0.4633(2) 0.15923(11) 0.0739(12) Uani 1 1 d U . .
H20A H 0.3588 0.4285 0.1457 0.111 Uiso 1 1 calc R . .
H20B H 0.3975 0.4528 0.1704 0.111 Uiso 1 1 calc R . .
H20C H 0.3687 0.4979 0.1435 0.111 Uiso 1 1 calc R . .
C21A C 0.18856(8) 0.42465(13) 0.37598(8) 0.0359(7) Uani 1 1 d . . .
H21A H 0.1733 0.4223 0.3878 0.054 Uiso 1 1 calc R . .
H21B H 0.1746 0.4175 0.3508 0.054 Uiso 1 1 calc R . .
H21C H 0.1993 0.4650 0.3796 0.054 Uiso 1 1 calc R . .
C22A C 0.23798(7) 0.38723(11) 0.42988(7) 0.0257(5) Uani 1 1 d . . .
C23A C 0.23238(8) 0.42710(13) 0.45179(8) 0.0340(6) Uani 1 1 d . . .
H23A H 0.2127 0.4532 0.4453 0.041 Uiso 1 1 calc R . .
C24A C 0.26048(8) 0.42289(13) 0.48519(8) 0.0330(6) Uani 1 1 d . . .
H24A H 0.2632 0.4457 0.5052 0.040 Uiso 1 1 calc R . .
C25A C 0.28338(7) 0.38051(11) 0.48424(7) 0.0246(5) Uani 1 1 d . . .
C26A C 0.31848(7) 0.36000(12) 0.51257(7) 0.0278(6) Uani 1 1 d . . .
C27A C 0.34838(7) 0.36510(12) 0.50071(7) 0.0278(6) Uani 1 1 d . . .
C28A C 0.34510(7) 0.40201(12) 0.47291(8) 0.0304(6) Uani 1 1 d . . .
H28A H 0.3236 0.4225 0.4595 0.037 Uiso 1 1 calc R . .
C29A C 0.37291(7) 0.40909(12) 0.46458(8) 0.0316(6) Uani 1 1 d . . .
H29A H 0.3700 0.4337 0.4451 0.038 Uiso 1 1 calc R . .
C30A C 0.40496(7) 0.38099(13) 0.48404(7) 0.0300(6) Uani 1 1 d . . .
C31A C 0.40868(7) 0.34418(13) 0.51176(8) 0.0320(6) Uani 1 1 d . . .
H31A H 0.4304 0.3245 0.5254 0.038 Uiso 1 1 calc R . .
C32A C 0.38033(7) 0.33595(12) 0.51971(7) 0.0294(6) Uani 1 1 d . . .
H32A H 0.3829 0.3099 0.5385 0.035 Uiso 1 1 calc R . .
C33A C 0.46711(7) 0.38088(13) 0.49154(7) 0.0297(6) Uani 1 1 d . . .
C34A C 0.52556(7) 0.41225(14) 0.49850(8) 0.0346(7) Uani 1 1 d . . .
H34A H 0.5342 0.3701 0.5044 0.042 Uiso 1 1 calc R . .
H34B H 0.5333 0.4354 0.5206 0.042 Uiso 1 1 calc R . .
C35A C 0.54079(7) 0.44084(13) 0.47548(8) 0.0333(6) Uani 1 1 d . . .
C36A C 0.52935(8) 0.49675(14) 0.45994(9) 0.0429(8) Uani 1 1 d . . .
H36A H 0.5117 0.5178 0.4635 0.051 Uiso 1 1 calc R . .
C37A C 0.54335(9) 0.52236(16) 0.43927(10) 0.0485(9) Uani 1 1 d . . .
H37A H 0.5353 0.5610 0.4290 0.058 Uiso 1 1 calc R . .
C38A C 0.56919(9) 0.49253(17) 0.43321(9) 0.0522(9) Uani 1 1 d . . .
C39A C 0.58073(9) 0.43754(17) 0.44894(10) 0.0546(9) Uani 1 1 d . . .
H39A H 0.5985 0.4165 0.4455 0.066 Uiso 1 1 calc R . .
C40A C 0.56661(8) 0.41199(15) 0.46996(9) 0.0427(7) Uani 1 1 d . . .
H40A H 0.5751 0.3738 0.4807 0.051 Uiso 1 1 calc R . .
C41A C 0.58360(11) 0.5203(2) 0.40949(11) 0.0742(12) Uani 1 1 d . . .
H41A H 0.5884 0.5635 0.4150 0.111 Uiso 1 1 calc R . .
H41B H 0.5663 0.5157 0.3849 0.111 Uiso 1 1 calc R . .
H41C H 0.6054 0.4996 0.4132 0.111 Uiso 1 1 calc R . .
C42A C 0.32850(8) 0.40171(14) 0.54460(8) 0.0359(7) Uani 1 1 d . . .
H42A H 0.3109 0.3981 0.5535 0.054 Uiso 1 1 calc R . .
H42B H 0.3295 0.4438 0.5377 0.054 Uiso 1 1 calc R . .
H42C H 0.3516 0.3898 0.5630 0.054 Uiso 1 1 calc R . .
C43A C 0.31725(7) 0.29528(12) 0.52422(7) 0.0271(6) Uani 1 1 d . . .
C44A C 0.32342(7) 0.27217(14) 0.55657(7) 0.0335(7) Uani 1 1 d . . .
H44A H 0.3276 0.2951 0.5770 0.040 Uiso 1 1 calc R . .
C45A C 0.32239(8) 0.20855(14) 0.55391(8) 0.0358(7) Uani 1 1 d . . .
H45A H 0.3259 0.1809 0.5723 0.043 Uiso 1 1 calc R . .
C46A C 0.31559(7) 0.19354(12) 0.52053(7) 0.0291(6) Uani 1 1 d . . .
C47A C 0.31191(7) 0.13150(12) 0.50312(7) 0.0307(6) Uani 1 1 d . . .
C48A C 0.33942(7) 0.12312(12) 0.48843(7) 0.0289(6) Uani 1 1 d . . .
C49A C 0.36837(7) 0.15990(12) 0.49829(8) 0.0316(6) Uani 1 1 d . . .
H49A H 0.3707 0.1941 0.5128 0.038 Uiso 1 1 calc R . .
C50A C 0.39425(7) 0.14808(12) 0.48750(8) 0.0324(6) Uani 1 1 d . . .
H50A H 0.4138 0.1747 0.4943 0.039 Uiso 1 1 calc R . .
C51A C 0.39208(7) 0.09818(12) 0.46700(8) 0.0306(6) Uani 1 1 d . . .
C52A C 0.36250(8) 0.06055(13) 0.45613(8) 0.0339(6) Uani 1 1 d . . .
H52A H 0.3602 0.0262 0.4417 0.041 Uiso 1 1 calc R . .
C53A C 0.33653(8) 0.07399(13) 0.46665(8) 0.0333(6) Uani 1 1 d . . .
H53A H 0.3162 0.0490 0.4588 0.040 Uiso 1 1 calc R . .
C54A C 0.42846(7) 0.03771(12) 0.44489(7) 0.0295(6) Uani 1 1 d . . .
C55A C 0.47628(8) -0.01777(13) 0.43930(8) 0.0387(7) Uani 1 1 d . . .
H55A H 0.4603 -0.0295 0.4149 0.046 Uiso 1 1 calc R . .
H55B H 0.4780 -0.0523 0.4549 0.046 Uiso 1 1 calc R . .
C56A C 0.51245(8) -0.00350(13) 0.44198(8) 0.0365(7) Uani 1 1 d . . .
C57A C 0.53875(9) 0.01962(15) 0.47249(9) 0.0435(8) Uani 1 1 d . . .
H57A H 0.5342 0.0266 0.4922 0.052 Uiso 1 1 calc R . .
C58A C 0.57156(9) 0.03271(15) 0.47480(10) 0.0498(9) Uani 1 1 d . . .
H58A H 0.5893 0.0481 0.4961 0.060 Uiso 1 1 calc R . .
C59A C 0.57892(9) 0.02363(15) 0.44635(10) 0.0495(9) Uani 1 1 d . . .
C60A C 0.55313(9) 0.00030(15) 0.41656(10) 0.0521(8) Uani 1 1 d . . .
H60A H 0.5580 -0.0067 0.3970 0.063 Uiso 1 1 calc R . .
C61A C 0.51962(9) -0.01386(14) 0.41335(9) 0.0432(7) Uani 1 1 d . . .
H61A H 0.5021 -0.0302 0.3921 0.052 Uiso 1 1 calc R . .
C62A C 0.61463(10) 0.0410(2) 0.44902(14) 0.0737(12) Uani 1 1 d . . .
H62A H 0.6181 0.0215 0.4300 0.110 Uiso 1 1 calc R . .
H62B H 0.6330 0.0275 0.4717 0.110 Uiso 1 1 calc R . .
H62C H 0.6159 0.0851 0.4471 0.110 Uiso 1 1 calc R . .
C63A C 0.32007(9) 0.08275(13) 0.53195(8) 0.0403(7) Uani 1 1 d . . .
H63A H 0.3032 0.0863 0.5419 0.060 Uiso 1 1 calc R . .
H63B H 0.3439 0.0888 0.5506 0.060 Uiso 1 1 calc R . .
H63C H 0.3182 0.0423 0.5217 0.060 Uiso 1 1 calc R . .
C64A C 0.27566(7) 0.12035(11) 0.47497(7) 0.0298(6) Uani 1 1 d . . .
C65A C 0.24950(9) 0.08214(14) 0.47362(9) 0.0443(8) Uani 1 1 d . . .
H65A H 0.2506 0.0570 0.4923 0.053 Uiso 1 1 calc R . .
C66A C 0.22083(9) 0.08624(14) 0.44032(9) 0.0431(8) Uani 1 1 d . . .
H66A H 0.1993 0.0648 0.4327 0.052 Uiso 1 1 calc R . .
C67A C 0.22926(7) 0.12644(12) 0.42073(8) 0.0302(6) Uani 1 1 d . . .
C68A C 0.20833(7) 0.14709(12) 0.38305(8) 0.0305(6) Uani 1 1 d . . .
C69A C 0.22921(7) 0.14021(12) 0.36121(7) 0.0286(6) Uani 1 1 d . . .
C70A C 0.25740(8) 0.10009(13) 0.37063(8) 0.0359(7) Uani 1 1 d . . .
H70A H 0.2659 0.0797 0.3926 0.043 Uiso 1 1 calc R . .
C71A C 0.27320(8) 0.08945(14) 0.34877(8) 0.0400(7) Uani 1 1 d . . .
H71A H 0.2929 0.0630 0.3562 0.048 Uiso 1 1 calc R . .
C72A C 0.26051(8) 0.11720(13) 0.31606(8) 0.0374(7) Uani 1 1 d . . .
C73A C 0.23272(8) 0.15803(14) 0.30619(8) 0.0368(7) Uani 1 1 d . . .
H73A H 0.2241 0.1783 0.2842 0.044 Uiso 1 1 calc R . .
C74A C 0.21764(7) 0.16877(13) 0.32893(8) 0.0324(6) Uani 1 1 d . . .
H74A H 0.1987 0.1967 0.3221 0.039 Uiso 1 1 calc R . .
C75A C 0.26760(8) 0.11489(14) 0.26037(8) 0.0367(7) Uani 1 1 d . . .
C76A C 0.27324(9) 0.08199(18) 0.20746(8) 0.0497(9) Uani 1 1 d . . .
H76A H 0.2673 0.1244 0.1994 0.060 Uiso 1 1 calc R . .
H76B H 0.2523 0.0565 0.1941 0.060 Uiso 1 1 calc R . .
C77A C 0.30383(9) 0.06065(18) 0.20059(9) 0.0519(9) Uani 1 1 d . . .
C78A C 0.32157(12) 0.0073(2) 0.21407(11) 0.0734(13) Uani 1 1 d . . .
H78A H 0.3144 -0.0178 0.2279 0.088 Uiso 1 1 calc R . .
C79A C 0.34912(14) -0.0102(3) 0.20805(14) 0.0921(15) Uani 1 1 d U . .
H79A H 0.3608 -0.0471 0.2181 0.111 Uiso 1 1 calc R . .
C80A C 0.36040(12) 0.0226(2) 0.18854(14) 0.0840(14) Uani 1 1 d U . .
C81A C 0.34286(12) 0.0754(2) 0.17341(13) 0.0797(12) Uani 1 1 d U . .
H81A H 0.3498 0.0984 0.1586 0.096 Uiso 1 1 calc R . .
C82A C 0.31455(11) 0.0955(2) 0.17978(11) 0.0681(11) Uani 1 1 d . . .
H82A H 0.3029 0.1325 0.1699 0.082 Uiso 1 1 calc R . .
C83A C 0.39074(16) 0.0005(3) 0.18121(18) 0.1158(17) Uani 1 1 d U . .
H83A H 0.3851 -0.0396 0.1702 0.139 Uiso 1 1 calc R . .
H83B H 0.4122 -0.0021 0.2033 0.139 Uiso 1 1 calc R . .
H83C H 0.3944 0.0292 0.1654 0.139 Uiso 1 1 calc R . .
C84A C 0.17571(8) 0.10584(14) 0.36565(9) 0.0403(7) Uani 1 1 d . . .
H84A H 0.1604 0.1117 0.3772 0.060 Uiso 1 1 calc R . .
H84B H 0.1832 0.0634 0.3679 0.060 Uiso 1 1 calc R . .
H84C H 0.1628 0.1163 0.3407 0.060 Uiso 1 1 calc R . .
C1BA C 0.55280(6) 0.29177(13) 0.36628(8) 0.0292(6) Uani 1 1 d . . .
N1BA N 0.52006(5) 0.31453(10) 0.34472(6) 0.0266(5) Uani 1 1 d . . .
H1BA H 0.5001 0.2959 0.3399 0.032 Uiso 1 1 calc R . .
O1BA O 0.43382(5) 0.49211(9) 0.42777(5) 0.0330(4) Uani 1 1 d . . .
C2BA C 0.57685(7) 0.33318(13) 0.36634(8) 0.0329(6) Uani 1 1 d . . .
H2BA H 0.6017 0.3296 0.3785 0.039 Uiso 1 1 calc R . .
N2BA N 0.39754(6) 0.46821(11) 0.36994(6) 0.0330(5) Uani 1 1 d . . .
H2BB H 0.3751 0.4627 0.3558 0.040 Uiso 1 1 calc R . .
O2BA O 0.27376(6) 0.36533(10) 0.23872(6) 0.0442(5) Uani 1 1 d . . .
C3BA C 0.55775(7) 0.38239(13) 0.34490(8) 0.0345(6) Uani 1 1 d . . .
H3BA H 0.5677 0.4180 0.3404 0.041 Uiso 1 1 calc R . .
N3BA N 0.37703(6) 0.52369(10) 0.40223(6) 0.0328(5) Uani 1 1 d . . .
H3BB H 0.3565 0.5213 0.3838 0.039 Uiso 1 1 calc R . .
O3BA O 0.32996(6) 0.00140(11) 0.30631(6) 0.0440(5) Uani 1 1 d . . .
C4BA C 0.52278(7) 0.37018(11) 0.33176(7) 0.0277(6) Uani 1 1 d . . .
N4BA N 0.45287(6) 0.32725(10) 0.26573(6) 0.0271(5) Uani 1 1 d . . .
H4BA H 0.4518 0.3038 0.2820 0.032 Uiso 1 1 calc R . .
O4BA O 0.49462(5) 0.13489(9) 0.49792(5) 0.0333(4) Uani 1 1 d . . .
C5BA C 0.49077(7) 0.40723(12) 0.30874(8) 0.0300(6) Uani 1 1 d . . .
N5BA N 0.29409(6) 0.26718(13) 0.24922(7) 0.0398(6) Uani 1 1 d . . .
H5BA H 0.2914 0.2340 0.2593 0.048 Uiso 1 1 calc R . .
C6BA C 0.46594(7) 0.41568(11) 0.32635(7) 0.0271(6) Uani 1 1 d . . .
N6BA N 0.23777(7) 0.28929(14) 0.23789(7) 0.0461(7) Uani 1 1 d . . .
H6BA H 0.2366 0.2512 0.2435 0.055 Uiso 1 1 calc R . .
C7BA C 0.47903(7) 0.42414(12) 0.36239(8) 0.0321(6) Uani 1 1 d . . .
H7BA H 0.5035 0.4193 0.3767 0.039 Uiso 1 1 calc R . .
N7BA N 0.44605(6) 0.17888(10) 0.25921(6) 0.0281(5) Uani 1 1 d . . .
H7BB H 0.4447 0.1968 0.2771 0.034 Uiso 1 1 calc R . .
C8BA C 0.45763(7) 0.43941(13) 0.37811(8) 0.0341(6) Uani 1 1 d . . .
H8BA H 0.4673 0.4441 0.4029 0.041 Uiso 1 1 calc R . .
N8BA N 0.38022(7) 0.03677(12) 0.35259(7) 0.0392(6) Uani 1 1 d . . .
H8BB H 0.3874 0.0481 0.3746 0.047 Uiso 1 1 calc R . .
C9BA C 0.42185(7) 0.44777(12) 0.35722(8) 0.0299(6) Uani 1 1 d . . .
N9BA N 0.34209(6) -0.02279(11) 0.36264(7) 0.0366(6) Uani 1 1 d . . .
H9BA H 0.3551 -0.0138 0.3849 0.044 Uiso 1 1 calc R . .
C10G C 0.40794(7) 0.43788(12) 0.32141(8) 0.0323(6) Uani 1 1 d . . .
H10A H 0.3834 0.4417 0.3072 0.039 Uiso 1 1 calc R . .
N10C N 0.51409(6) 0.16590(10) 0.33823(6) 0.0273(5) Uani 1 1 d . . .
H10D H 0.4960 0.1890 0.3351 0.033 Uiso 1 1 calc R . .
C11C C 0.42999(7) 0.42234(12) 0.30628(8) 0.0301(6) Uani 1 1 d . . .
H11B H 0.4202 0.4161 0.2816 0.036 Uiso 1 1 calc R . .
N11C N 0.49318(6) 0.23353(11) 0.47986(6) 0.0328(5) Uani 1 1 d . . .
H11F H 0.4847 0.2693 0.4815 0.039 Uiso 1 1 calc R . .
C12C C 0.40487(7) 0.49529(12) 0.40147(7) 0.0281(6) Uani 1 1 d . . .
N12C N 0.48328(7) 0.21121(11) 0.52696(6) 0.0365(6) Uani 1 1 d . . .
H12B H 0.4785 0.2501 0.5270 0.044 Uiso 1 1 calc R . .
C13C C 0.37994(8) 0.55839(13) 0.43283(8) 0.0355(6) Uani 1 1 d . . .
H13C H 0.3919 0.5975 0.4339 0.043 Uiso 1 1 calc R . .
H13D H 0.3943 0.5354 0.4545 0.043 Uiso 1 1 calc R . .
C14C C 0.34385(8) 0.57020(12) 0.43054(8) 0.0350(6) Uani 1 1 d . . .
C15C C 0.33671(8) 0.55621(13) 0.45870(9) 0.0392(7) Uani 1 1 d . . .
H15B H 0.3546 0.5387 0.4793 0.047 Uiso 1 1 calc R . .
C16C C 0.30394(8) 0.56746(13) 0.45697(9) 0.0429(7) Uani 1 1 d . . .
H16B H 0.2997 0.5576 0.4765 0.052 Uiso 1 1 calc R . .
C17C C 0.27723(8) 0.59270(13) 0.42747(10) 0.0439(8) Uani 1 1 d . . .
C18C C 0.28447(9) 0.60750(14) 0.39917(10) 0.0444(8) Uani 1 1 d . . .
H18B H 0.2667 0.6251 0.3786 0.053 Uiso 1 1 calc R . .
C19C C 0.31745(8) 0.59664(13) 0.40116(9) 0.0397(7) Uani 1 1 d . . .
H19B H 0.3221 0.6076 0.3819 0.048 Uiso 1 1 calc R . .
C20C C 0.24085(9) 0.60339(16) 0.42477(11) 0.0557(9) Uani 1 1 d . . .
H20D H 0.2425 0.6100 0.4483 0.084 Uiso 1 1 calc R . .
H20E H 0.2261 0.5679 0.4141 0.084 Uiso 1 1 calc R . .
H20F H 0.2304 0.6392 0.4102 0.084 Uiso 1 1 calc R . .
C21C C 0.50377(8) 0.47114(12) 0.30503(8) 0.0364(7) Uani 1 1 d . . .
H21D H 0.5206 0.4677 0.2951 0.055 Uiso 1 1 calc R . .
H21E H 0.5152 0.4904 0.3282 0.055 Uiso 1 1 calc R . .
H21F H 0.4837 0.4959 0.2895 0.055 Uiso 1 1 calc R . .
C22C C 0.47125(7) 0.38105(12) 0.27226(8) 0.0292(6) Uani 1 1 d . . .
C23C C 0.46582(8) 0.40334(13) 0.24022(8) 0.0382(7) Uani 1 1 d . . .
H23B H 0.4749 0.4404 0.2363 0.046 Uiso 1 1 calc R . .
C24C C 0.44463(8) 0.36272(14) 0.21421(8) 0.0391(7) Uani 1 1 d . . .
H24B H 0.4372 0.3669 0.1897 0.047 Uiso 1 1 calc R . .
C25C C 0.43652(7) 0.31538(13) 0.23063(7) 0.0303(6) Uani 1 1 d . . .
C26C C 0.41210(7) 0.26155(14) 0.21576(7) 0.0329(6) Uani 1 1 d . . .
C27C C 0.38272(7) 0.26360(14) 0.22782(7) 0.0326(6) Uani 1 1 d . . .
C28C C 0.36784(8) 0.31916(15) 0.23002(8) 0.0395(7) Uani 1 1 d . . .
H28B H 0.3778 0.3556 0.2265 0.047 Uiso 1 1 calc R . .
C29C C 0.33882(8) 0.32246(15) 0.23728(9) 0.0417(7) Uani 1 1 d . . .
H29B H 0.3290 0.3608 0.2383 0.050 Uiso 1 1 calc R . .
C30C C 0.32420(8) 0.26920(15) 0.24306(8) 0.0389(7) Uani 1 1 d . . .
C31C C 0.33907(8) 0.21370(14) 0.24119(8) 0.0369(7) Uani 1 1 d . . .
H31B H 0.3296 0.1772 0.2454 0.044 Uiso 1 1 calc R . .
C32C C 0.36771(8) 0.21113(14) 0.23328(8) 0.0353(7) Uani 1 1 d . . .
H32B H 0.3771 0.1728 0.2316 0.042 Uiso 1 1 calc R . .
C33C C 0.26847(8) 0.31083(15) 0.24135(8) 0.0379(7) Uani 1 1 d . . .
C34C C 0.20596(9) 0.32598(19) 0.22528(11) 0.0577(10) Uani 1 1 d . . .
H34C H 0.1956 0.3297 0.1994 0.069 Uiso 1 1 calc R . .
H34D H 0.2116 0.3672 0.2356 0.069 Uiso 1 1 calc R . .
C35C C 0.18019(8) 0.29556(18) 0.23594(9) 0.0502(9) Uani 1 1 d . . .
C36C C 0.17231(9) 0.31922(18) 0.26156(10) 0.0517(9) Uani 1 1 d . . .
H36B H 0.1821 0.3572 0.2719 0.062 Uiso 1 1 calc R . .
C37C C 0.15037(9) 0.28890(17) 0.27273(9) 0.0481(8) Uani 1 1 d . . .
H37B H 0.1454 0.3065 0.2905 0.058 Uiso 1 1 calc R . .
C38C C 0.13554(8) 0.23332(18) 0.25844(10) 0.0497(9) Uani 1 1 d . . .
C39C C 0.14333(8) 0.20915(18) 0.23195(10) 0.0509(9) Uani 1 1 d . . .
H39B H 0.1336 0.1712 0.2216 0.061 Uiso 1 1 calc R . .
C40C C 0.16496(9) 0.23988(19) 0.22090(10) 0.0544(10) Uani 1 1 d . . .
H40B H 0.1696 0.2231 0.2028 0.065 Uiso 1 1 calc R . .
C41C C 0.11255(10) 0.2000(2) 0.27075(11) 0.0648(11) Uani 1 1 d . . .
H41D H 0.1238 0.1986 0.2965 0.097 Uiso 1 1 calc R . .
H41E H 0.1088 0.1585 0.2614 0.097 Uiso 1 1 calc R . .
H41F H 0.0899 0.2208 0.2625 0.097 Uiso 1 1 calc R . .
C42C C 0.39424(8) 0.26683(16) 0.17547(8) 0.0406(7) Uani 1 1 d . . .
H42D H 0.4122 0.2664 0.1668 0.061 Uiso 1 1 calc R . .
H42E H 0.3810 0.3049 0.1686 0.061 Uiso 1 1 calc R . .
H42F H 0.3782 0.2326 0.1654 0.061 Uiso 1 1 calc R . .
C43C C 0.43221(7) 0.20219(13) 0.22567(7) 0.0315(6) Uani 1 1 d . . .
C44C C 0.44083(8) 0.16134(14) 0.20609(8) 0.0389(7) Uani 1 1 d . . .
H44B H 0.4353 0.1652 0.1819 0.047 Uiso 1 1 calc R . .
C45C C 0.45918(8) 0.11317(13) 0.22812(8) 0.0373(7) Uani 1 1 d . . .
H45B H 0.4680 0.0786 0.2213 0.045 Uiso 1 1 calc R . .
C46C C 0.46227(7) 0.12413(12) 0.26111(8) 0.0325(6) Uani 1 1 d . . .
C47C C 0.47727(8) 0.08728(12) 0.29419(8) 0.0346(6) Uani 1 1 d . . .
C48C C 0.45046(7) 0.08107(11) 0.30955(8) 0.0315(6) Uani 1 1 d . . .
C49C C 0.41467(9) 0.07233(14) 0.28740(8) 0.0415(7) Uani 1 1 d . . .
H49B H 0.4067 0.0754 0.2627 0.050 Uiso 1 1 calc R . .
C50C C 0.39044(8) 0.05928(14) 0.30022(8) 0.0392(7) Uani 1 1 d . . .
H50B H 0.3664 0.0536 0.2845 0.047 Uiso 1 1 calc R . .
C51C C 0.40171(8) 0.05463(13) 0.33624(8) 0.0348(6) Uani 1 1 d . . .
C52C C 0.43672(8) 0.06558(13) 0.35858(8) 0.0350(7) Uani 1 1 d . . .
H52B H 0.4444 0.0642 0.3833 0.042 Uiso 1 1 calc R . .
C53C C 0.46078(8) 0.07861(12) 0.34535(8) 0.0319(6) Uani 1 1 d . . .
H53B H 0.4847 0.0859 0.3612 0.038 Uiso 1 1 calc R . .
C54C C 0.34953(7) 0.00376(13) 0.33806(8) 0.0337(6) Uani 1 1 d . . .
C55C C 0.31343(8) -0.06573(14) 0.35368(8) 0.0406(7) Uani 1 1 d . . .
H55C H 0.3204 -0.1056 0.3481 0.049 Uiso 1 1 calc R . .
H55D H 0.2926 -0.0513 0.3327 0.049 Uiso 1 1 calc R . .
C56C C 0.30426(8) -0.07232(12) 0.38426(8) 0.0343(6) Uani 1 1 d . . .
C57C C 0.27137(9) -0.05660(16) 0.38118(9) 0.0465(8) Uani 1 1 d . . .
H57B H 0.2538 -0.0425 0.3593 0.056 Uiso 1 1 calc R . .
C58C C 0.26380(9) -0.06118(15) 0.40966(10) 0.0499(8) Uani 1 1 d . . .
H58B H 0.2412 -0.0493 0.4070 0.060 Uiso 1 1 calc R . .
C59C C 0.28783(9) -0.08224(13) 0.44133(9) 0.0416(7) Uani 1 1 d . . .
C60C C 0.32088(9) -0.09828(14) 0.44466(9) 0.0424(7) Uani 1 1 d . . .
H60B H 0.3383 -0.1124 0.4666 0.051 Uiso 1 1 calc R . .
C61C C 0.32862(8) -0.09391(13) 0.41628(9) 0.0389(7) Uani 1 1 d . . .
H61B H 0.3512 -0.1060 0.4189 0.047 Uiso 1 1 calc R . .
C62C C 0.27969(11) -0.08702(16) 0.47249(10) 0.0632(9) Uani 1 1 d . . .
H62D H 0.2549 -0.0981 0.4644 0.095 Uiso 1 1 calc R . .
H62E H 0.2842 -0.0479 0.4846 0.095 Uiso 1 1 calc R . .
H62F H 0.2947 -0.1182 0.4886 0.095 Uiso 1 1 calc R . .
C63C C 0.48386(9) 0.02133(12) 0.28483(9) 0.0414(7) Uani 1 1 d . . .
H63D H 0.5015 0.0222 0.2758 0.062 Uiso 1 1 calc R . .
H63E H 0.4619 0.0045 0.2669 0.062 Uiso 1 1 calc R . .
H63F H 0.4923 -0.0041 0.3059 0.062 Uiso 1 1 calc R . .
C64C C 0.51188(7) 0.11297(12) 0.32061(8) 0.0323(6) Uani 1 1 d . . .
C65C C 0.54575(8) 0.09118(13) 0.33254(9) 0.0396(7) Uani 1 1 d . . .
H65B H 0.5526 0.0549 0.3252 0.048 Uiso 1 1 calc R . .
C66C C 0.56811(8) 0.13228(13) 0.35742(8) 0.0365(7) Uani 1 1 d . . .
H66B H 0.5930 0.1290 0.3696 0.044 Uiso 1 1 calc R . .
C67C C 0.54827(6) 0.17813(12) 0.36140(7) 0.0289(6) Uani 1 1 d . . .
C68C C 0.55814(7) 0.23201(13) 0.38572(8) 0.0310(6) Uani 1 1 d . . .
C69C C 0.53770(7) 0.23107(12) 0.40805(7) 0.0279(6) Uani 1 1 d . . .
C70C C 0.53173(7) 0.17707(13) 0.42147(8) 0.0326(6) Uani 1 1 d . . .
H70B H 0.5381 0.1399 0.4145 0.039 Uiso 1 1 calc R . .
C71C C 0.51671(7) 0.17557(13) 0.44477(8) 0.0338(6) Uani 1 1 d . . .
H71B H 0.5131 0.1379 0.4535 0.041 Uiso 1 1 calc R . .
C72C C 0.50704(7) 0.22941(12) 0.45518(7) 0.0285(6) Uani 1 1 d . . .
C73C C 0.51181(8) 0.28364(13) 0.44120(8) 0.0324(6) Uani 1 1 d . . .
H73B H 0.5043 0.3206 0.4473 0.039 Uiso 1 1 calc R . .
C74C C 0.52739(7) 0.28472(13) 0.41855(8) 0.0317(6) Uani 1 1 d . . .
H74B H 0.5311 0.3225 0.4100 0.038 Uiso 1 1 calc R . .
C75C C 0.49107(7) 0.18970(13) 0.50155(7) 0.0291(6) Uani 1 1 d . . .
C76C C 0.48238(8) 0.17259(15) 0.55447(8) 0.0394(7) Uani 1 1 d . . .
H76C H 0.5064 0.1587 0.5703 0.047 Uiso 1 1 calc R . .
H76D H 0.4676 0.1365 0.5439 0.047 Uiso 1 1 calc R . .
C77C C 0.46716(8) 0.20932(15) 0.57513(7) 0.0366(7) Uani 1 1 d . . .
C78C C 0.43795(8) 0.18951(15) 0.57895(8) 0.0388(7) Uani 1 1 d . . .
H78B H 0.4275 0.1515 0.5695 0.047 Uiso 1 1 calc R . .
C79C C 0.42385(8) 0.22580(16) 0.59683(8) 0.0425(8) Uani 1 1 d . . .
H79B H 0.4038 0.2122 0.5993 0.051 Uiso 1 1 calc R . .
C80C C 0.43860(9) 0.28031(16) 0.61065(8) 0.0456(8) Uani 1 1 d . . .
C81C C 0.46781(9) 0.29938(17) 0.60715(8) 0.0484(8) Uani 1 1 d . . .
H81B H 0.4785 0.3370 0.6170 0.058 Uiso 1 1 calc R . .
C82C C 0.48181(9) 0.26355(16) 0.58917(8) 0.0425(8) Uani 1 1 d . . .
H82B H 0.5019 0.2774 0.5868 0.051 Uiso 1 1 calc R . .
C83C C 0.42315(11) 0.31991(19) 0.62968(10) 0.0598(10) Uani 1 1 d . . .
H83D H 0.4384 0.3551 0.6399 0.090 Uiso 1 1 calc R . .
H83E H 0.4213 0.2964 0.6484 0.090 Uiso 1 1 calc R . .
H83F H 0.3997 0.3338 0.6130 0.090 Uiso 1 1 calc R . .
C84C C 0.59759(7) 0.22649(15) 0.41187(9) 0.0413(8) Uani 1 1 d . . .
H84D H 0.6117 0.2241 0.3988 0.062 Uiso 1 1 calc R . .
H84E H 0.6013 0.1898 0.4261 0.062 Uiso 1 1 calc R . .
H84F H 0.6048 0.2621 0.4273 0.062 Uiso 1 1 calc R . .
C1CA C 0.35061(9) 0.26745(17) 0.43217(10) 0.0243(8) Uani 0.705(2) 1 d P A 1
H1CA H 0.3587 0.2789 0.4561 0.029 Uiso 0.705(2) 1 calc PR A 1
O1CA O 0.29454(4) 0.25253(7) 0.42729(5) 0.0217(4) Uani 1 1 d . A .
N1CA N 0.31638(5) 0.25185(9) 0.41270(5) 0.0194(4) Uani 1 1 d . . .
C1CB C 0.3224(3) 0.3060(4) 0.3978(3) 0.035(2) Uani 0.295(2) 1 d P A 2
H1CB H 0.3107 0.3424 0.3986 0.042 Uiso 0.295(2) 1 calc PR A 2
C2CA C 0.37344(10) 0.26670(18) 0.41736(10) 0.0265(8) Uani 0.705(2) 1 d P A 1
H2CA H 0.3974 0.2766 0.4313 0.032 Uiso 0.705(2) 1 calc PR A 1
O2CA O 0.45437(4) 0.24757(7) 0.32150(5) 0.0222(4) Uani 1 1 d . A .
N2CA N 0.43254(5) 0.24862(9) 0.33600(5) 0.0184(4) Uani 1 1 d . . .
C2CB C 0.3441(3) 0.3062(4) 0.3828(3) 0.040(2) Uani 0.295(2) 1 d P A 2
H2CB H 0.3477 0.3423 0.3726 0.048 Uiso 0.295(2) 1 calc PR A 2
C3CA C 0.36203(7) 0.25169(12) 0.38219(7) 0.0246(6) Uani 1 1 d . . .
C4CA C 0.32700(10) 0.23471(19) 0.36300(10) 0.0295(9) Uani 0.705(2) 1 d P A 1
H4CA H 0.3185 0.2227 0.3392 0.035 Uiso 0.705(2) 1 calc PR A 1
C4CB C 0.3557(3) 0.1988(5) 0.3964(3) 0.040(2) Uani 0.295(2) 1 d P A 2
H4CB H 0.3675 0.1622 0.3966 0.048 Uiso 0.295(2) 1 calc PR A 2
C5CA C 0.30466(10) 0.23546(18) 0.37879(10) 0.0255(8) Uani 0.705(2) 1 d P A 1
H5CA H 0.2807 0.2243 0.3656 0.031 Uiso 0.705(2) 1 calc PR A 1
C5CB C 0.3319(3) 0.2006(4) 0.4103(3) 0.042(2) Uani 0.295(2) 1 d P A 2
H5CB H 0.3264 0.1640 0.4185 0.051 Uiso 0.295(2) 1 calc PR A 2
C6CA C 0.38663(7) 0.25094(11) 0.36613(7) 0.0226(6) Uani 1 1 d . A .
C7CA C 0.37774(10) 0.2757(2) 0.33324(11) 0.0352(10) Uani 0.705(2) 1 d P A 1
H7CA H 0.3552 0.2936 0.3206 0.042 Uiso 0.705(2) 1 calc PR A 1
C7CB C 0.4118(2) 0.2948(4) 0.3733(2) 0.0272(19) Uani 0.295(2) 1 d P A 2
H7CB H 0.4137 0.3269 0.3890 0.033 Uiso 0.295(2) 1 calc PR A 2
C8CA C 0.40059(10) 0.2750(2) 0.31880(11) 0.0341(10) Uani 0.705(2) 1 d P A 1
H8CA H 0.3941 0.2930 0.2965 0.041 Uiso 0.705(2) 1 calc PR A 1
C8CB C 0.4337(2) 0.2927(3) 0.3582(2) 0.0250(18) Uani 0.295(2) 1 d P A 2
H8CB H 0.4509 0.3237 0.3635 0.030 Uiso 0.295(2) 1 calc PR A 2
C9CA C 0.44285(10) 0.22530(18) 0.36866(11) 0.0306(9) Uani 0.705(2) 1 d P A 1
H9CA H 0.4658 0.2088 0.3810 0.037 Uiso 0.705(2) 1 calc PR A 1
C9CB C 0.4064(2) 0.2049(3) 0.3270(2) 0.0249(18) Uani 0.295(2) 1 d P A 2
H9CB H 0.4045 0.1745 0.3104 0.030 Uiso 0.295(2) 1 calc PR A 2
C10H C 0.42042(11) 0.22541(19) 0.38386(11) 0.0334(9) Uani 0.705(2) 1 d P A 1
H10F H 0.4276 0.2082 0.4065 0.040 Uiso 0.705(2) 1 calc PR A 1
C10I C 0.3837(2) 0.2051(3) 0.3414(2) 0.0260(19) Uani 0.295(2) 1 d P A 2
H10J H 0.3660 0.1749 0.3351 0.031 Uiso 0.295(2) 1 calc PR A 2
C1D C 0.52629(7) 0.21114(12) 0.82024(7) 0.0292(6) Uani 1 1 d . . .
N1D N 0.50302(6) 0.25852(10) 0.81243(6) 0.0266(5) Uani 1 1 d . . .
H1DA H 0.4807 0.2550 0.8077 0.032 Uiso 1 1 calc R . .
O1D O 0.42408(6) 0.50227(10) 0.90164(6) 0.0467(6) Uani 1 1 d . . .
C2D C 0.55780(8) 0.23476(14) 0.82533(8) 0.0368(7) Uani 1 1 d . . .
H2DA H 0.5788 0.2125 0.8309 0.044 Uiso 1 1 calc R . .
N2D N 0.45788(7) 0.41589(11) 0.91752(7) 0.0367(6) Uani 1 1 d . . .
H2DB H 0.4646 0.3870 0.9334 0.044 Uiso 1 1 calc R . .
C3D C 0.55389(7) 0.29852(13) 0.82091(8) 0.0355(7) Uani 1 1 d . . .
H3DA H 0.5717 0.3266 0.8230 0.043 Uiso 1 1 calc R . .
N3D N 0.44553(7) 0.46654(11) 0.95730(7) 0.0393(6) Uani 1 1 d . . .
H3DB H 0.4543 0.4348 0.9710 0.047 Uiso 1 1 calc R . .
O3D O 0.33204(7) -0.01255(12) 0.82655(7) 0.0596(7) Uani 1 1 d . . .
C4D C 0.51986(7) 0.31224(12) 0.81315(8) 0.0305(6) Uani 1 1 d . . .
N4D N 0.44127(6) 0.35124(10) 0.75968(6) 0.0317(5) Uani 1 1 d . . .
H4DA H 0.4361 0.3235 0.7716 0.038 Uiso 1 1 calc R . .
O4D O 0.51547(6) 0.16305(10) 0.98282(6) 0.0494(6) Uani 1 1 d . . .
C5D C 0.50154(8) 0.37335(12) 0.80832(8) 0.0341(6) Uani 1 1 d . . .
C6D C 0.48750(7) 0.38169(11) 0.83596(8) 0.0297(6) Uani 1 1 d . . .
C7D C 0.49954(8) 0.34731(12) 0.86617(8) 0.0326(6) Uani 1 1 d . . .
H7DA H 0.5156 0.3152 0.8694 0.039 Uiso 1 1 calc R . .
N7D N 0.39227(6) 0.23429(11) 0.71914(6) 0.0327(6) Uani 1 1 d . . .
H7DB H 0.4020 0.2390 0.7421 0.039 Uiso 1 1 calc R . .
C8D C 0.48849(8) 0.35884(13) 0.89210(8) 0.0348(7) Uani 1 1 d . . .
H8DA H 0.4968 0.3341 0.9125 0.042 Uiso 1 1 calc R . .
N8D N 0.30897(8) 0.07221(16) 0.79246(9) 0.0615(9) Uani 1 1 d . . .
H8DB H 0.2927 0.0998 0.7885 0.074 Uiso 1 1 calc R . .
C9D C 0.46545(7) 0.40598(12) 0.88840(8) 0.0315(6) Uani 1 1 d . . .
N9D N 0.27656(8) 0.01758(16) 0.81310(8) 0.0632(9) Uani 1 1 d D . .
H9DA H 0.2604 0.0459 0.8045 0.076 Uiso 1 1 calc R B 1
C10D C 0.45299(8) 0.44053(13) 0.85851(8) 0.0365(7) Uani 1 1 d . . .
H10G H 0.4372 0.4730 0.8556 0.044 Uiso 1 1 calc R . .
N10D N 0.45324(6) 0.14169(10) 0.77321(7) 0.0322(5) Uani 1 1 d . . .
H10K H 0.4447 0.1701 0.7818 0.039 Uiso 1 1 calc R . .
C11D C 0.46357(8) 0.42797(13) 0.83215(8) 0.0336(6) Uani 1 1 d . . .
H11C H 0.4542 0.4515 0.8113 0.040 Uiso 1 1 calc R . .
N11D N 0.47360(7) 0.11436(12) 0.93444(7) 0.0434(6) Uani 1 1 d . . .
H11G H 0.4530 0.0968 0.9275 0.052 Uiso 1 1 calc R . .
C12D C 0.44155(8) 0.46452(13) 0.92398(8) 0.0344(6) Uani 1 1 d . . .
N12D N 0.47921(7) 0.09439(13) 0.98925(7) 0.0458(7) Uani 1 1 d . . .
H12C H 0.4594 0.0741 0.9786 0.055 Uiso 1 1 calc R . .
C13D C 0.43553(9) 0.52031(13) 0.97131(10) 0.0473(8) Uani 1 1 d . . .
H13E H 0.4110 0.5318 0.9555 0.057 Uiso 1 1 calc R . .
H13F H 0.4510 0.5548 0.9725 0.057 Uiso 1 1 calc R . .
C14D C 0.43883(9) 0.50666(13) 1.00736(9) 0.0427(7) Uani 1 1 d . . .
C15D C 0.47013(10) 0.48801(16) 1.03432(10) 0.0541(9) Uani 1 1 d . . .
H15C H 0.4901 0.4836 1.0298 0.065 Uiso 1 1 calc R . .
C16D C 0.47377(12) 0.47539(19) 1.06765(11) 0.0660(11) Uani 1 1 d . . .
H16C H 0.4958 0.4622 1.0853 0.079 Uiso 1 1 calc R . .
C17D C 0.44559(12) 0.48189(18) 1.07528(10) 0.0644(11) Uani 1 1 d . . .
C18D C 0.41427(11) 0.50231(17) 1.04916(11) 0.0604(9) Uani 1 1 d . . .
H18C H 0.3949 0.5085 1.0543 0.072 Uiso 1 1 calc R . .
C19D C 0.41023(10) 0.51427(14) 1.01511(10) 0.0528(9) Uani 1 1 d . . .
H19C H 0.3882 0.5275 0.9974 0.063 Uiso 1 1 calc R . .
C20D C 0.44913(15) 0.4669(3) 1.11144(13) 0.0904(15) Uani 1 1 d U . .
H20G H 0.4277 0.4791 1.1131 0.136 Uiso 1 1 calc R . .
H20H H 0.4693 0.4887 1.1291 0.136 Uiso 1 1 calc R . .
H20I H 0.4527 0.4231 1.1155 0.136 Uiso 1 1 calc R . .
C21D C 0.52965(9) 0.42330(13) 0.81499(10) 0.0449(8) Uani 1 1 d . . .
H21G H 0.5186 0.4633 0.8114 0.067 Uiso 1 1 calc R . .
H21H H 0.5400 0.4180 0.7986 0.067 Uiso 1 1 calc R . .
H21I H 0.5481 0.4201 0.8391 0.067 Uiso 1 1 calc R . .
C22D C 0.47272(7) 0.38180(12) 0.77196(8) 0.0312(6) Uani 1 1 d . . .
C23D C 0.46973(9) 0.42044(13) 0.74529(9) 0.0430(7) Uani 1 1 d . . .
H23C H 0.4874 0.4476 0.7460 0.052 Uiso 1 1 calc R . .
C24D C 0.43669(9) 0.41332(14) 0.71724(8) 0.0427(7) Uani 1 1 d . . .
H24C H 0.4279 0.4348 0.6956 0.051 Uiso 1 1 calc R . .
C25D C 0.41890(8) 0.36992(13) 0.72624(8) 0.0355(7) Uani 1 1 d . . .
C26D C 0.38178(8) 0.34646(16) 0.70653(8) 0.0410(8) Uani 1 1 d . . .
C27D C 0.35999(8) 0.35463(17) 0.72726(8) 0.0453(8) Uani 1 1 d . C .
C28D C 0.36894(9) 0.3973(2) 0.75422(9) 0.0535(10) Uani 1 1 d . . .
H28C H 0.3904 0.4192 0.7619 0.064 Uiso 1 1 calc R . .
C29D C 0.34663(10) 0.4081(2) 0.76991(10) 0.0641(12) Uani 1 1 d . C .
H29C H 0.3533 0.4366 0.7885 0.077 Uiso 1 1 calc R . .
C30D C 0.31489(9) 0.3776(2) 0.75870(10) 0.0602(11) Uani 1 1 d . . .
C31D C 0.30566(9) 0.3354(2) 0.73141(11) 0.0602(11) Uani 1 1 d . C .
H31C H 0.2838 0.3146 0.7230 0.072 Uiso 1 1 calc R . .
C32D C 0.32853(9) 0.32379(18) 0.71664(10) 0.0512(9) Uani 1 1 d . . .
H32C H 0.3224 0.2939 0.6988 0.061 Uiso 1 1 calc R C .
N5D N 0.29420(10) 0.4041(3) 0.77466(17) 0.0548(13) Uani 0.6272(14) 1 d PDU C 1
H5DA H 0.3034 0.4329 0.7905 0.066 Uiso 0.6272(14) 1 calc PR C 1
C33D C 0.25900(10) 0.3845(2) 0.76525(13) 0.0445(12) Uani 0.6272(14) 1 d PDU C 1
O2D O 0.24425(12) 0.34076(19) 0.74772(12) 0.0573(9) Uani 0.6272(14) 1 d PDU C 1
N6D N 0.24418(11) 0.4222(3) 0.78221(12) 0.0559(12) Uani 0.6272(14) 1 d PD C 1
H6DA H 0.2578 0.4461 0.7995 0.067 Uiso 0.6272(14) 1 calc PR C 1
C34D C 0.20635(14) 0.4217(3) 0.77106(16) 0.0506(15) Uani 0.6272(14) 1 d PDU C 1
H34E H 0.1970 0.3802 0.7637 0.061 Uiso 0.6272(14) 1 calc PR C 1
H34F H 0.1945 0.4493 0.7508 0.061 Uiso 0.6272(14) 1 calc PR C 1
C35D C 0.19905(16) 0.4419(3) 0.80107(17) 0.0542(16) Uani 0.6272(14) 1 d PDU C 1
C36D C 0.17708(18) 0.4050(4) 0.8104(2) 0.0692(19) Uani 0.6272(14) 1 d PDU C 1
H36C H 0.1674 0.3678 0.7990 0.083 Uiso 0.6272(14) 1 calc PR C 1
C37D C 0.17053(18) 0.4297(3) 0.83953(18) 0.0643(17) Uani 0.6272(14) 1 d PDU C 1
H37C H 0.1547 0.4088 0.8460 0.077 Uiso 0.6272(14) 1 calc PR C 1
C38D C 0.1862(2) 0.4810(4) 0.8573(2) 0.0745(18) Uani 0.6272(14) 1 d PDU C 1
C39D C 0.20616(18) 0.5099(4) 0.84772(19) 0.0746(17) Uani 0.6272(14) 1 d PDU C 1
H39C H 0.2173 0.5458 0.8600 0.090 Uiso 0.6272(14) 1 calc PR C 1
C40D C 0.21234(17) 0.4904(3) 0.81952(18) 0.0599(15) Uani 0.6272(14) 1 d PDU C 1
H40C H 0.2274 0.5145 0.8134 0.072 Uiso 0.6272(14) 1 calc PR C 1
C41D C 0.1718(2) 0.4924(4) 0.88398(19) 0.0832(19) Uani 0.6272(14) 1 d PDU C 1
H41G H 0.1741 0.4579 0.8994 0.125 Uiso 0.6272(14) 1 d PR C 1
H41H H 0.1473 0.5060 0.8728 0.125 Uiso 0.6272(14) 1 d PR C 1
H41I H 0.1869 0.5256 0.8978 0.125 Uiso 0.6272(14) 1 d PR C 1
N5D' N 0.29134(15) 0.3827(5) 0.7745(3) 0.0548(13) Uani 0.3728(14) 1 d PD C 2
H5D' H 0.2998 0.3994 0.7955 0.066 Uiso 0.3728(14) 1 calc PR C 2
C33' C 0.25517(15) 0.3632(3) 0.7595(3) 0.0445(12) Uani 0.3728(14) 1 d PD C 2
O2D' O 0.2424(2) 0.3163(3) 0.7450(2) 0.0573(9) Uani 0.3728(14) 1 d PDU C 2
N6D' N 0.2388(2) 0.4098(4) 0.7708(2) 0.0559(12) Uani 0.3728(14) 1 d PD C 2
H6D' H 0.2497 0.4431 0.7815 0.067 Uiso 0.3728(14) 1 calc PR C 2
C34' C 0.2014(2) 0.3968(5) 0.7627(2) 0.041(2) Uani 0.3728(14) 1 d PDU C 2
H343 H 0.1969 0.3528 0.7582 0.050 Uiso 0.3728(14) 1 calc PR C 2
H344 H 0.1858 0.4186 0.7410 0.050 Uiso 0.3728(14) 1 calc PR C 2
C35' C 0.1921(2) 0.4152(4) 0.7918(2) 0.0345(19) Uani 0.3728(14) 1 d PDU C 2
C36' C 0.1686(2) 0.3788(4) 0.7987(2) 0.042(2) Uani 0.3728(14) 1 d PDU C 2
H362 H 0.1587 0.3433 0.7854 0.050 Uiso 0.3728(14) 1 calc PR C 2
C37' C 0.15984(19) 0.3973(4) 0.8273(2) 0.0368(18) Uani 0.3728(14) 1 d PDU C 2
H372 H 0.1436 0.3735 0.8318 0.044 Uiso 0.3728(14) 1 calc PR C 2
C38' C 0.1747(4) 0.4494(6) 0.8483(3) 0.0745(18) Uani 0.3728(14) 1 d PDU C 2
C39' C 0.1932(3) 0.4794(6) 0.8374(3) 0.0746(17) Uani 0.3728(14) 1 d PDU C 2
H392 H 0.2013 0.5175 0.8486 0.090 Uiso 0.3728(14) 1 calc PR C 2
C40' C 0.2037(3) 0.4649(6) 0.8108(3) 0.0599(15) Uani 0.3728(14) 1 d PDU C 2
H402 H 0.2192 0.4912 0.8067 0.072 Uiso 0.3728(14) 1 calc PR C 2
C41' C 0.1571(3) 0.4590(7) 0.8720(3) 0.0832(19) Uani 0.3728(14) 1 d PD C 2
H414 H 0.1594 0.4245 0.8875 0.125 Uiso 0.3728(14) 1 d PR C 2
H415 H 0.1326 0.4726 0.8608 0.125 Uiso 0.3728(14) 1 d PR C 2
H416 H 0.1722 0.4922 0.8858 0.125 Uiso 0.3728(14) 1 d PR C 2
C42D C 0.36342(11) 0.38535(19) 0.67270(9) 0.0585(10) Uani 1 1 d . . .
H42G H 0.3762 0.3814 0.6584 0.088 Uiso 1 1 calc R . .
H42H H 0.3632 0.4280 0.6792 0.088 Uiso 1 1 calc R . .
H42I H 0.3392 0.3712 0.6592 0.088 Uiso 1 1 calc R . .
C43D C 0.38071(8) 0.28070(16) 0.69520(8) 0.0390(7) Uani 1 1 d . . .
C44D C 0.36783(10) 0.25364(19) 0.66257(9) 0.0518(10) Uani 1 1 d . . .
H44C H 0.3580 0.2742 0.6407 0.062 Uiso 1 1 calc R . .
C45D C 0.37165(9) 0.19160(17) 0.66710(9) 0.0486(8) Uani 1 1 d . . .
H45C H 0.3650 0.1625 0.6488 0.058 Uiso 1 1 calc R . .
C46D C 0.38653(7) 0.17886(15) 0.70211(8) 0.0374(7) Uani 1 1 d . . .
C47D C 0.39518(8) 0.11929(14) 0.72150(9) 0.0409(7) Uani 1 1 d . . .
C48D C 0.37505(8) 0.11232(15) 0.74415(10) 0.0441(8) Uani 1 1 d . . .
C49D C 0.34626(9) 0.14717(18) 0.73903(12) 0.0596(10) Uani 1 1 d . . .
H49C H 0.3401 0.1804 0.7232 0.072 Uiso 1 1 calc R . .
C50D C 0.32597(10) 0.1346(2) 0.75671(12) 0.0653(11) Uani 1 1 d . . .
H50C H 0.3070 0.1606 0.7536 0.078 Uiso 1 1 calc R . .
C51D C 0.33299(9) 0.08506(17) 0.77858(11) 0.0534(9) Uani 1 1 d . . .
C52D C 0.36315(9) 0.05028(16) 0.78542(10) 0.0501(9) Uani 1 1 d . . .
H52C H 0.3695 0.0174 0.8015 0.060 Uiso 1 1 calc R . .
C53D C 0.38371(9) 0.06467(15) 0.76822(10) 0.0481(8) Uani 1 1 d . . .
H53C H 0.4042 0.0414 0.7730 0.058 Uiso 1 1 calc R . .
C54D C 0.30752(10) 0.02227(18) 0.81141(10) 0.0531(9) Uani 1 1 d . C .
C55D C 0.27102(14) -0.0385(3) 0.83032(16) 0.0480(14) Uani 0.6272(14) 1 d PDU C 1
H55E H 0.2931 -0.0500 0.8508 0.058 Uiso 0.6272(14) 1 calc PR C 1
H55F H 0.2635 -0.0728 0.8135 0.058 Uiso 0.6272(14) 1 calc PR C 1
C56D C 0.24220(13) -0.0239(2) 0.84219(14) 0.0399(13) Uani 0.6272(14) 1 d PD C 1
C57D C 0.21004(14) 0.0005(3) 0.81824(15) 0.0448(15) Uani 0.6272(14) 1 d PD C 1
H57C H 0.2052 0.0059 0.7943 0.054 Uiso 0.6272(14) 1 calc PR C 1
C58D C 0.18512(16) 0.0168(3) 0.82979(16) 0.0549(16) Uani 0.6272(14) 1 d PDU C 1
H58C H 0.1633 0.0337 0.8137 0.066 Uiso 0.6272(14) 1 calc PR C 1
C59D C 0.19202(15) 0.0086(3) 0.86447(16) 0.0432(14) Uani 0.6272(14) 1 d PDU C 1
C60D C 0.22344(14) -0.0167(3) 0.88827(16) 0.0487(16) Uani 0.6272(14) 1 d PD C 1
H60C H 0.2276 -0.0239 0.9119 0.058 Uiso 0.6272(14) 1 calc PR C 1
C61D C 0.24863(14) -0.0315(3) 0.87714(15) 0.0440(14) Uani 0.6272(14) 1 d PD C 1
H61C H 0.2707 -0.0470 0.8936 0.053 Uiso 0.6272(14) 1 calc PR C 1
C62D C 0.16377(15) 0.0251(3) 0.87682(17) 0.0497(15) Uani 0.6272(14) 1 d PDU C 1
H62G H 0.1743 0.0477 0.8990 0.075 Uiso 0.6272(14) 1 d PR C 1
H62H H 0.1526 -0.0117 0.8800 0.075 Uiso 0.6272(14) 1 d PR C 1
H62I H 0.1461 0.0505 0.8586 0.075 Uiso 0.6272(14) 1 d PR C 1
C55' C 0.2603(2) -0.0275(4) 0.8251(3) 0.060(3) Uani 0.3728(14) 1 d PDU C 2
H551 H 0.2783 -0.0474 0.8463 0.073 Uiso 0.3728(14) 1 calc PR C 2
H552 H 0.2496 -0.0589 0.8067 0.073 Uiso 0.3728(14) 1 calc PR C 2
C56' C 0.23187(15) 0.0003(4) 0.83370(19) 0.066(4) Uani 0.3728(14) 1 d PGD C 2
C57' C 0.20246(18) 0.0324(5) 0.81078(19) 0.095(5) Uani 0.3728(14) 1 d PGD C 2
H57' H 0.1999 0.0428 0.7880 0.114 Uiso 0.3728(14) 1 calc PR C 2
C58' C 0.17682(17) 0.0492(5) 0.8211(2) 0.107(6) Uani 0.3728(14) 1 d PGD C 2
H58' H 0.1567 0.0711 0.8055 0.128 Uiso 0.3728(14) 1 calc PR C 2
C59' C 0.18059(19) 0.0340(5) 0.8544(2) 0.080(4) Uani 0.3728(14) 1 d PGD C 2
C60' C 0.2100(2) 0.0019(5) 0.87730(19) 0.062(4) Uani 0.3728(14) 1 d PGD C 2
H60' H 0.2126 -0.0086 0.9000 0.074 Uiso 0.3728(14) 1 calc PR C 2
C61' C 0.23565(17) -0.0150(4) 0.86696(19) 0.072(4) Uani 0.3728(14) 1 d PGD C 2
H61' H 0.2557 -0.0369 0.8826 0.086 Uiso 0.3728(14) 1 calc PR C 2
C62' C 0.1520(3) 0.0537(9) 0.8657(4) 0.102(6) Uani 0.3728(14) 1 d PD C 2
H621 H 0.1625 0.0762 0.8878 0.153 Uiso 0.3728(14) 1 d PR C 2
H622 H 0.1408 0.0168 0.8688 0.153 Uiso 0.3728(14) 1 d PR C 2
H623 H 0.1344 0.0791 0.8475 0.153 Uiso 0.3728(14) 1 d PR C 2
C63D C 0.38128(10) 0.06840(17) 0.69350(11) 0.0567(10) Uani 1 1 d . . .
H63G H 0.3927 0.0715 0.6779 0.085 Uiso 1 1 calc R . .
H63H H 0.3558 0.0727 0.6797 0.085 Uiso 1 1 calc R . .
H63I H 0.3866 0.0288 0.7052 0.085 Uiso 1 1 calc R . .
C64D C 0.43426(8) 0.11047(13) 0.74303(8) 0.0359(7) Uani 1 1 d . . .
C65D C 0.45703(9) 0.07208(14) 0.73811(9) 0.0454(8) Uani 1 1 d . . .
H65C H 0.4513 0.0449 0.7190 0.054 Uiso 1 1 calc R . .
C66D C 0.49065(8) 0.07990(14) 0.76644(9) 0.0426(7) Uani 1 1 d . . .
H66C H 0.5115 0.0591 0.7696 0.051 Uiso 1 1 calc R . .
C67D C 0.48794(7) 0.12255(12) 0.78845(8) 0.0324(6) Uani 1 1 d . . .
C68D C 0.51526(8) 0.14644(12) 0.82298(8) 0.0328(6) Uani 1 1 d . . .
C69D C 0.50266(8) 0.14207(12) 0.85221(8) 0.0336(6) Uani 1 1 d . . .
C70D C 0.47547(8) 0.10365(13) 0.84881(9) 0.0385(7) Uani 1 1 d . . .
H70C H 0.4631 0.0818 0.8276 0.046 Uiso 1 1 calc R . .
C71D C 0.46612(9) 0.09681(13) 0.87654(9) 0.0399(7) Uani 1 1 d . . .
H71C H 0.4471 0.0710 0.8736 0.048 Uiso 1 1 calc R . .
C72D C 0.48409(8) 0.12676(13) 0.90766(9) 0.0399(7) Uani 1 1 d . . .
C73D C 0.51164(9) 0.16631(14) 0.91156(9) 0.0405(7) Uani 1 1 d . . .
H73C H 0.5241 0.1880 0.9328 0.049 Uiso 1 1 calc R . .
C74D C 0.52017(8) 0.17296(13) 0.88361(9) 0.0384(7) Uani 1 1 d . . .
H74C H 0.5387 0.1997 0.8862 0.046 Uiso 1 1 calc R . .
C75D C 0.49117(9) 0.12592(14) 0.96958(9) 0.0412(7) Uani 1 1 d . . .
C76D C 0.49768(9) 0.09243(18) 1.02744(9) 0.0504(8) Uani 1 1 d . . .
H76E H 0.5031 0.1342 1.0369 0.060 Uiso 1 1 calc R . .
H76F H 0.5202 0.0703 1.0348 0.060 Uiso 1 1 calc R . .
C77D C 0.47522(9) 0.06109(16) 1.04173(10) 0.0512(9) Uani 1 1 d . . .
C78D C 0.46361(10) 0.00305(17) 1.03174(11) 0.0567(9) Uani 1 1 d . . .
H78C H 0.4706 -0.0178 1.0163 0.068 Uiso 1 1 calc R . .
C79D C 0.44201(12) -0.0259(2) 1.04359(12) 0.0700(12) Uani 1 1 d . . .
H79C H 0.4344 -0.0662 1.0361 0.084 Uiso 1 1 calc R . .
C80D C 0.43128(11) 0.0025(2) 1.06600(12) 0.0719(12) Uani 1 1 d . . .
C81D C 0.44327(11) 0.0604(2) 1.07658(11) 0.0699(11) Uani 1 1 d . . .
H81C H 0.4365 0.0807 1.0924 0.084 Uiso 1 1 calc R . .
C82D C 0.46505(10) 0.09035(18) 1.06487(10) 0.0588(9) Uani 1 1 d . . .
H82D H 0.4729 0.1304 1.0726 0.071 Uiso 1 1 calc R . .
C83D C 0.40682(13) -0.0280(3) 1.07811(14) 0.0893(15) Uani 1 1 d U . .
H83G H 0.4008 0.0004 1.0924 0.134 Uiso 1 1 calc R . .
H83H H 0.4184 -0.0638 1.0922 0.134 Uiso 1 1 calc R . .
H83I H 0.3854 -0.0405 1.0577 0.134 Uiso 1 1 calc R . .
C84D C 0.54852(8) 0.10546(14) 0.83495(9) 0.0418(7) Uani 1 1 d . . .
H22A H 0.5583 0.1087 0.8180 0.063 Uiso 1 1 calc R . .
H22B H 0.5420 0.0632 0.8363 0.063 Uiso 1 1 calc R . .
H22C H 0.5661 0.1187 0.8581 0.063 Uiso 1 1 calc R . .
C1E C 0.27118(7) 0.12058(12) 0.97276(7) 0.0289(6) Uani 1 1 d . . .
N1E N 0.26413(6) 0.17040(10) 0.95141(6) 0.0263(5) Uani 1 1 d . . .
H1EA H 0.2802 0.1923 0.9488 0.032 Uiso 1 1 calc R . .
C2E C 0.23958(8) 0.10012(14) 0.97015(8) 0.0370(7) Uani 1 1 d . . .
H2EA H 0.2362 0.0662 0.9821 0.044 Uiso 1 1 calc R . .
C3E C 0.21290(8) 0.13843(16) 0.94641(9) 0.0431(8) Uani 1 1 d . . .
H3EA H 0.1885 0.1349 0.9398 0.052 Uiso 1 1 calc R . .
O3E O 0.49455(6) 0.37093(9) 0.99248(6) 0.0413(5) Uani 1 1 d . . .
C4E C 0.22849(7) 0.18155(14) 0.93458(8) 0.0340(7) Uani 1 1 d . . .
N4E N 0.25461(7) 0.31740(11) 0.94073(7) 0.0407(6) Uani 1 1 d . . .
H4EA H 0.2732 0.2990 0.9412 0.049 Uiso 1 1 calc R . .
O4E O 0.42888(6) 0.01293(10) 0.93684(6) 0.0458(5) Uani 1 1 d . . .
C5E C 0.21328(8) 0.23229(16) 0.90875(8) 0.0396(7) Uani 1 1 d . . .
N5E N 0.34894(7) 0.46083(14) 0.87439(8) 0.0521(7) Uani 1 1 d . C .
H5EA H 0.3708 0.4485 0.8814 0.063 Uiso 1 1 calc R . .
C6E C 0.22549(8) 0.22914(17) 0.87923(8) 0.0432(8) Uani 1 1 d . . .
C7E C 0.23006(9) 0.1748(2) 0.86626(9) 0.0518(9) Uani 1 1 d . . .
H7EA H 0.2277 0.1385 0.8771 0.062 Uiso 1 1 calc R . .
N7E N 0.33272(7) 0.33832(11) 1.00853(7) 0.0393(6) Uani 1 1 d . . .
H7EB H 0.3306 0.3137 0.9914 0.047 Uiso 1 1 calc R . .
C8E C 0.23808(10) 0.1701(2) 0.83766(10) 0.0588(10) Uani 1 1 d . . .
H8EA H 0.2411 0.1317 0.8292 0.071 Uiso 1 1 calc R . .
N8E N 0.47716(7) 0.27218(12) 0.99262(8) 0.0424(6) Uani 1 1 d . . .
H8EB H 0.4790 0.2361 0.9847 0.051 Uiso 1 1 calc R . .
C9E C 0.24155(9) 0.2232(2) 0.82203(9) 0.0568(11) Uani 1 1 d . . .
N9E N 0.52458(7) 0.29403(12) 0.98311(8) 0.0442(7) Uani 1 1 d . . .
H9EA H 0.5245 0.2551 0.9784 0.053 Uiso 1 1 calc R . .
C10E C 0.23747(10) 0.2786(2) 0.83471(10) 0.0594(11) Uani 1 1 d . . .
H10H H 0.2401 0.3149 0.8240 0.071 Uiso 1 1 calc R . .
N10E N 0.34228(6) 0.19065(10) 1.01943(6) 0.0304(5) Uani 1 1 d . . .
H10L H 0.3377 0.2074 0.9991 0.036 Uiso 1 1 calc R . .
C11E C 0.22953(9) 0.28188(19) 0.86335(9) 0.0522(9) Uani 1 1 d . . .
H11D H 0.2269 0.3203 0.8720 0.063 Uiso 1 1 calc R D .
N11E N 0.37073(7) 0.03201(12) 0.90088(7) 0.0426(6) Uani 1 1 d . . .
H11H H 0.3563 0.0360 0.8785 0.051 Uiso 1 1 calc R . .
N12E N 0.40439(7) -0.02032(11) 0.88078(7) 0.0437(6) Uani 1 1 d . . .
H12D H 0.3860 -0.0189 0.8601 0.052 Uiso 1 1 calc R . .
C12E C 0.24163(12) 0.18653(15) 0.76784(10) 0.0340(8) Uani 0.62 1 d PDU D 1
N2E N 0.24887(14) 0.2334(2) 0.79340(12) 0.0441(10) Uani 0.62 1 d PDU D 1
H2EB H 0.2578 0.2682 0.7911 0.053 Uiso 0.62 1 calc PR D 1
O1E O 0.23768(12) 0.13321(16) 0.77178(12) 0.0477(10) Uani 0.62 1 d PD D 1
N3E N 0.23797(14) 0.2122(2) 0.73584(11) 0.0520(13) Uani 0.62 1 d PDU D 1
H3EB H 0.2434 0.2505 0.7349 0.062 Uiso 0.62 1 calc PR D 1
C13E C 0.2254(2) 0.1749(4) 0.70505(17) 0.0767(19) Uani 0.62 1 d PDU D 1
H13J H 0.1995 0.1708 0.6944 0.115 Uiso 0.38 1 d PR D 3
H13K H 0.2359 0.1340 0.7111 0.115 Uiso 0.38 1 d PR D 3
H13G H 0.1995 0.1708 0.6944 0.092 Uiso 0.24 1 d PR D 1
H13H H 0.2359 0.1340 0.7111 0.092 Uiso 0.24 1 d PR D 1
C14E C 0.23455(18) 0.2137(3) 0.67874(18) 0.0367(18) Uani 0.24 1 d PGDU D 1
C15E C 0.2602(2) 0.1862(4) 0.6716(2) 0.0323(15) Uani 0.24 1 d PGDU D 1
H15D H 0.2693 0.1476 0.6814 0.039 Uiso 0.24 1 d PR D 1
C16E C 0.2725(3) 0.2150(5) 0.6501(3) 0.043(2) Uani 0.24 1 d PGD D 1
H16D H 0.2900 0.1962 0.6452 0.052 Uiso 0.24 1 calc PR D 1
C17E C 0.2592(3) 0.2714(5) 0.6357(3) 0.0339(15) Uani 0.24 1 d PGDU D 1
C18E C 0.2336(3) 0.2990(3) 0.6429(2) 0.0351(16) Uani 0.24 1 d PGDU D 1
H18D H 0.2245 0.3375 0.6330 0.042 Uiso 0.24 1 d PR D 1
C19E C 0.2212(2) 0.2701(3) 0.6644(2) 0.0323(17) Uani 0.24 1 d PGDU D 1
H19D H 0.2037 0.2889 0.6693 0.039 Uiso 0.24 1 d PR D 1
C20E C 0.2724(4) 0.3039(9) 0.6117(4) 0.0485(19) Uani 0.24 1 d PD D 1
H20J H 0.2923 0.2815 0.6116 0.073 Uiso 0.24 1 d PR D 1
H20K H 0.2800 0.3450 0.6207 0.073 Uiso 0.24 1 d PR D 1
H20L H 0.2536 0.3064 0.5877 0.073 Uiso 0.24 1 d PR D 1
C12" C 0.2403(2) 0.1624(2) 0.76711(15) 0.0340(8) Uani 0.38 1 d PD C 2
N2E" N 0.2485(3) 0.2135(3) 0.7904(2) 0.0441(10) Uani 0.38 1 d PD C 2
H2E" H 0.2592 0.2437 0.7855 0.053 Uiso 0.38 1 calc PR C 2
O1E" O 0.2396(2) 0.1099(2) 0.7735(2) 0.0477(10) Uani 0.38 1 d PD C 2
N3E" N 0.2405(3) 0.1872(4) 0.73616(17) 0.0520(13) Uani 0.38 1 d PD C 2
H3E" H 0.2463 0.2254 0.7358 0.062 Uiso 0.38 1 calc PR C 2
C13" C 0.2315(3) 0.1508(5) 0.7059(3) 0.0767(19) Uani 0.38 1 d PD C 2
H131 H 0.2062 0.1402 0.6951 0.092 Uiso 0.38 1 calc PR C 2
H132 H 0.2455 0.1129 0.7118 0.092 Uiso 0.38 1 calc PR C 2
C14" C 0.24047(13) 0.1921(2) 0.68053(13) 0.0367(18) Uani 0.38 1 d PGD C 2
C15" C 0.26744(15) 0.1702(2) 0.67344(16) 0.0367(15) Uani 0.38 1 d PGD C 2
H151 H 0.2792 0.1338 0.6841 0.039 Uiso 0.38 1 calc PR C 2
C16" C 0.27713(17) 0.2018(3) 0.65071(19) 0.043(2) Uani 0.38 1 d PGD C 2
H161 H 0.2956 0.1869 0.6459 0.052 Uiso 0.38 1 calc PR C 2
C17" C 0.25986(19) 0.2551(3) 0.63507(17) 0.0339(15) Uani 0.38 1 d PGD C 2
C18" C 0.23289(17) 0.2770(2) 0.64216(16) 0.0351(16) Uani 0.38 1 d PGD C 2
H181 H 0.2211 0.3134 0.6315 0.042 Uiso 0.38 1 calc PR C 2
C19" C 0.22320(13) 0.2454(2) 0.66489(15) 0.0323(17) Uani 0.38 1 d PGD C 2
H191 H 0.2048 0.2603 0.6697 0.039 Uiso 0.38 1 calc PR C 2
C20" C 0.2703(3) 0.2928(6) 0.6106(3) 0.0485(19) Uani 0.38 1 d PD C 2
H201 H 0.2734 0.2659 0.5938 0.073 Uiso 0.38 1 calc PR C 2
H202 H 0.2924 0.3142 0.6245 0.073 Uiso 0.38 1 calc PR C 2
H203 H 0.2518 0.3225 0.5978 0.073 Uiso 0.38 1 calc PR C 2
C151 C 0.2295(2) 0.1102(5) 0.6573(3) 0.133(6) Uani 0.38 1 d PG D 3
H15E H 0.2170 0.0778 0.6613 0.160 Uiso 0.38 1 calc PR D 3
C161 C 0.2419(3) 0.1046(4) 0.6321(3) 0.109(5) Uani 0.38 1 d PG D 3
H16E H 0.2378 0.0683 0.6188 0.131 Uiso 0.38 1 calc PR D 3
C171 C 0.2602(3) 0.1522(5) 0.6263(3) 0.098(5) Uani 0.38 1 d PG D 3
C181 C 0.2662(3) 0.2053(5) 0.6457(3) 0.128(8) Uani 0.38 1 d PG D 3
H18E H 0.2787 0.2378 0.6417 0.154 Uiso 0.38 1 calc PR D 3
C191 C 0.2538(4) 0.2109(5) 0.6709(3) 0.109(12) Uani 0.38 1 d PG D 3
H19E H 0.2579 0.2472 0.6842 0.148 Uiso 0.38 1 calc PR D 3
C141 C 0.2355(3) 0.1634(6) 0.6768(2) 0.105(6) Uani 0.38 1 d PG D 3
C201 C 0.2731(4) 0.1435(10) 0.5974(4) 0.138(7) Uani 0.38 1 d P D 3
H20M H 0.2702 0.1816 0.5845 0.147 Uiso 0.38 1 calc PR D 3
H20N H 0.2592 0.1116 0.5811 0.147 Uiso 0.38 1 calc PR D 3
H20O H 0.2980 0.1319 0.6084 0.147 Uiso 0.38 1 calc PR D 3
C21E C 0.17250(9) 0.2239(2) 0.89012(10) 0.0596(11) Uani 1 1 d . . .
H21J H 0.1634 0.2245 0.9077 0.089 Uiso 1 1 calc R . .
H21K H 0.1667 0.1851 0.8777 0.089 Uiso 1 1 calc R . .
H21L H 0.1618 0.2570 0.8733 0.089 Uiso 1 1 calc R . .
C22E C 0.22158(8) 0.29317(15) 0.92674(9) 0.0413(7) Uani 1 1 d . . .
C23E C 0.20019(9) 0.33440(16) 0.93173(9) 0.0487(8) Uani 1 1 d . . .
H23D H 0.1758 0.3298 0.9252 0.058 Uiso 1 1 calc R . .
C24E C 0.22081(9) 0.38440(16) 0.94825(10) 0.0550(8) Uani 1 1 d . . .
H24D H 0.2126 0.4202 0.9546 0.066 Uiso 1 1 calc R . .
C25E C 0.25492(9) 0.37443(13) 0.95397(9) 0.0461(7) Uani 1 1 d . . .
C26E C 0.28721(9) 0.41369(13) 0.96862(10) 0.0519(8) Uani 1 1 d . . .
C27E C 0.30373(9) 0.41792(13) 0.94262(10) 0.0447(8) Uani 1 1 d . . .
C28E C 0.28253(10) 0.42483(18) 0.90727(12) 0.0643(10) Uani 1 1 d . . .
H28D H 0.2578 0.4210 0.8988 0.077 Uiso 1 1 calc R . .
C29E C 0.29607(10) 0.4373(2) 0.88336(11) 0.0653(11) Uani 1 1 d . . .
H29D H 0.2809 0.4412 0.8590 0.078 Uiso 1 1 calc R . .
C30E C 0.33213(9) 0.44402(15) 0.89582(10) 0.0486(8) Uani 1 1 d . . .
C31E C 0.35398(9) 0.43455(14) 0.93079(10) 0.0456(8) Uani 1 1 d . . .
H31D H 0.3787 0.4361 0.9389 0.055 Uiso 1 1 calc R . .
C32E C 0.34000(9) 0.42261(13) 0.95460(10) 0.0475(8) Uani 1 1 d . . .
H32D H 0.3552 0.4177 0.9789 0.057 Uiso 1 1 calc R . .
C33E C 0.33474(9) 0.49379(17) 0.84435(11) 0.0541(9) Uani 1 1 d . . .
O2E O 0.30173(11) 0.48950(19) 0.82135(11) 0.0491(9) Uani 0.6272(14) 1 d PDU C 1
N6E N 0.35929(14) 0.5262(2) 0.84063(13) 0.0467(12) Uani 0.6272(14) 1 d PD C 1
H6EA H 0.3814 0.5199 0.8556 0.056 Uiso 0.6272(14) 1 calc PR C 1
C34E C 0.35189(14) 0.5721(3) 0.81315(15) 0.0467(13) Uani 0.6272(14) 1 d PD C 1
H34G H 0.3472 0.6116 0.8213 0.056 Uiso 0.6272(14) 1 calc PR C 1
H34H H 0.3306 0.5602 0.7919 0.056 Uiso 0.6272(14) 1 calc PR C 1
C35E C 0.38230(14) 0.5784(3) 0.80429(14) 0.0374(11) Uani 0.6272(14) 1 d PD C 1
C36E C 0.37785(15) 0.5608(3) 0.77082(16) 0.0571(16) Uani 0.6272(14) 1 d PD C 1
H36D H 0.3556 0.5466 0.7541 0.069 Uiso 0.6272(14) 1 calc PR C 1
C37E C 0.40562(16) 0.5639(3) 0.76166(19) 0.0632(14) Uani 0.6272(14) 1 d PD C 1
H37D H 0.4020 0.5512 0.7389 0.076 Uiso 0.6272(14) 1 calc PR C 1
C38E C 0.43684(15) 0.5842(3) 0.78411(16) 0.0446(12) Uani 0.6272(14) 1 d PDU C 1
C39E C 0.44308(16) 0.5994(3) 0.81852(18) 0.0580(16) Uani 0.6272(14) 1 d PDU C 1
H39E H 0.4657 0.6125 0.8351 0.070 Uiso 0.6272(14) 1 calc PR C 1
C40E C 0.41553(14) 0.5948(3) 0.82788(18) 0.0494(13) Uani 0.6272(14) 1 d PD C 1
H40D H 0.4200 0.6033 0.8514 0.059 Uiso 0.6272(14) 1 calc PR C 1
C41E C 0.46877(18) 0.5884(3) 0.7766(2) 0.0744(17) Uani 0.6272(14) 1 d PDU C 1
H41J H 0.4667 0.6244 0.7623 0.112 Uiso 0.6272(14) 1 calc PR C 1
H41K H 0.4700 0.5521 0.7638 0.112 Uiso 0.6272(14) 1 calc PR C 1
H41L H 0.4902 0.5913 0.7988 0.112 Uiso 0.6272(14) 1 calc PR C 1
O2E" O 0.3056(2) 0.5091(3) 0.8306(2) 0.0491(9) Uani 0.3728(14) 1 d PDU C 2
N6E" N 0.3593(3) 0.5154(5) 0.8328(3) 0.0467(12) Uani 0.3728(14) 1 d PD C 2
H6E" H 0.3819 0.5109 0.8462 0.056 Uiso 0.3728(14) 1 calc PR C 2
C34" C 0.3471(2) 0.5458(5) 0.7981(2) 0.0467(13) Uani 0.3728(14) 1 d PD C 2
H341 H 0.3315 0.5804 0.7962 0.056 Uiso 0.3728(14) 1 calc PR C 2
H342 H 0.3341 0.5169 0.7788 0.056 Uiso 0.3728(14) 1 calc PR C 2
C35" C 0.3798(2) 0.5676(5) 0.7961(3) 0.0374(11) Uani 0.3728(14) 1 d PD C 2
C36" C 0.3897(3) 0.5474(6) 0.7702(3) 0.0571(16) Uani 0.3728(14) 1 d PD C 2
H361 H 0.3752 0.5199 0.7525 0.069 Uiso 0.3728(14) 1 calc PR C 2
C37" C 0.4207(3) 0.5678(6) 0.7708(3) 0.0632(14) Uani 0.3728(14) 1 d PD C 2
H371 H 0.4247 0.5609 0.7508 0.076 Uiso 0.3728(14) 1 calc PR C 2
C38" C 0.4455(2) 0.5971(5) 0.7983(3) 0.0446(12) Uani 0.3728(14) 1 d PD C 2
C39" C 0.4363(3) 0.6189(5) 0.8238(3) 0.0580(16) Uani 0.3728(14) 1 d PD C 2
H391 H 0.4521 0.6441 0.8421 0.070 Uiso 0.3728(14) 1 calc PR C 2
C40" C 0.4035(3) 0.6034(5) 0.8220(3) 0.0494(13) Uani 0.3728(14) 1 d PD C 2
H401 H 0.3974 0.6184 0.8397 0.059 Uiso 0.3728(14) 1 calc PR C 2
C41" C 0.4798(3) 0.6180(6) 0.7983(4) 0.0744(17) Uani 0.3728(14) 1 d PD C 2
H411 H 0.4759 0.6261 0.7742 0.112 Uiso 0.3728(14) 1 calc PR C 2
H412 H 0.4976 0.5863 0.8086 0.112 Uiso 0.3728(14) 1 calc PR C 2
H413 H 0.4878 0.6552 0.8122 0.112 Uiso 0.3728(14) 1 calc PR C 2
C42E C 0.27615(12) 0.47884(17) 0.97277(13) 0.0718(11) Uani 1 1 d U . .
H42J H 0.2644 0.4783 0.9881 0.108 Uiso 1 1 calc R . .
H42K H 0.2600 0.4948 0.9497 0.108 Uiso 1 1 calc R . .
H42L H 0.2970 0.5048 0.9831 0.108 Uiso 1 1 calc R . .
C43E C 0.31353(9) 0.39116(13) 1.00402(9) 0.0461(7) Uani 1 1 d . . .
C44E C 0.32444(10) 0.41548(16) 1.03686(11) 0.0618(9) Uani 1 1 d . . .
H44D H 0.3160 0.4521 1.0422 0.074 Uiso 1 1 calc R . .
C45E C 0.34986(10) 0.37770(18) 1.06109(10) 0.0616(9) Uani 1 1 d . . .
H45D H 0.3614 0.3839 1.0858 0.074 Uiso 1 1 calc R . .
C46E C 0.35553(9) 0.32941(15) 1.04320(8) 0.0444(8) Uani 1 1 d . . .
C47E C 0.38082(9) 0.27755(16) 1.05508(8) 0.0461(8) Uani 1 1 d . . .
C48E C 0.40434(8) 0.27591(15) 1.03545(8) 0.0396(7) Uani 1 1 d . . .
C49E C 0.41680(9) 0.33053(15) 1.02837(9) 0.0443(8) Uani 1 1 d . . .
H49D H 0.4089 0.3679 1.0334 0.053 Uiso 1 1 calc R . .
C50E C 0.44060(9) 0.33092(14) 1.01402(9) 0.0413(7) Uani 1 1 d . . .
H50D H 0.4490 0.3684 1.0097 0.050 Uiso 1 1 calc R . .
C51E C 0.45218(8) 0.27692(14) 1.00603(9) 0.0385(7) Uani 1 1 d . . .
C52E C 0.43867(9) 0.22282(14) 1.01179(10) 0.0464(9) Uani 1 1 d . . .
H52D H 0.4455 0.1855 1.0054 0.056 Uiso 1 1 calc R . .
C53E C 0.41541(8) 0.22263(14) 1.02673(9) 0.0426(8) Uani 1 1 d . . .
H53D H 0.4070 0.1851 1.0310 0.051 Uiso 1 1 calc R . .
C54E C 0.49899(8) 0.31611(14) 0.99015(8) 0.0369(7) Uani 1 1 d . . .
C55E C 0.55269(9) 0.33249(15) 0.98291(10) 0.0448(8) Uani 1 1 d . . .
H55G H 0.5681 0.3463 1.0071 0.054 Uiso 1 1 calc R . .
H55H H 0.5424 0.3687 0.9681 0.054 Uiso 1 1 calc R . .
C56E C 0.57390(8) 0.29703(15) 0.96863(9) 0.0425(8) Uani 1 1 d . . .
C57E C 0.57823(8) 0.31664(16) 0.93983(10) 0.0464(8) Uani 1 1 d . . .
H57D H 0.5683 0.3542 0.9290 0.056 Uiso 1 1 calc R . .
C58E C 0.59684(10) 0.28208(18) 0.92670(11) 0.0564(10) Uani 1 1 d . . .
H58E H 0.5999 0.2967 0.9071 0.068 Uiso 1 1 calc R . .
C59E C 0.61126(10) 0.2265(2) 0.94136(12) 0.0616(11) Uani 1 1 d . . .
C60E C 0.60731(10) 0.2080(2) 0.97100(12) 0.0648(11) Uani 1 1 d . . .
H60D H 0.6173 0.1707 0.9821 0.078 Uiso 1 1 calc R . .
C61E C 0.58913(9) 0.24306(19) 0.98422(11) 0.0564(10) Uani 1 1 d . . .
H61D H 0.5870 0.2298 1.0045 0.068 Uiso 1 1 calc R . .
C62E C 0.63122(12) 0.1884(2) 0.92675(15) 0.0892(15) Uani 1 1 d . . .
H62J H 0.6463 0.2146 0.9205 0.134 Uiso 1 1 calc R . .
H62K H 0.6146 0.1670 0.9058 0.134 Uiso 1 1 calc R . .
H62L H 0.6458 0.1589 0.9444 0.134 Uiso 1 1 calc R . .
C63E C 0.40616(12) 0.2866(2) 1.09446(10) 0.0746(13) Uani 1 1 d . . .
H63J H 0.3925 0.2903 1.1079 0.112 Uiso 1 1 calc R . .
H63K H 0.4200 0.3236 1.0973 0.112 Uiso 1 1 calc R . .
H63L H 0.4220 0.2517 1.1030 0.112 Uiso 1 1 calc R . .
C64E C 0.36261(8) 0.21691(15) 1.05175(8) 0.0378(7) Uani 1 1 d . . .
C65E C 0.36343(9) 0.17681(17) 1.07671(8) 0.0461(8) Uani 1 1 d . . .
H65D H 0.3755 0.1825 1.1014 0.055 Uiso 1 1 calc R . .
C66E C 0.34320(8) 0.12526(15) 1.05938(8) 0.0378(7) Uani 1 1 d . . .
H66D H 0.3393 0.0904 1.0704 0.045 Uiso 1 1 calc R . .
C67E C 0.33017(7) 0.13485(12) 1.02352(7) 0.0296(6) Uani 1 1 d . . .
C68E C 0.30796(7) 0.09535(11) 0.99306(8) 0.0295(6) Uani 1 1 d . . .
C69E C 0.32567(7) 0.08523(12) 0.96820(7) 0.0292(6) Uani 1 1 d . . .
C70E C 0.36175(8) 0.07860(14) 0.98153(8) 0.0376(7) Uani 1 1 d . . .
H70D H 0.3759 0.0854 1.0059 0.045 Uiso 1 1 calc R . .
C71E C 0.37806(8) 0.06215(16) 0.96033(9) 0.0433(8) Uani 1 1 d . . .
H71D H 0.4029 0.0583 0.9702 0.052 Uiso 1 1 calc R . .
C72E C 0.35751(8) 0.05156(13) 0.92465(8) 0.0355(7) Uani 1 1 d . . .
C73E C 0.32151(8) 0.06038(13) 0.91074(8) 0.0369(7) Uani 1 1 d . . .
H73D H 0.3074 0.0558 0.8862 0.044 Uiso 1 1 calc R . .
C74E C 0.30564(8) 0.07593(13) 0.93248(8) 0.0344(7) Uani 1 1 d . . .
H74D H 0.2808 0.0802 0.9226 0.041 Uiso 1 1 calc R . .
C75E C 0.40274(8) 0.00787(13) 0.90809(8) 0.0383(7) Uani 1 1 d . . .
C76E C 0.43571(9) -0.05323(14) 0.88429(9) 0.0486(8) Uani 1 1 d . . .
H76G H 0.4371 -0.0925 0.8962 0.058 Uiso 1 1 calc R . .
H76H H 0.4569 -0.0294 0.8989 0.058 Uiso 1 1 calc R . .
C77E C 0.43469(9) -0.06468(13) 0.84846(9) 0.0450(7) Uani 1 1 d . . .
C78E C 0.46407(9) -0.05002(14) 0.84341(9) 0.0472(8) Uani 1 1 d . . .
H78D H 0.4841 -0.0327 0.8621 0.057 Uiso 1 1 calc R . .
C79E C 0.46425(10) -0.06055(14) 0.81122(10) 0.0519(8) Uani 1 1 d . . .
H79D H 0.4844 -0.0500 0.8080 0.062 Uiso 1 1 calc R . .
C80E C 0.43566(11) -0.08607(15) 0.78393(10) 0.0552(9) Uani 1 1 d . . .
C81E C 0.40655(11) -0.10161(17) 0.78947(11) 0.0625(10) Uani 1 1 d . . .
H81D H 0.3865 -0.1195 0.7710 0.075 Uiso 1 1 calc R . .
C82E C 0.40665(11) -0.09110(15) 0.82188(11) 0.0577(9) Uani 1 1 d . . .
H82E H 0.3868 -0.1026 0.8254 0.069 Uiso 1 1 calc R . .
C83E C 0.43484(12) -0.09553(18) 0.74826(11) 0.0713(11) Uani 1 1 d . . .
H83J H 0.4553 -0.1196 0.7508 0.107 Uiso 1 1 calc R . .
H83K H 0.4354 -0.0561 0.7379 0.107 Uiso 1 1 calc R . .
H83L H 0.4133 -0.1171 0.7329 0.107 Uiso 1 1 calc R . .
C84E C 0.30460(9) 0.03232(13) 1.00707(9) 0.0394(7) Uani 1 1 d . . .
H84G H 0.2938 0.0366 1.0232 0.059 Uiso 1 1 calc R . .
H84H H 0.3280 0.0141 1.0195 0.059 Uiso 1 1 calc R . .
H84I H 0.2899 0.0062 0.9874 0.059 Uiso 1 1 calc R . .
C1F C 0.37902(11) 0.2649(2) 0.80449(12) 0.0363(11) Uani 0.646(2) 1 d P E 1
H1FA H 0.3658 0.2758 0.7805 0.044 Uiso 0.646(2) 1 calc PR E 1
C1F' C 0.4097(3) 0.2977(4) 0.8305(3) 0.047(2) Uani 0.354(2) 1 d P E 2
H1FB H 0.4183 0.3345 0.8254 0.057 Uiso 0.354(2) 1 calc PR E 2
N1F N 0.41279(6) 0.24982(10) 0.81670(6) 0.0258(5) Uani 1 1 d . . .
O1F O 0.31870(5) 0.25125(8) 0.95202(5) 0.0251(4) Uani 1 1 d . E .
C2F C 0.36346(11) 0.2646(3) 0.82671(11) 0.0362(12) Uani 0.646(2) 1 d P E 1
H2FA H 0.3393 0.2748 0.8177 0.043 Uiso 0.646(2) 1 calc PR E 1
C2F' C 0.3944(3) 0.2986(5) 0.8526(3) 0.052(2) Uani 0.354(2) 1 d P E 2
H2FB H 0.3928 0.3365 0.8625 0.063 Uiso 0.354(2) 1 calc PR E 2
N2F N 0.33369(6) 0.25052(9) 0.93002(6) 0.0222(5) Uani 1 1 d . . .
O2F O 0.42792(5) 0.24908(8) 0.79511(5) 0.0255(4) Uani 1 1 d . E .
C3F C 0.38156(8) 0.25008(12) 0.86132(8) 0.0281(6) Uani 1 1 d . . .
C4F C 0.41757(10) 0.23884(19) 0.87435(11) 0.0242(9) Uani 0.646(2) 1 d P E 1
H4FA H 0.4314 0.2313 0.8987 0.029 Uiso 0.646(2) 1 calc PR E 1
C4F' C 0.3799(3) 0.1976(5) 0.8402(3) 0.063(3) Uani 0.354(2) 1 d P E 2
H4FB H 0.3678 0.1623 0.8418 0.076 Uiso 0.354(2) 1 calc PR E 2
C5F C 0.43298(10) 0.23873(19) 0.85136(11) 0.0240(9) Uani 0.646(2) 1 d P E 1
H5FA H 0.4574 0.2310 0.8599 0.029 Uiso 0.646(2) 1 calc PR E 1
C5F' C 0.3953(3) 0.1981(5) 0.8184(3) 0.057(3) Uani 0.354(2) 1 d P E 2
H5FB H 0.3942 0.1636 0.8046 0.068 Uiso 0.354(2) 1 calc PR E 2
C6F C 0.36462(7) 0.25006(12) 0.88530(8) 0.0269(6) Uani 1 1 d . E .
C7F C 0.38152(12) 0.2752(2) 0.91851(12) 0.0331(9) Uani 0.646(2) 1 d P E 1
H7FA H 0.4044 0.2920 0.9261 0.040 Uiso 0.646(2) 1 calc PR E 1
C7F' C 0.3398(2) 0.2945(4) 0.8822(2) 0.0331(9) Uani 0.354(2) 1 d P E 2
H7FB H 0.3330 0.3244 0.8643 0.040 Uiso 0.354(2) 1 calc PR E 2
C8F C 0.36552(12) 0.2763(2) 0.94071(13) 0.0356(9) Uani 0.646(2) 1 d P E 1
H8FA H 0.3768 0.2948 0.9632 0.043 Uiso 0.646(2) 1 calc PR E 1
C8F' C 0.3254(2) 0.2942(4) 0.9056(2) 0.0356(9) Uani 0.354(2) 1 d P E 2
H8FB H 0.3094 0.3253 0.9044 0.043 Uiso 0.354(2) 1 calc PR E 2
C9F C 0.31742(13) 0.2248(2) 0.89853(13) 0.0392(10) Uani 0.646(2) 1 d P E 1
H9FA H 0.2950 0.2068 0.8916 0.047 Uiso 0.646(2) 1 calc PR E 1
C9F' C 0.3559(2) 0.2067(4) 0.9324(2) 0.0392(10) Uani 0.354(2) 1 d P E 2
H9FB H 0.3609 0.1752 0.9493 0.047 Uiso 0.354(2) 1 calc PR E 2
C10F C 0.33270(14) 0.2241(3) 0.87609(14) 0.0476(14) Uani 0.646(2) 1 d P E 1
H10B H 0.3208 0.2052 0.8538 0.057 Uiso 0.646(2) 1 calc PR E 1
C10' C 0.3720(2) 0.2073(4) 0.9100(2) 0.0393(19) Uani 0.354(2) 1 d P E 2
H10C H 0.3886 0.1765 0.9122 0.047 Uiso 0.354(2) 1 calc PR E 2
C1SB C 0.06522(9) 0.24305(14) 0.76680(9) 0.0397(7) Uani 1 1 d . . .
C1SF C 0.50265(11) 0.1949(2) 0.70816(11) 0.0716(13) Uani 1 1 d . . .
C2SF C 0.53467(12) 0.1834(3) 0.73606(12) 0.0847(16) Uani 1 1 d . . .
H2SG H 0.5387 0.1980 0.7586 0.102 Uiso 1 1 calc R . .
C3SF C 0.56101(13) 0.1519(2) 0.73288(12) 0.0803(15) Uani 1 1 d . . .
H3SH H 0.5827 0.1460 0.7531 0.096 Uiso 1 1 calc R . .
C4SF C 0.55680(15) 0.12845(19) 0.70100(15) 0.0850(17) Uani 1 1 d . . .
C5SF C 0.49790(15) 0.1699(2) 0.67629(13) 0.0873(17) Uani 1 1 d . . .
H5SG H 0.4758 0.1745 0.6564 0.105 Uiso 1 1 calc R . .
C6SF C 0.52488(18) 0.1382(2) 0.67263(13) 0.0909(18) Uani 1 1 d . . .
H6S5 H 0.5210 0.1233 0.6502 0.109 Uiso 1 1 calc R . .
C7SF C 0.47484(14) 0.2294(3) 0.71272(17) 0.109(2) Uani 1 1 d . . .
H7SS H 0.4523 0.2084 0.7007 0.164 Uiso 1 1 d R . .
H7ST H 0.4729 0.2701 0.7027 0.164 Uiso 1 1 d R . .
H7SU H 0.4810 0.2327 0.7378 0.164 Uiso 1 1 d R . .
C8SF C 0.5861(2) 0.0949(3) 0.6977(2) 0.157(4) Uani 1 1 d . . .
H8SP H 0.5936 0.0604 0.7138 0.236 Uiso 1 1 d R . .
H8SQ H 0.6059 0.1228 0.7035 0.236 Uiso 1 1 d R . .
H8SR H 0.5781 0.0804 0.6735 0.236 Uiso 1 1 d R . .
C1SK C 0.62763(14) 0.1513(2) 1.05902(13) 0.0394(12) Uani 0.6272(14) 1 d P C 1
C2SK C 0.65127(13) 0.1985(2) 1.06308(13) 0.0369(11) Uani 0.6272(14) 1 d P C 1
H2SL H 0.6486 0.2360 1.0727 0.044 Uiso 0.6272(14) 1 calc PR C 1
C3SK C 0.67793(13) 0.1923(2) 1.05368(13) 0.0376(12) Uani 0.6272(14) 1 d P C 1
H3SM H 0.6930 0.2257 1.0564 0.045 Uiso 0.6272(14) 1 calc PR C 1
C4SK C 0.68359(15) 0.1371(2) 1.04000(14) 0.0428(12) Uani 0.6272(14) 1 d P C 1
C5SK C 0.63301(15) 0.0974(2) 1.04505(15) 0.0442(12) Uani 0.6272(14) 1 d P C 1
H5SL H 0.6172 0.0646 1.0412 0.053 Uiso 0.6272(14) 1 d PR C 1
C6SK C 0.59753(15) 0.1583(3) 1.06830(16) 0.0512(13) Uani 0.6272(14) 1 d P C 1
H6SO H 0.5773 0.1332 1.0534 0.077 Uiso 0.6272(14) 1 d PR C 1
H6SP H 0.5907 0.2012 1.0650 0.077 Uiso 0.6272(14) 1 d PR C 1
H6SQ H 0.6053 0.1471 1.0930 0.077 Uiso 0.6272(14) 1 d PR C 1
C7SK C 0.71224(15) 0.1303(3) 1.02868(15) 0.0472(13) Uani 0.6272(14) 1 d P C 1
H7TH H 0.7279 0.0970 1.0416 0.071 Uiso 0.6272(14) 1 d PR C 1
H7TI H 0.7256 0.1682 1.0337 0.071 Uiso 0.6272(14) 1 d PR C 1
H7TJ H 0.7021 0.1219 1.0034 0.071 Uiso 0.6272(14) 1 d PR C 1
C8SK C 0.66017(14) 0.0893(2) 1.03641(14) 0.0397(12) Uani 0.6272(14) 1 d P C 1
H9SB H 0.6637 0.0513 1.0279 0.048 Uiso 0.6272(14) 1 d PR C 1
C1K' C 0.1692(3) 0.3327(5) 0.6300(2) 0.153(3) Uani 0.3728(14) 1 d PG C 2
C2K' C 0.1387(3) 0.3544(6) 0.6025(3) 0.153(3) Uani 0.3728(14) 1 d PG C 2
H2K' H 0.1169 0.3518 0.6036 0.184 Uiso 0.3728(14) 1 calc PR C 2
C3K' C 0.1403(3) 0.3800(7) 0.5732(3) 0.153(3) Uani 0.3728(14) 1 d PGD C 2
H3K' H 0.1195 0.3949 0.5544 0.184 Uiso 0.3728(14) 1 calc PR C 2
C4K' C 0.1723(3) 0.3839(7) 0.5716(3) 0.153(3) Uani 0.3728(14) 1 d PGD C 2
C5K' C 0.2027(3) 0.3621(7) 0.5992(3) 0.153(3) Uani 0.3728(14) 1 d PGD C 2
H5K' H 0.2245 0.3647 0.5981 0.184 Uiso 0.3728(14) 1 calc PR C 2
C6K' C 0.2011(3) 0.3365(6) 0.6284(3) 0.153(3) Uani 0.3728(14) 1 d PG C 2
H6K' H 0.2219 0.3217 0.6473 0.184 Uiso 0.3728(14) 1 calc PR C 2
C7K' C 0.1697(6) 0.3128(10) 0.6653(6) 0.153(3) Uani 0.3728(14) 1 d P C 2
H7K1 H 0.1730 0.3470 0.6812 0.230 Uiso 0.3728(14) 1 d PR C 2
H7K2 H 0.1881 0.2825 0.6771 0.230 Uiso 0.3728(14) 1 d PR C 2
H7K3 H 0.1466 0.2945 0.6588 0.230 Uiso 0.3728(14) 1 d PR C 2
C8K' C 0.1732(4) 0.4045(11) 0.5382(3) 0.153(3) Uani 0.3728(14) 1 d PD C 2
H8K1 H 0.1972 0.4123 0.5415 0.230 Uiso 0.3728(14) 1 d PR C 2
H8K2 H 0.1595 0.4421 0.5309 0.230 Uiso 0.3728(14) 1 d PR C 2
H8K3 H 0.1624 0.3735 0.5200 0.230 Uiso 0.3728(14) 1 d PR C 2
C1SA C 0.56123(9) 0.34495(15) 0.62928(11) 0.0496(9) Uani 1 1 d . . .
C1SD C 0.61483(14) 0.2351(2) 0.54673(17) 0.0500(15) Uani 0.6272(14) 1 d PD C 1
C2SD C 0.58940(15) 0.1911(3) 0.5378(2) 0.0556(19) Uani 0.6272(14) 1 d PD C 1
H2SF H 0.5763 0.1792 0.5140 0.067 Uiso 0.6272(14) 1 calc PR C 1
C3SD C 0.58299(12) 0.1634(2) 0.56495(17) 0.0494(16) Uani 0.6272(14) 1 d PD C 1
H3SF H 0.5643 0.1351 0.5589 0.059 Uiso 0.6272(14) 1 calc PR C 1
C4SD C 0.60281(14) 0.1768(2) 0.59849(19) 0.0559(16) Uani 0.6272(14) 1 d PD C 1
C5SD C 0.62932(13) 0.2202(2) 0.60786(16) 0.0466(14) Uani 0.6272(14) 1 d PD C 1
H5SF H 0.6437 0.2300 0.6318 0.056 Uiso 0.6272(14) 1 calc PR C 1
C6SD C 0.63399(12) 0.2485(2) 0.58088(18) 0.0458(16) Uani 0.6272(14) 1 d PD C 1
H6SF H 0.6516 0.2788 0.5869 0.055 Uiso 0.6272(14) 1 calc PR C 1
C7SD C 0.62391(19) 0.2641(3) 0.5185(2) 0.077(2) Uani 0.6272(14) 1 d PD C 1
H7SP H 0.6358 0.3032 0.5266 0.116 Uiso 0.6272(14) 1 d PR C 1
H7SQ H 0.6020 0.2702 0.4971 0.116 Uiso 0.6272(14) 1 d PR C 1
H7SR H 0.6393 0.2365 0.5136 0.116 Uiso 0.6272(14) 1 d PR C 1
C8SD C 0.59695(17) 0.1445(3) 0.6284(2) 0.0663(17) Uani 0.6272(14) 1 d PD C 1
H8SS H 0.5972 0.1004 0.6257 0.099 Uiso 0.6272(14) 1 d PR C 1
H8ST H 0.5742 0.1571 0.6270 0.099 Uiso 0.6272(14) 1 d PR C 1
H8SU H 0.6157 0.1562 0.6513 0.099 Uiso 0.6272(14) 1 d PR C 1
C1SO C 0.6203(6) 0.2508(11) 0.5254(5) 0.143(2) Uani 0.3728(14) 1 d PDU C 2
C2SO C 0.5963(5) 0.2052(9) 0.5148(5) 0.143(2) Uani 0.3728(14) 1 d PDU C 2
H2SO H 0.5869 0.1893 0.4916 0.172 Uiso 0.3728(14) 1 calc PR C 2
C3SO C 0.5859(6) 0.1824(12) 0.5404(5) 0.143(2) Uani 0.3728(14) 1 d PDU C 2
H3SO H 0.5661 0.1563 0.5322 0.172 Uiso 0.3728(14) 1 calc PR C 2
C4SO C 0.6008(5) 0.1940(9) 0.5736(5) 0.143(2) Uani 0.3728(14) 1 d PDU C 2
C5SO C 0.6267(5) 0.2418(10) 0.5850(5) 0.143(2) Uani 0.3728(14) 1 d PDU C 2
H5SO H 0.6371 0.2567 0.6084 0.172 Uiso 0.3728(14) 1 calc PR C 2
C6SO C 0.6351(5) 0.2641(10) 0.5593(5) 0.143(2) Uani 0.3728(14) 1 d PDU C 2
H6S1 H 0.6538 0.2926 0.5668 0.172 Uiso 0.3728(14) 1 calc PR C 2
C7SO C 0.6372(5) 0.2743(10) 0.5023(5) 0.143(2) Uani 0.3728(14) 1 d PDU C 2
H7S1 H 0.6494 0.3129 0.5108 0.215 Uiso 0.3728(14) 1 d PR C 2
H7S2 H 0.6187 0.2794 0.4783 0.215 Uiso 0.3728(14) 1 d PR C 2
H7S3 H 0.6540 0.2436 0.5024 0.215 Uiso 0.3728(14) 1 d PR C 2
C8SO C 0.5921(6) 0.1658(11) 0.6022(6) 0.143(2) Uani 0.3728(14) 1 d PDU C 2
H8S1 H 0.5672 0.1736 0.5954 0.215 Uiso 0.3728(14) 1 d PR C 2
H8S2 H 0.6064 0.1871 0.6243 0.215 Uiso 0.3728(14) 1 d PR C 2
H8S3 H 0.5967 0.1222 0.6055 0.215 Uiso 0.3728(14) 1 d PR C 2
C2SB C 0.06279(9) 0.24623(17) 0.73312(9) 0.0483(9) Uani 1 1 d . . .
H2SD H 0.0406 0.2530 0.7138 0.058 Uiso 1 1 calc R . .
C2SA C 0.54952(10) 0.40037(16) 0.63562(12) 0.0587(10) Uani 1 1 d . . .
H2SC H 0.5475 0.4340 0.6208 0.070 Uiso 1 1 calc R . .
C3SB C 0.09191(10) 0.23971(17) 0.72743(10) 0.0533(9) Uani 1 1 d . . .
H3SD H 0.0893 0.2424 0.7041 0.064 Uiso 1 1 calc R . .
C3SA C 0.54070(10) 0.40739(15) 0.66351(11) 0.0557(9) Uani 1 1 d . . .
H3SC H 0.5338 0.4462 0.6680 0.067 Uiso 1 1 calc R . .
C4SB C 0.12462(9) 0.22952(18) 0.75400(10) 0.0524(9) Uani 1 1 d . . .
C4SA C 0.54175(9) 0.35988(15) 0.68446(10) 0.0467(8) Uani 1 1 d . . .
C5SB C 0.12681(11) 0.2266(3) 0.78737(12) 0.0839(17) Uani 1 1 d . . .
H5SD H 0.1490 0.2193 0.8067 0.101 Uiso 1 1 calc R . .
C5SA C 0.55382(9) 0.30380(16) 0.67860(10) 0.0476(9) Uani 1 1 d . . .
H5SC H 0.5551 0.2701 0.6931 0.057 Uiso 1 1 calc R . .
C6SB C 0.09809(11) 0.2337(2) 0.79350(10) 0.0702(13) Uani 1 1 d . . .
H6SD H 0.1009 0.2322 0.8170 0.084 Uiso 1 1 calc R . .
C6SA C 0.56378(9) 0.29715(15) 0.65196(10) 0.0493(9) Uani 1 1 d . . .
H6SC H 0.5726 0.2591 0.6489 0.059 Uiso 1 1 calc R . .
C7SB C 0.03369(9) 0.24977(17) 0.77378(10) 0.0495(9) Uani 1 1 d . . .
H7SJ H 0.0126 0.2540 0.7514 0.074 Uiso 1 1 d R . .
H7SK H 0.0364 0.2859 0.7882 0.074 Uiso 1 1 d R . .
H7SL H 0.0314 0.2138 0.7862 0.074 Uiso 1 1 d R . .
C7SA C 0.57043(11) 0.33797(18) 0.59918(12) 0.0656(11) Uani 1 1 d . . .
H7SG H 0.5601 0.3715 0.5827 0.098 Uiso 1 1 d R . .
H7SH H 0.5610 0.2994 0.5872 0.098 Uiso 1 1 d R . .
H7SI H 0.5960 0.3384 0.6078 0.098 Uiso 1 1 d R . .
C8SB C 0.15633(11) 0.2213(3) 0.74675(13) 0.0819(15) Uani 1 1 d . . .
H8SJ H 0.1716 0.1895 0.7620 0.123 Uiso 1 1 d R . .
H8SK H 0.1694 0.2596 0.7514 0.123 Uiso 1 1 d R . .
H8SL H 0.1485 0.2097 0.7221 0.123 Uiso 1 1 d R . .
C8SA C 0.52976(10) 0.36756(19) 0.71295(11) 0.0600(10) Uani 1 1 d . . .
H8SG H 0.5053 0.3814 0.7025 0.090 Uiso 1 1 d R . .
H8SH H 0.5446 0.3976 0.7300 0.090 Uiso 1 1 d R . .
H8SI H 0.5316 0.3287 0.7248 0.090 Uiso 1 1 d R . .
C1SC C 0.26495(8) 0.26434(14) 0.06206(9) 0.0396(7) Uani 1 1 d D . .
C2SC C 0.23216(8) 0.26137(15) 0.06075(9) 0.0418(8) Uani 1 1 d D . .
H2SE H 0.2123 0.2559 0.0387 0.050 Uiso 1 1 calc R . .
C3SC C 0.22716(8) 0.26625(15) 0.09103(9) 0.0427(8) Uani 1 1 d D . .
H3SE H 0.2041 0.2643 0.0893 0.051 Uiso 1 1 calc R . .
C4SC C 0.25543(9) 0.27394(15) 0.12338(9) 0.0448(8) Uani 1 1 d D . .
C5SC C 0.28860(10) 0.2768(2) 0.12503(11) 0.0602(11) Uani 1 1 d D . .
H5SE H 0.3084 0.2819 0.1471 0.072 Uiso 1 1 calc R . .
C6SC C 0.29340(9) 0.27253(18) 0.09485(10) 0.0563(10) Uani 1 1 d D . .
H6SE H 0.3165 0.2752 0.0965 0.068 Uiso 1 1 calc R . .
C7SC C 0.26986(10) 0.25825(17) 0.02906(10) 0.0536(9) Uani 1 1 d D . .
H7SM H 0.2516 0.2813 0.0100 0.080 Uiso 1 1 d R . .
H7SN H 0.2683 0.2154 0.0224 0.080 Uiso 1 1 d R . .
H7SO H 0.2930 0.2741 0.0334 0.080 Uiso 1 1 d R . .
C8SC C 0.25023(12) 0.2791(2) 0.15645(11) 0.0712(12) Uani 1 1 d D . .
H8SM H 0.2582 0.3191 0.1671 0.107 Uiso 1 1 d R . .
H8SN H 0.2638 0.2475 0.1731 0.107 Uiso 1 1 d R . .
H8SO H 0.2253 0.2742 0.1505 0.107 Uiso 1 1 d R . .
C1SE C 0.40472(15) 0.6809(2) 0.89931(14) 0.096(3) Uani 0.6272(14) 1 d PG C 1
C2SE C 0.39500(15) 0.7254(3) 0.87351(14) 0.101(3) Uani 0.6272(14) 1 d PG C 1
H2SA H 0.3710 0.7361 0.8606 0.121 Uiso 0.6272(14) 1 calc PR C 1
C3SE C 0.4205(2) 0.7542(3) 0.86662(16) 0.098(3) Uani 0.6272(14) 1 d PGU C 1
H3SA H 0.4138 0.7846 0.8490 0.118 Uiso 0.6272(14) 1 calc PR C 1
C4SE C 0.45565(18) 0.7385(3) 0.88554(18) 0.104(3) Uani 0.6272(14) 1 d PG C 1
C5SE C 0.46537(14) 0.6941(3) 0.91134(16) 0.089(3) Uani 0.6272(14) 1 d PG C 1
H5SA H 0.4894 0.6834 0.9243 0.107 Uiso 0.6272(14) 1 calc PR C 1
C6SE C 0.43991(16) 0.6653(2) 0.91823(14) 0.105(3) Uani 0.6272(14) 1 d PGU C 1
H6SA H 0.4466 0.6349 0.9359 0.125 Uiso 0.6272(14) 1 calc PR C 1
C7SE C 0.3723(4) 0.6498(5) 0.9034(3) 0.132(4) Uani 0.6272(14) 1 d P C 1
H7SA H 0.3501 0.6694 0.8878 0.198 Uiso 0.6272(14) 1 d PR C 1
H7SB H 0.3761 0.6539 0.9278 0.198 Uiso 0.6272(14) 1 d PR C 1
H7SC H 0.3713 0.6067 0.8974 0.198 Uiso 0.6272(14) 1 d PR C 1
C8SE C 0.4831(3) 0.7649(6) 0.8787(3) 0.121(3) Uani 0.6272(14) 1 d PU C 1
H8SA H 0.5052 0.7654 0.9002 0.182 Uiso 0.6272(14) 1 d PR C 1
H8SB H 0.4766 0.8064 0.8701 0.182 Uiso 0.6272(14) 1 d PR C 1
H8SC H 0.4861 0.7407 0.8608 0.182 Uiso 0.6272(14) 1 d PR C 1
C1SX C 0.49023(14) 0.7612(3) 0.87345(16) 0.046(2) Uani 0.3728(14) 1 d PGU C 2
C2SX C 0.50238(14) 0.7153(3) 0.89848(17) 0.052(3) Uani 0.3728(14) 1 d PG C 2
H2SB H 0.5258 0.7008 0.9067 0.062 Uiso 0.3728(14) 1 calc PR C 2
C3SX C 0.4803(2) 0.6907(3) 0.91149(18) 0.085(5) Uani 0.3728(14) 1 d PG C 2
H3SB H 0.4886 0.6594 0.9286 0.102 Uiso 0.3728(14) 1 calc PR C 2
C4SX C 0.44606(19) 0.7119(3) 0.8995(2) 0.056(3) Uani 0.3728(14) 1 d PG C 2
C5SX C 0.43391(15) 0.7578(3) 0.87445(19) 0.050(2) Uani 0.3728(14) 1 d PGU C 2
H5SB H 0.4105 0.7723 0.8662 0.060 Uiso 0.3728(14) 1 calc PR C 2
C6SX C 0.45600(16) 0.7824(3) 0.86144(16) 0.063(3) Uani 0.3728(14) 1 d PG C 2
H6SB H 0.4477 0.8137 0.8443 0.075 Uiso 0.3728(14) 1 calc PR C 2
C7SX C 0.5113(3) 0.7882(4) 0.8579(3) 0.063(3) Uani 0.3728(14) 1 d P C 2
H7SD H 0.4991 0.8233 0.8436 0.095 Uiso 0.3728(14) 1 d PR C 2
H7SE H 0.5154 0.7581 0.8431 0.095 Uiso 0.3728(14) 1 d PR C 2
H7SF H 0.5339 0.8011 0.8767 0.095 Uiso 0.3728(14) 1 d PR C 2
C8SX C 0.4233(4) 0.6798(8) 0.9153(4) 0.085(3) Uani 0.3728(14) 1 d PU C 2
H8SD H 0.4186 0.6371 0.9084 0.128 Uiso 0.3728(14) 1 d PR C 2
H8SE H 0.4010 0.7022 0.9060 0.128 Uiso 0.3728(14) 1 d PR C 2
H8SF H 0.4348 0.6828 0.9410 0.128 Uiso 0.3728(14) 1 d PR C 2
C1SH C 0.20723(16) 0.1965(3) 0.50359(15) 0.0611(11) Uani 0.3763(8) 1 d PGDU C 1
C2SH C 0.17477(14) 0.1727(3) 0.49783(16) 0.0611(11) Uani 0.3763(8) 1 d PGD C 1
H2SI H 0.1547 0.1800 0.4762 0.073 Uiso 0.3763(8) 1 d PR C 1
C3SH C 0.17162(16) 0.1383(3) 0.5237(2) 0.0611(11) Uani 0.3763(8) 1 d PGD C 1
H3S7 H 0.1480 0.1216 0.5266 0.073 Uiso 0.38 1 d P C 1
C4SH C 0.2009(2) 0.1277(3) 0.55539(17) 0.0611(11) Uani 0.3763(8) 1 d PGD C 1
C5SH C 0.23339(16) 0.1515(3) 0.56115(14) 0.0611(11) Uani 0.3763(8) 1 d PGD C 1
H5SI H 0.2534 0.1442 0.5828 0.073 Uiso 0.3763(8) 1 d PR C 1
C6SH C 0.23654(14) 0.1859(3) 0.53525(16) 0.0611(11) Uani 0.3763(8) 1 d PGD C 1
H6S8 H 0.2587 0.2022 0.5392 0.073 Uiso 0.3763(8) 1 d PR C 1
C7SH C 0.2117(3) 0.2330(5) 0.4759(3) 0.0611(11) Uani 0.3763(8) 1 d PD C 1
H7SY H 0.2341 0.2219 0.4761 0.092 Uiso 0.3763(8) 1 d PR C 1
H7SZ H 0.2109 0.2770 0.4788 0.092 Uiso 0.3763(8) 1 d PR C 1
H7TA H 0.1923 0.2208 0.4536 0.092 Uiso 0.3763(8) 1 d PR C 1
C8SH C 0.2002(3) 0.0915(5) 0.5855(3) 0.0611(11) Uani 0.3763(8) 1 d PD C 1
H8SV H 0.1780 0.0695 0.5732 0.092 Uiso 0.3763(8) 1 d PR C 1
H8SW H 0.1968 0.1254 0.5986 0.092 Uiso 0.3763(8) 1 d PR C 1
H8SX H 0.2181 0.0640 0.6018 0.092 Uiso 0.3763(8) 1 d PR C 1
C1H' C 0.2015(2) 0.1767(4) 0.51243(19) 0.0653(16) Uani 0.2509(5) 1 d PGDU C 2
C2H' C 0.16790(18) 0.1631(5) 0.5083(2) 0.0653(16) Uani 0.2509(5) 1 d PGD C 2
H2I' H 0.1480 0.1734 0.4871 0.078 Uiso 0.2509(5) 1 d PR C 2
C3H' C 0.1634(2) 0.1344(5) 0.5352(2) 0.0653(16) Uani 0.2509(5) 1 d PGD C 2
H3SJ H 0.1384 0.1380 0.5090 0.078 Uiso 0.25 1 d P C 2
C4H' C 0.1924(2) 0.1194(5) 0.5662(2) 0.0653(16) Uani 0.2509(5) 1 d PGD C 2
C5H' C 0.2261(2) 0.1330(5) 0.5703(2) 0.0653(16) Uani 0.2509(5) 1 d PGD C 2
H5I' H 0.2459 0.1227 0.5915 0.078 Uiso 0.2509(5) 1 d PR C 2
C6H' C 0.23061(18) 0.1616(5) 0.5434(2) 0.0653(16) Uani 0.2509(5) 1 d PGD C 2
H6SL H 0.2536 0.1709 0.5463 0.078 Uiso 0.2509(5) 1 d PR C 2
C7H' C 0.2052(4) 0.2051(8) 0.4822(4) 0.0653(16) Uani 0.2509(5) 1 d PD C 2
H7Y' H 0.2298 0.1982 0.4870 0.098 Uiso 0.2509(5) 1 d PR C 2
H7Z' H 0.2028 0.2456 0.4904 0.098 Uiso 0.2509(5) 1 d PR C 2
H7T' H 0.1902 0.2020 0.4569 0.098 Uiso 0.2509(5) 1 d PR C 2
C8H' C 0.1867(3) 0.0988(7) 0.5973(3) 0.0653(16) Uani 0.2509(5) 1 d PD C 2
H8V' H 0.1646 0.0767 0.5849 0.098 Uiso 0.2509(5) 1 d PR C 2
H8W' H 0.1833 0.1326 0.6104 0.098 Uiso 0.2509(5) 1 d PR C 2
H8X' H 0.2047 0.0712 0.6136 0.098 Uiso 0.2509(5) 1 d PR C 2
C1H" C 0.1731(3) 0.1600(6) 0.5438(3) 0.0935(17) Uani 0.3728(14) 1 d PD C 4
C2H" C 0.1889(3) 0.2164(6) 0.5545(3) 0.0935(17) Uani 0.3728(14) 1 d PD C 4
H2H" H 0.1869 0.2368 0.5733 0.112 Uiso 0.3728(14) 1 calc PR C 4
C3H" C 0.2078(3) 0.2439(6) 0.5385(3) 0.0935(17) Uani 0.3728(14) 1 d PD C 4
H3H" H 0.2193 0.2815 0.5471 0.112 Uiso 0.3728(14) 1 calc PR C 4
C4H" C 0.2096(3) 0.2152(6) 0.5090(3) 0.0935(17) Uani 0.3728(14) 1 d PD C 4
C5H" C 0.1873(3) 0.1685(6) 0.4937(3) 0.0935(17) Uani 0.3728(14) 1 d PD C 4
H5H" H 0.1831 0.1549 0.4709 0.112 Uiso 0.3728(14) 1 calc PR C 4
C6H" C 0.1709(3) 0.1410(7) 0.5117(3) 0.0935(17) Uani 0.3728(14) 1 d PD C 4
H6H" H 0.1569 0.1063 0.5012 0.112 Uiso 0.3728(14) 1 calc PR C 4
C7H" C 0.1544(3) 0.1327(7) 0.5634(4) 0.0935(17) Uani 0.3728(14) 1 d PD C 4
H7H1 H 0.1662 0.1431 0.5884 0.140 Uiso 0.3728(14) 1 d PR C 4
H7H2 H 0.1554 0.0887 0.5607 0.140 Uiso 0.3728(14) 1 d PR C 4
H7H3 H 0.1299 0.1459 0.5534 0.140 Uiso 0.3728(14) 1 d PR C 4
C8H" C 0.2273(3) 0.2486(7) 0.4904(4) 0.0935(17) Uani 0.3728(14) 1 d PD C 4
H8H1 H 0.2526 0.2411 0.5025 0.140 Uiso 0.3728(14) 1 d PR C 4
H8H2 H 0.2228 0.2923 0.4900 0.140 Uiso 0.3728(14) 1 d PR C 4
H8H3 H 0.2179 0.2334 0.4663 0.140 Uiso 0.3728(14) 1 d PR C 4

loop_
_atom_site_aniso_label
_atom_site_aniso_U_11
_atom_site_aniso_U_22
_atom_site_aniso_U_33
_atom_site_aniso_U_23
_atom_site_aniso_U_13
_atom_site_aniso_U_12
C1A 0.0277(12) 0.0349(14) 0.0326(13) -0.0044(11) 0.0212(11) -0.0037(11)
N1A 0.0195(9) 0.0309(11) 0.0255(10) -0.0016(8) 0.0146(8) -0.0002(8)
O1A 0.0458(11) 0.0382(11) 0.0417(11) 0.0048(9) 0.0265(9) -0.0039(9)
C2A 0.0252(13) 0.0456(16) 0.0437(16) -0.0035(13) 0.0193(12) -0.0015(12)
N2A 0.0576(14) 0.0405(14) 0.0449(13) -0.0018(11) 0.0371(12) -0.0056(12)
O2A 0.0334(9) 0.0355(10) 0.0428(11) 0.0011(9) 0.0212(9) 0.0021(8)
C3A 0.0254(13) 0.0403(16) 0.0493(17) 0.0011(13) 0.0217(12) 0.0046(12)
N3A 0.0497(13) 0.0460(14) 0.0432(14) 0.0072(11) 0.0320(12) -0.0020(12)
O3A 0.0433(10) 0.0301(10) 0.0432(11) -0.0038(8) 0.0250(9) 0.0010(9)
C4A 0.0298(12) 0.0375(14) 0.0282(12) -0.0003(10) 0.0221(10) 0.0040(11)
N4A 0.0313(10) 0.0189(9) 0.0278(10) -0.0013(8) 0.0211(9) 0.0026(8)
O4A 0.0558(12) 0.0553(13) 0.0436(12) 0.0045(10) 0.0309(10) 0.0132(11)
C5A 0.0303(12) 0.0300(13) 0.0288(13) 0.0038(10) 0.0180(11) 0.0063(11)
N5A 0.0291(11) 0.0420(13) 0.0337(12) 0.0013(10) 0.0195(10) -0.0036(10)
C6A 0.0345(13) 0.0295(13) 0.0292(13) 0.0079(10) 0.0190(11) 0.0073(11)
N6A 0.0241(10) 0.0439(13) 0.0356(12) -0.0047(10) 0.0163(10) -0.0049(10)
C7A 0.0393(14) 0.0331(14) 0.0344(14) -0.0032(11) 0.0217(12) -0.0064(12)
N7A 0.0321(11) 0.0239(10) 0.0198(10) 0.0011(8) 0.0142(9) 0.0022(9)
C8A 0.0452(15) 0.0372(15) 0.0351(15) -0.0026(12) 0.0253(13) -0.0019(13)
N8A 0.0357(12) 0.0279(11) 0.0451(13) 0.0025(10) 0.0233(11) 0.0049(10)
C9A 0.0428(14) 0.0318(14) 0.0390(15) 0.0057(11) 0.0269(12) 0.0021(12)
N9A 0.0389(12) 0.0263(11) 0.0434(13) 0.0029(9) 0.0276(10) 0.0053(9)
C10A 0.0422(15) 0.0311(14) 0.0373(15) 0.0022(11) 0.0234(13) -0.0042(12)
N10A 0.0377(11) 0.0163(9) 0.0316(11) -0.0033(8) 0.0245(9) -0.0051(9)
C11A 0.0435(14) 0.0237(12) 0.0332(14) 0.0010(10) 0.0223(12) 0.0006(11)
N11A 0.0564(15) 0.0527(15) 0.0377(13) 0.0003(11) 0.0277(12) 0.0204(13)
C12A 0.0317(13) 0.0344(14) 0.0424(15) 0.0091(12) 0.0248(12) 0.0061(11)
N12A 0.0615(16) 0.0561(17) 0.0391(14) -0.0053(12) 0.0295(13) 0.0073(14)
C13A 0.0477(16) 0.0475(17) 0.0550(18) 0.0225(14) 0.0337(15) 0.0075(14)
C14A 0.0448(15) 0.0453(16) 0.0469(16) 0.0268(13) 0.0297(14) 0.0113(13)
C15A 0.0493(18) 0.081(3) 0.0462(18) 0.0280(17) 0.0277(16) 0.0127(18)
C16A 0.069(2) 0.082(3) 0.0505(19) 0.0281(18) 0.0390(17) 0.021(2)
C17A 0.0660(18) 0.074(2) 0.0658(19) 0.0501(17) 0.0515(16) 0.0418(17)
C18A 0.0480(17) 0.081(2) 0.071(2) 0.0397(19) 0.0423(16) 0.0212(17)
C19A 0.0539(18) 0.062(2) 0.064(2) 0.0282(17) 0.0383(16) 0.0074(16)
C20A 0.086(2) 0.084(2) 0.067(2) 0.0271(18) 0.0468(18) 0.040(2)
C21A 0.0401(14) 0.0303(14) 0.0425(16) 0.0070(12) 0.0231(13) 0.0112(12)
C22A 0.0309(12) 0.0218(12) 0.0353(13) 0.0041(10) 0.0246(11) 0.0053(10)
C23A 0.0410(14) 0.0290(13) 0.0382(15) -0.0008(11) 0.0233(12) 0.0112(12)
C24A 0.0415(14) 0.0296(13) 0.0378(14) -0.0062(11) 0.0265(12) 0.0051(12)
C25A 0.0349(12) 0.0192(11) 0.0297(12) -0.0056(9) 0.0233(10) -0.0038(10)
C26A 0.0327(12) 0.0274(13) 0.0308(13) -0.0081(10) 0.0209(11) -0.0027(11)
C27A 0.0318(13) 0.0243(12) 0.0332(13) -0.0075(10) 0.0198(11) -0.0067(10)
C28A 0.0310(13) 0.0273(13) 0.0360(14) -0.0003(11) 0.0175(12) -0.0015(11)
C29A 0.0358(14) 0.0264(13) 0.0363(14) 0.0017(11) 0.0193(12) -0.0032(11)
C30A 0.0299(13) 0.0323(14) 0.0339(14) -0.0050(11) 0.0196(11) -0.0043(11)
C31A 0.0278(13) 0.0350(14) 0.0335(14) -0.0049(11) 0.0138(12) -0.0015(11)
C32A 0.0358(13) 0.0287(13) 0.0298(13) -0.0011(10) 0.0200(11) -0.0018(11)
C33A 0.0290(13) 0.0331(14) 0.0320(14) -0.0109(11) 0.0179(11) -0.0032(11)
C34A 0.0286(13) 0.0418(15) 0.0387(15) -0.0098(12) 0.0197(12) -0.0028(12)
C35A 0.0275(12) 0.0389(15) 0.0389(15) -0.0153(12) 0.0195(12) -0.0125(11)
C36A 0.0387(15) 0.0405(16) 0.0578(19) -0.0204(14) 0.0288(14) -0.0146(13)
C37A 0.0463(17) 0.0442(17) 0.054(2) -0.0074(15) 0.0211(16) -0.0225(15)
C38A 0.0516(17) 0.065(2) 0.0529(18) -0.0279(15) 0.0349(15) -0.0362(16)
C39A 0.0425(16) 0.063(2) 0.074(2) -0.0311(17) 0.0401(16) -0.0191(15)
C40A 0.0355(14) 0.0450(17) 0.0570(18) -0.0155(14) 0.0290(14) -0.0074(13)
C41A 0.075(2) 0.102(3) 0.063(2) -0.023(2) 0.0462(19) -0.053(2)
C42A 0.0408(15) 0.0375(15) 0.0329(14) -0.0108(12) 0.0195(12) -0.0043(12)
C43A 0.0287(12) 0.0358(14) 0.0244(12) -0.0015(10) 0.0185(10) -0.0019(11)
C44A 0.0377(14) 0.0448(16) 0.0216(13) -0.0025(11) 0.0163(12) -0.0023(13)
C45A 0.0458(15) 0.0414(16) 0.0284(13) 0.0088(11) 0.0239(12) 0.0048(13)
C46A 0.0349(13) 0.0331(14) 0.0289(13) 0.0080(10) 0.0227(11) 0.0056(11)
C47A 0.0437(14) 0.0252(13) 0.0327(13) 0.0114(10) 0.0254(12) 0.0098(11)
C48A 0.0370(13) 0.0258(13) 0.0286(13) 0.0118(10) 0.0189(11) 0.0117(11)
C49A 0.0377(14) 0.0233(12) 0.0348(14) 0.0016(11) 0.0168(12) 0.0087(11)
C50A 0.0327(13) 0.0274(13) 0.0392(15) -0.0016(11) 0.0179(12) 0.0006(11)
C51A 0.0326(13) 0.0289(13) 0.0350(14) 0.0039(11) 0.0192(12) 0.0064(11)
C52A 0.0405(14) 0.0287(14) 0.0379(15) -0.0017(11) 0.0221(12) 0.0060(12)
C53A 0.0377(14) 0.0282(13) 0.0365(15) 0.0030(11) 0.0187(12) 0.0035(11)
C54A 0.0394(14) 0.0234(12) 0.0338(13) 0.0055(10) 0.0234(12) 0.0051(11)
C55A 0.0538(16) 0.0265(14) 0.0480(16) 0.0049(12) 0.0337(14) 0.0111(12)
C56A 0.0468(15) 0.0285(14) 0.0446(16) 0.0124(11) 0.0297(13) 0.0163(12)
C57A 0.0494(17) 0.0433(17) 0.0438(17) 0.0139(13) 0.0261(14) 0.0216(14)
C58A 0.0413(17) 0.0468(18) 0.057(2) 0.0135(15) 0.0173(16) 0.0197(14)
C59A 0.0431(16) 0.0405(17) 0.070(2) 0.0219(15) 0.0293(16) 0.0213(14)
C60A 0.0612(17) 0.0466(18) 0.071(2) 0.0181(15) 0.0496(16) 0.0237(15)
C61A 0.0556(17) 0.0361(16) 0.0499(17) 0.0054(13) 0.0342(15) 0.0147(14)
C62A 0.0479(19) 0.067(2) 0.115(3) 0.036(2) 0.044(2) 0.0240(18)
C63A 0.0561(17) 0.0330(15) 0.0407(15) 0.0153(12) 0.0295(14) 0.0089(13)
C64A 0.0431(14) 0.0186(12) 0.0406(14) 0.0037(10) 0.0303(12) 0.0037(11)
C65A 0.0536(17) 0.0347(15) 0.0589(19) 0.0137(13) 0.0378(15) -0.0009(13)
C66A 0.0432(16) 0.0330(15) 0.0582(19) 0.0034(13) 0.0270(15) -0.0069(13)
C67A 0.0377(13) 0.0210(12) 0.0427(15) -0.0054(10) 0.0275(12) -0.0058(11)
C68A 0.0295(13) 0.0299(13) 0.0343(14) -0.0066(11) 0.0159(12) -0.0090(11)
C69A 0.0341(13) 0.0246(12) 0.0294(13) -0.0078(10) 0.0162(11) -0.0043(11)
C70A 0.0434(16) 0.0329(14) 0.0323(15) -0.0048(11) 0.0174(13) 0.0021(12)
C71A 0.0424(16) 0.0416(16) 0.0388(16) 0.0000(13) 0.0206(13) 0.0111(13)
C72A 0.0473(16) 0.0346(15) 0.0350(15) -0.0047(12) 0.0225(13) 0.0033(13)
C73A 0.0374(15) 0.0412(16) 0.0302(15) -0.0048(12) 0.0134(13) 0.0004(13)
C74A 0.0334(14) 0.0305(14) 0.0345(14) -0.0068(11) 0.0159(12) 0.0009(11)
C75A 0.0369(14) 0.0439(16) 0.0351(15) -0.0040(12) 0.0212(12) -0.0025(13)
C76A 0.0527(18) 0.070(2) 0.0332(16) -0.0096(15) 0.0249(14) -0.0076(17)
C77A 0.0501(18) 0.076(2) 0.0348(16) -0.0276(16) 0.0235(14) -0.0133(17)
C78A 0.082(3) 0.091(3) 0.049(2) -0.029(2) 0.030(2) 0.012(2)
C79A 0.087(3) 0.116(3) 0.071(2) -0.041(2) 0.033(2) 0.013(2)
C80A 0.062(2) 0.099(3) 0.090(3) -0.067(2) 0.032(2) -0.023(2)
C81A 0.078(2) 0.100(3) 0.080(2) -0.046(2) 0.0528(18) -0.045(2)
C82A 0.078(2) 0.081(3) 0.065(2) -0.0417(19) 0.0491(19) -0.033(2)
C83A 0.101(2) 0.132(3) 0.122(3) -0.060(2) 0.056(2) -0.002(2)
C84A 0.0363(15) 0.0341(15) 0.0505(18) -0.0099(13) 0.0190(14) -0.0110(12)
C1BA 0.0210(11) 0.0329(14) 0.0424(15) -0.0023(11) 0.0220(11) 0.0025(10)
N1BA 0.0222(10) 0.0275(11) 0.0363(12) -0.0018(9) 0.0185(9) -0.0027(9)
O1BA 0.0330(9) 0.0377(10) 0.0357(10) -0.0035(8) 0.0220(8) 0.0006(8)
C2BA 0.0271(12) 0.0335(14) 0.0462(16) -0.0007(12) 0.0238(12) -0.0038(11)
N2BA 0.0303(11) 0.0365(12) 0.0392(13) -0.0054(10) 0.0216(10) 0.0003(10)
O2BA 0.0423(11) 0.0498(13) 0.0522(12) -0.0030(10) 0.0315(10) 0.0014(10)
C3BA 0.0340(13) 0.0261(13) 0.0564(17) -0.0028(12) 0.0317(13) -0.0062(11)
N3BA 0.0322(11) 0.0334(12) 0.0398(13) -0.0068(10) 0.0223(10) 0.0005(10)
O3BA 0.0424(11) 0.0576(13) 0.0385(11) -0.0006(10) 0.0239(10) -0.0075(10)
C4BA 0.0316(12) 0.0243(12) 0.0383(14) -0.0040(10) 0.0256(11) -0.0044(10)
N4BA 0.0332(10) 0.0278(11) 0.0314(11) 0.0047(9) 0.0245(9) 0.0023(9)
O4BA 0.0371(10) 0.0322(10) 0.0342(10) 0.0035(8) 0.0190(8) 0.0056(8)
C5BA 0.0377(12) 0.0237(12) 0.0449(14) 0.0006(10) 0.0331(11) -0.0001(11)
N5BA 0.0354(12) 0.0499(15) 0.0440(14) -0.0036(11) 0.0265(11) -0.0018(11)
C6BA 0.0350(12) 0.0197(12) 0.0372(13) -0.0004(10) 0.0256(11) 0.0013(10)
N6BA 0.0355(12) 0.0614(17) 0.0526(15) 0.0153(13) 0.0295(11) 0.0086(12)
C7BA 0.0312(13) 0.0308(14) 0.0402(15) -0.0017(11) 0.0210(12) 0.0042(11)
N7BA 0.0365(11) 0.0286(11) 0.0291(11) -0.0039(9) 0.0237(9) 0.0006(9)
C8BA 0.0351(14) 0.0363(15) 0.0366(15) -0.0030(11) 0.0210(12) 0.0030(12)
N8BA 0.0482(13) 0.0449(14) 0.0385(12) -0.0058(10) 0.0319(11) -0.0121(11)
C9BA 0.0372(13) 0.0237(12) 0.0402(14) -0.0023(10) 0.0276(12) 0.0017(11)
N9BA 0.0452(13) 0.0395(13) 0.0357(12) -0.0060(10) 0.0275(11) -0.0082(11)
C10G 0.0297(13) 0.0337(14) 0.0395(15) -0.0034(11) 0.0207(12) 0.0028(11)
N10C 0.0273(10) 0.0271(11) 0.0382(12) 0.0032(9) 0.0242(9) 0.0076(9)
C11C 0.0362(14) 0.0255(13) 0.0323(14) -0.0010(10) 0.0186(12) 0.0012(11)
N11C 0.0387(12) 0.0326(12) 0.0330(12) -0.0015(9) 0.0211(10) 0.0060(10)
C12C 0.0327(12) 0.0252(12) 0.0375(14) -0.0034(10) 0.0256(11) -0.0038(10)
N12C 0.0489(13) 0.0344(12) 0.0323(12) 0.0047(10) 0.0235(11) 0.0120(11)
C13C 0.0433(14) 0.0307(14) 0.0470(15) -0.0110(11) 0.0332(13) -0.0054(12)
C14C 0.0448(14) 0.0205(12) 0.0560(16) -0.0109(11) 0.0370(13) -0.0042(11)
C15C 0.0476(15) 0.0306(14) 0.0525(17) -0.0082(12) 0.0340(14) -0.0014(12)
C16C 0.0578(16) 0.0302(14) 0.0646(18) -0.0099(13) 0.0487(14) -0.0021(13)
C17C 0.0481(15) 0.0249(13) 0.075(2) -0.0118(13) 0.0426(15) -0.0005(12)
C18C 0.0494(16) 0.0308(15) 0.064(2) -0.0040(13) 0.0349(15) 0.0055(13)
C19C 0.0532(16) 0.0264(13) 0.0549(17) -0.0045(12) 0.0380(14) -0.0015(13)
C20C 0.0569(18) 0.0433(18) 0.087(2) -0.0154(16) 0.0504(17) -0.0008(15)
C21C 0.0459(14) 0.0254(13) 0.0530(16) 0.0026(12) 0.0357(13) -0.0042(12)
C22C 0.0345(12) 0.0237(12) 0.0447(14) 0.0047(10) 0.0315(11) 0.0028(10)
C23C 0.0528(15) 0.0334(14) 0.0455(15) 0.0086(12) 0.0372(13) -0.0002(13)
C24C 0.0479(15) 0.0494(17) 0.0321(14) 0.0127(12) 0.0287(12) 0.0025(14)
C25C 0.0319(12) 0.0375(14) 0.0319(13) 0.0039(11) 0.0234(11) 0.0055(11)
C26C 0.0335(14) 0.0447(16) 0.0253(13) 0.0000(11) 0.0174(11) 0.0008(12)
C27C 0.0297(13) 0.0443(16) 0.0267(13) -0.0012(12) 0.0151(11) -0.0017(12)
C28C 0.0384(15) 0.0418(16) 0.0446(17) -0.0005(13) 0.0239(13) -0.0018(13)
C29C 0.0408(15) 0.0440(17) 0.0512(17) -0.0042(13) 0.0302(14) 0.0004(13)
C30C 0.0357(14) 0.0490(17) 0.0367(15) -0.0083(13) 0.0203(13) -0.0005(13)
C31C 0.0364(14) 0.0398(15) 0.0403(15) -0.0056(12) 0.0223(13) -0.0049(12)
C32C 0.0323(14) 0.0403(15) 0.0355(15) -0.0098(12) 0.0170(12) -0.0014(12)
C33C 0.0392(14) 0.0540(18) 0.0322(14) -0.0000(12) 0.0264(12) 0.0026(13)
C34C 0.0364(16) 0.075(2) 0.069(2) 0.0231(19) 0.0301(16) 0.0122(16)
C35C 0.0317(15) 0.074(2) 0.0452(18) 0.0112(17) 0.0174(14) 0.0144(16)
C36C 0.0337(16) 0.065(2) 0.057(2) 0.0027(17) 0.0210(15) 0.0059(15)
C37C 0.0398(16) 0.065(2) 0.0437(18) 0.0012(16) 0.0227(14) 0.0074(16)
C38C 0.0262(15) 0.071(2) 0.049(2) 0.0110(17) 0.0136(14) 0.0057(16)
C39C 0.0295(16) 0.069(2) 0.049(2) 0.0012(17) 0.0119(15) 0.0045(16)
C40C 0.0363(17) 0.080(3) 0.050(2) -0.0052(18) 0.0218(16) 0.0033(17)
C41C 0.0472(19) 0.087(3) 0.063(2) 0.006(2) 0.0268(18) -0.007(2)
C42C 0.0428(16) 0.0527(18) 0.0313(15) -0.0017(13) 0.0210(13) -0.0001(14)
C43C 0.0339(13) 0.0418(15) 0.0304(13) -0.0088(11) 0.0248(11) -0.0067(12)
C44C 0.0449(15) 0.0506(17) 0.0348(14) -0.0106(13) 0.0299(12) -0.0039(14)
C45C 0.0470(14) 0.0354(15) 0.0486(15) -0.0143(12) 0.0386(13) -0.0068(12)
C46C 0.0426(13) 0.0257(13) 0.0476(15) -0.0101(11) 0.0367(12) -0.0043(11)
C47C 0.0475(14) 0.0241(13) 0.0501(15) -0.0032(11) 0.0379(13) 0.0017(11)
C48C 0.0444(14) 0.0192(12) 0.0479(15) -0.0023(10) 0.0357(12) -0.0007(11)
C49C 0.0542(17) 0.0424(16) 0.0378(15) -0.0063(12) 0.0292(14) -0.0109(14)
C50C 0.0404(15) 0.0492(17) 0.0359(15) -0.0016(13) 0.0239(13) -0.0081(13)
C51C 0.0506(15) 0.0301(14) 0.0386(14) -0.0009(11) 0.0332(13) -0.0065(12)
C52C 0.0479(15) 0.0292(14) 0.0367(15) -0.0029(11) 0.0266(13) -0.0048(12)
C53C 0.0422(14) 0.0253(13) 0.0365(14) -0.0001(11) 0.0251(12) -0.0024(11)
C54C 0.0379(13) 0.0351(14) 0.0414(15) -0.0004(11) 0.0297(12) 0.0005(12)
C55C 0.0459(15) 0.0429(16) 0.0428(16) -0.0083(13) 0.0284(13) -0.0134(13)
C56C 0.0426(14) 0.0282(13) 0.0410(15) -0.0061(11) 0.0267(13) -0.0106(12)
C57C 0.0424(16) 0.0528(19) 0.0531(18) 0.0131(15) 0.0292(15) 0.0040(15)
C58C 0.0519(16) 0.0417(17) 0.080(2) 0.0094(15) 0.0515(16) 0.0042(14)
C59C 0.0668(18) 0.0226(13) 0.0531(17) -0.0008(12) 0.0426(15) -0.0076(13)
C60C 0.0527(17) 0.0358(15) 0.0418(16) 0.0035(13) 0.0236(14) -0.0126(14)
C61C 0.0422(15) 0.0290(14) 0.0553(18) -0.0006(13) 0.0306(14) -0.0007(12)
C62C 0.107(2) 0.0440(18) 0.073(2) -0.0073(16) 0.0717(19) -0.0158(18)
C63C 0.0634(17) 0.0222(13) 0.0597(17) -0.0064(12) 0.0464(14) 0.0037(13)
C64C 0.0415(13) 0.0265(13) 0.0468(15) 0.0027(11) 0.0358(12) 0.0070(11)
C65C 0.0447(14) 0.0320(14) 0.0582(17) 0.0011(12) 0.0374(14) 0.0126(12)
C66C 0.0340(13) 0.0369(15) 0.0498(16) 0.0067(12) 0.0288(13) 0.0106(12)
C67C 0.0220(11) 0.0332(14) 0.0407(14) 0.0083(11) 0.0224(11) 0.0057(10)
C68C 0.0199(11) 0.0358(14) 0.0427(15) 0.0049(12) 0.0187(11) 0.0037(11)
C69C 0.0236(12) 0.0307(13) 0.0309(14) 0.0014(11) 0.0135(11) 0.0019(10)
C70C 0.0333(13) 0.0310(14) 0.0395(15) 0.0013(11) 0.0215(12) 0.0051(11)
C71C 0.0373(14) 0.0295(14) 0.0436(15) 0.0045(11) 0.0260(12) 0.0034(11)
C72C 0.0232(12) 0.0307(13) 0.0302(14) 0.0020(11) 0.0105(11) 0.0019(11)
C73C 0.0385(14) 0.0262(13) 0.0341(15) -0.0046(11) 0.0177(12) -0.0021(11)
C74C 0.0358(14) 0.0272(13) 0.0352(14) 0.0017(11) 0.0185(12) -0.0032(11)
C75C 0.0241(12) 0.0351(14) 0.0291(13) 0.0047(11) 0.0129(11) 0.0043(11)
C76C 0.0464(16) 0.0451(17) 0.0309(15) 0.0063(12) 0.0208(13) 0.0079(14)
C77C 0.0359(14) 0.0529(18) 0.0246(13) 0.0088(12) 0.0165(12) 0.0055(13)
C78C 0.0377(15) 0.0469(17) 0.0286(15) 0.0105(12) 0.0119(13) -0.0018(13)
C79C 0.0419(16) 0.061(2) 0.0309(15) 0.0119(14) 0.0218(13) 0.0042(15)
C80C 0.0577(18) 0.055(2) 0.0348(15) 0.0052(14) 0.0305(14) 0.0045(16)
C81C 0.0545(19) 0.062(2) 0.0303(16) -0.0060(14) 0.0199(14) -0.0095(16)
C82C 0.0392(16) 0.063(2) 0.0271(15) -0.0034(14) 0.0163(13) -0.0078(15)
C83C 0.078(2) 0.072(2) 0.0478(18) 0.0005(17) 0.0445(17) 0.005(2)
C84C 0.0229(13) 0.0465(17) 0.0536(19) 0.0090(14) 0.0161(13) 0.0065(12)
C1CA 0.0210(16) 0.0330(19) 0.0219(17) -0.0115(14) 0.0123(14) -0.0072(15)
O1CA 0.0261(8) 0.0206(8) 0.0260(9) 0.0004(6) 0.0184(7) 0.0004(7)
N1CA 0.0232(10) 0.0205(10) 0.0215(10) -0.0009(7) 0.0163(8) 0.0005(8)
C1CB 0.049(5) 0.008(3) 0.063(6) -0.001(4) 0.039(5) 0.005(4)
C2CA 0.0224(17) 0.037(2) 0.0232(17) -0.0093(15) 0.0130(15) -0.0013(15)
O2CA 0.0240(8) 0.0226(8) 0.0281(9) -0.0000(6) 0.0190(7) 0.0025(7)
N2CA 0.0177(9) 0.0201(9) 0.0226(10) -0.0018(7) 0.0137(8) 0.0005(7)
C2CB 0.045(5) 0.024(4) 0.067(6) 0.011(4) 0.038(5) 0.004(4)
C3CA 0.0259(12) 0.0275(13) 0.0274(13) 0.0015(10) 0.0183(11) 0.0033(10)
C4CA 0.0243(17) 0.045(2) 0.0254(18) -0.0107(16) 0.0162(15) -0.0050(16)
C4CB 0.038(5) 0.033(5) 0.067(6) 0.005(4) 0.039(5) 0.012(4)
C5CA 0.0197(16) 0.037(2) 0.0199(17) -0.0071(15) 0.0090(14) 0.0002(15)
C5CB 0.072(6) 0.018(4) 0.053(6) 0.014(4) 0.043(5) 0.010(4)
C6CA 0.0222(11) 0.0259(13) 0.0269(13) -0.0030(9) 0.0174(10) -0.0010(9)
C7CA 0.0267(18) 0.057(3) 0.0266(19) 0.0111(18) 0.0160(16) 0.0152(18)
C7CB 0.042(5) 0.021(4) 0.028(4) -0.009(3) 0.024(4) -0.008(4)
C8CA 0.0267(18) 0.051(2) 0.0280(19) 0.0137(17) 0.0150(16) 0.0162(17)
C8CB 0.032(4) 0.017(4) 0.041(4) -0.021(3) 0.028(4) -0.020(3)
C9CA 0.0240(17) 0.038(2) 0.031(2) 0.0093(16) 0.0137(16) 0.0104(16)
C9CB 0.044(4) 0.018(3) 0.035(4) -0.016(3) 0.029(4) -0.010(3)
C10H 0.035(2) 0.041(2) 0.0280(19) 0.0137(16) 0.0166(16) 0.0142(17)
C10I 0.031(4) 0.012(3) 0.047(5) -0.016(3) 0.028(4) -0.014(3)
C1D 0.0323(13) 0.0317(13) 0.0306(13) 0.0030(11) 0.0203(11) 0.0076(11)
N1D 0.0253(10) 0.0254(11) 0.0381(12) -0.0044(9) 0.0222(10) -0.0006(9)
O1D 0.0549(12) 0.0399(12) 0.0581(13) 0.0020(10) 0.0365(11) 0.0098(10)
C2D 0.0314(14) 0.0415(16) 0.0472(17) 0.0025(13) 0.0261(13) 0.0076(13)
N2D 0.0449(13) 0.0291(12) 0.0428(14) -0.0031(10) 0.0256(11) -0.0001(10)
C3D 0.0317(13) 0.0370(15) 0.0493(16) -0.0046(12) 0.0286(12) -0.0058(12)
N3D 0.0507(14) 0.0272(12) 0.0529(15) -0.0078(10) 0.0346(12) -0.0040(11)
O3D 0.0692(14) 0.0641(16) 0.0642(15) -0.0030(12) 0.0465(12) -0.0203(13)
C4D 0.0328(13) 0.0288(13) 0.0386(14) -0.0073(11) 0.0236(12) -0.0086(11)
N4D 0.0396(12) 0.0272(11) 0.0393(12) 0.0104(9) 0.0274(10) 0.0047(10)
O4D 0.0709(14) 0.0424(12) 0.0506(12) 0.0045(10) 0.0412(11) 0.0051(11)
C5D 0.0390(14) 0.0241(13) 0.0526(17) -0.0042(11) 0.0324(13) -0.0070(11)
C6D 0.0359(14) 0.0199(12) 0.0397(15) -0.0042(10) 0.0225(12) -0.0066(11)
C7D 0.0368(14) 0.0256(13) 0.0398(15) -0.0063(11) 0.0210(12) 0.0012(11)
N7D 0.0299(12) 0.0453(14) 0.0259(12) -0.0021(10) 0.0151(10) -0.0022(11)
C8D 0.0403(15) 0.0300(14) 0.0330(15) -0.0010(11) 0.0150(13) 0.0032(12)
N8D 0.0487(15) 0.073(2) 0.083(2) 0.0084(16) 0.0473(15) -0.0049(15)
C9D 0.0352(14) 0.0227(12) 0.0411(15) -0.0062(11) 0.0209(12) -0.0054(11)
N9D 0.0531(15) 0.092(2) 0.0632(18) -0.0053(16) 0.0428(14) -0.0236(16)
C10D 0.0380(15) 0.0329(15) 0.0445(16) -0.0016(12) 0.0236(13) 0.0062(12)
N10D 0.0411(12) 0.0212(10) 0.0475(13) -0.0048(9) 0.0315(11) -0.0011(9)
C11D 0.0390(14) 0.0285(14) 0.0389(15) 0.0011(11) 0.0222(13) 0.0027(12)
N11D 0.0461(13) 0.0503(15) 0.0477(14) 0.0137(12) 0.0333(12) 0.0077(12)
C12D 0.0372(14) 0.0289(14) 0.0464(16) -0.0062(12) 0.0270(13) -0.0054(12)
N12D 0.0454(13) 0.0589(16) 0.0467(14) 0.0189(12) 0.0328(12) 0.0171(12)
C13D 0.0668(18) 0.0261(14) 0.070(2) -0.0109(13) 0.0498(16) -0.0066(14)
C14D 0.0547(17) 0.0241(13) 0.0583(19) -0.0210(12) 0.0332(15) -0.0189(13)
C15D 0.063(2) 0.0497(19) 0.059(2) -0.0324(16) 0.0353(17) -0.0285(16)
C16D 0.077(3) 0.068(2) 0.053(2) -0.0303(18) 0.029(2) -0.027(2)
C17D 0.087(3) 0.064(2) 0.050(2) -0.0345(17) 0.037(2) -0.039(2)
C18D 0.079(2) 0.052(2) 0.077(2) -0.0310(17) 0.0593(19) -0.0276(18)
C19D 0.068(2) 0.0343(16) 0.075(2) -0.0222(15) 0.0495(18) -0.0137(15)
C20D 0.118(3) 0.096(3) 0.065(2) -0.018(2) 0.047(2) -0.032(2)
C21D 0.0500(16) 0.0270(14) 0.075(2) -0.0083(13) 0.0428(16) -0.0079(13)
C22D 0.0451(14) 0.0207(12) 0.0443(15) -0.0007(11) 0.0347(12) 0.0001(11)
C23D 0.0761(19) 0.0249(14) 0.0524(17) 0.0015(12) 0.0507(15) -0.0074(14)
C24D 0.0715(19) 0.0325(15) 0.0402(15) 0.0098(12) 0.0394(15) 0.0065(14)
C25D 0.0522(16) 0.0319(14) 0.0338(14) 0.0087(11) 0.0294(13) 0.0114(13)
C26D 0.0438(16) 0.0564(19) 0.0248(14) 0.0130(13) 0.0171(13) 0.0142(15)
C27D 0.0386(16) 0.070(2) 0.0300(15) 0.0137(14) 0.0174(13) 0.0222(15)
C28D 0.0342(16) 0.084(3) 0.0429(19) -0.0022(18) 0.0179(15) 0.0127(17)
C29D 0.0410(18) 0.106(3) 0.047(2) -0.014(2) 0.0207(16) 0.018(2)
C30D 0.0379(17) 0.101(3) 0.050(2) 0.010(2) 0.0267(15) 0.0234(19)
C31D 0.0361(17) 0.087(3) 0.061(2) 0.004(2) 0.0247(17) 0.0088(18)
C32D 0.0390(17) 0.070(2) 0.0458(19) 0.0027(16) 0.0196(15) 0.0127(16)
N5D 0.0443(16) 0.065(3) 0.0660(19) -0.003(2) 0.0343(15) 0.0072(19)
C33D 0.0369(16) 0.057(3) 0.049(2) 0.009(2) 0.0275(15) 0.0123(19)
O2D 0.0544(13) 0.065(2) 0.0610(14) -0.0067(15) 0.0334(11) -0.0014(15)
N6D 0.0426(17) 0.103(3) 0.033(3) -0.005(2) 0.0267(17) 0.019(2)
C34D 0.040(2) 0.064(3) 0.053(3) 0.005(2) 0.025(2) 0.014(2)
C35D 0.047(3) 0.071(3) 0.051(3) 0.002(3) 0.028(2) 0.016(3)
C36D 0.063(3) 0.075(4) 0.074(3) 0.008(3) 0.034(3) 0.016(3)
C37D 0.057(3) 0.083(4) 0.068(3) 0.036(3) 0.042(2) 0.018(3)
C38D 0.074(3) 0.077(3) 0.070(3) 0.013(2) 0.029(2) 0.025(2)
C39D 0.065(2) 0.083(3) 0.077(3) -0.005(2) 0.032(2) 0.031(2)
C40D 0.051(2) 0.073(3) 0.062(2) -0.001(2) 0.0309(18) 0.016(2)
C41D 0.092(3) 0.103(4) 0.064(3) 0.021(3) 0.043(2) 0.043(3)
N5D' 0.0443(16) 0.065(3) 0.0660(19) -0.003(2) 0.0343(15) 0.0072(19)
C33' 0.0369(16) 0.057(3) 0.049(2) 0.009(2) 0.0275(15) 0.0123(19)
O2D' 0.0544(13) 0.065(2) 0.0610(14) -0.0067(15) 0.0334(11) -0.0014(15)
N6D' 0.0426(17) 0.103(3) 0.033(3) -0.005(2) 0.0267(17) 0.019(2)
C34' 0.034(3) 0.044(4) 0.051(4) 0.002(3) 0.023(3) 0.004(3)
C35' 0.026(3) 0.036(3) 0.043(3) 0.011(3) 0.016(3) 0.015(3)
C36' 0.030(3) 0.053(4) 0.048(4) 0.006(3) 0.021(3) 0.005(3)
C37' 0.024(3) 0.051(4) 0.045(3) 0.010(3) 0.023(3) -0.001(3)
C38' 0.074(3) 0.077(3) 0.070(3) 0.013(2) 0.029(2) 0.025(2)
C39' 0.065(2) 0.083(3) 0.077(3) -0.005(2) 0.032(2) 0.031(2)
C40' 0.051(2) 0.073(3) 0.062(2) -0.001(2) 0.0309(18) 0.016(2)
C41' 0.092(3) 0.103(4) 0.064(3) 0.021(3) 0.043(2) 0.043(3)
C42D 0.069(2) 0.071(2) 0.0333(17) 0.0206(16) 0.0204(17) 0.023(2)
C43D 0.0366(15) 0.0602(19) 0.0270(14) 0.0039(13) 0.0201(12) 0.0017(14)
C44D 0.056(2) 0.076(3) 0.0279(16) 0.0011(15) 0.0231(15) -0.0026(18)
C45D 0.0530(18) 0.061(2) 0.0424(17) -0.0160(15) 0.0308(15) -0.0190(16)
C46D 0.0289(13) 0.0555(18) 0.0355(15) -0.0126(13) 0.0212(12) -0.0069(13)
C47D 0.0390(15) 0.0403(16) 0.0535(18) -0.0143(13) 0.0296(14) -0.0139(13)
C48D 0.0393(15) 0.0437(17) 0.063(2) -0.0067(15) 0.0350(15) -0.0092(13)
C49D 0.0484(18) 0.061(2) 0.087(3) 0.0183(19) 0.0453(18) 0.0043(17)
C50D 0.0480(18) 0.077(3) 0.092(3) 0.017(2) 0.0493(19) 0.0108(18)
C51D 0.0446(16) 0.061(2) 0.071(2) 0.0028(17) 0.0400(16) -0.0097(16)
C52D 0.0465(17) 0.0481(19) 0.068(2) 0.0032(16) 0.0358(16) -0.0069(15)
C53D 0.0432(16) 0.0428(17) 0.070(2) -0.0053(15) 0.0352(16) -0.0102(14)
C54D 0.0564(19) 0.064(2) 0.0498(19) -0.0145(16) 0.0335(16) -0.0305(18)
C55D 0.045(2) 0.061(3) 0.054(3) -0.007(2) 0.036(2) -0.016(2)
C56D 0.045(3) 0.040(3) 0.044(3) -0.002(2) 0.028(2) -0.019(2)
C57D 0.036(3) 0.066(4) 0.037(3) -0.008(3) 0.020(2) -0.027(3)
C58D 0.043(3) 0.063(3) 0.059(3) 0.003(2) 0.023(2) -0.016(2)
C59D 0.043(3) 0.040(2) 0.046(3) -0.003(2) 0.019(2) -0.010(2)
C60D 0.049(3) 0.062(3) 0.040(3) 0.009(3) 0.024(3) -0.020(3)
C61D 0.039(3) 0.056(3) 0.038(3) 0.007(2) 0.018(2) -0.010(3)
C62D 0.047(3) 0.051(3) 0.057(3) -0.015(2) 0.028(2) -0.016(2)
C55' 0.050(4) 0.070(5) 0.065(5) -0.008(4) 0.028(3) -0.017(3)
C56' 0.074(7) 0.082(9) 0.062(7) -0.021(6) 0.048(6) -0.046(7)
C57' 0.079(9) 0.119(14) 0.096(11) -0.042(9) 0.048(8) -0.036(9)
C58' 0.057(6) 0.149(15) 0.140(12) -0.056(11) 0.069(7) -0.048(8)
C59' 0.035(5) 0.131(12) 0.081(8) -0.060(8) 0.032(5) -0.048(6)
C60' 0.047(7) 0.113(11) 0.026(6) -0.022(6) 0.018(5) -0.015(7)
C61' 0.028(5) 0.127(12) 0.054(7) -0.030(7) 0.013(5) -0.035(6)
C62' 0.065(6) 0.165(17) 0.110(10) -0.025(10) 0.070(7) -0.017(9)
C63D 0.0473(19) 0.058(2) 0.066(2) -0.0286(17) 0.0261(17) -0.0214(16)
C64D 0.0413(14) 0.0317(14) 0.0480(16) -0.0119(12) 0.0318(13) -0.0121(12)
C65D 0.0534(17) 0.0374(16) 0.0623(19) -0.0177(14) 0.0411(15) -0.0032(14)
C66D 0.0436(15) 0.0388(16) 0.0611(19) -0.0119(14) 0.0374(14) 0.0023(13)
C67D 0.0410(14) 0.0227(12) 0.0500(16) 0.0000(11) 0.0353(13) 0.0000(11)
C68D 0.0400(14) 0.0267(13) 0.0431(15) 0.0027(11) 0.0288(12) 0.0061(11)
C69D 0.0415(14) 0.0240(13) 0.0449(16) 0.0084(11) 0.0279(13) 0.0078(11)
C70D 0.0546(16) 0.0263(14) 0.0478(16) 0.0004(12) 0.0347(14) -0.0002(13)
C71D 0.0489(16) 0.0284(14) 0.0515(18) 0.0051(13) 0.0305(15) 0.0005(13)
C72D 0.0520(16) 0.0324(15) 0.0477(17) 0.0133(12) 0.0334(14) 0.0147(13)
C73D 0.0526(17) 0.0344(15) 0.0429(16) 0.0064(12) 0.0287(14) 0.0060(13)
C74D 0.0419(15) 0.0332(15) 0.0489(17) 0.0060(13) 0.0280(14) 0.0029(12)
C75D 0.0489(16) 0.0373(16) 0.0498(17) 0.0140(13) 0.0331(14) 0.0164(14)
C76D 0.0516(17) 0.066(2) 0.0497(18) 0.0170(15) 0.0369(15) 0.0225(16)
C77D 0.0585(18) 0.0545(19) 0.0537(19) 0.0285(15) 0.0367(16) 0.0293(16)
C78D 0.069(2) 0.051(2) 0.062(2) 0.0302(16) 0.0399(18) 0.0298(17)
C79D 0.083(3) 0.059(2) 0.075(3) 0.036(2) 0.041(2) 0.017(2)
C80D 0.071(2) 0.083(3) 0.073(2) 0.058(2) 0.042(2) 0.034(2)
C81D 0.077(2) 0.094(3) 0.066(2) 0.041(2) 0.0559(18) 0.047(2)
C82D 0.073(2) 0.063(2) 0.061(2) 0.0247(17) 0.0479(17) 0.0296(18)
C83D 0.079(3) 0.107(3) 0.089(3) 0.046(2) 0.043(2) 0.009(2)
C84D 0.0449(16) 0.0387(16) 0.0498(18) 0.0070(13) 0.0280(14) 0.0138(13)
C1E 0.0393(13) 0.0221(12) 0.0378(14) -0.0021(10) 0.0285(12) -0.0007(11)
N1E 0.0264(10) 0.0288(11) 0.0336(11) 0.0010(9) 0.0222(9) -0.0004(9)
C2E 0.0443(15) 0.0364(15) 0.0455(16) -0.0006(12) 0.0335(13) -0.0085(13)
C3E 0.0311(14) 0.059(2) 0.0477(17) -0.0107(15) 0.0254(13) -0.0098(14)
O3E 0.0431(11) 0.0339(11) 0.0523(13) -0.0044(9) 0.0261(10) -0.0076(9)
C4E 0.0277(13) 0.0457(16) 0.0358(15) -0.0005(12) 0.0206(12) 0.0025(12)
N4E 0.0545(13) 0.0289(12) 0.0656(15) 0.0166(10) 0.0510(12) 0.0190(10)
O4E 0.0556(12) 0.0445(12) 0.0549(13) 0.0109(10) 0.0405(11) 0.0170(10)
C5E 0.0304(14) 0.0595(19) 0.0358(15) 0.0114(14) 0.0209(13) 0.0127(14)
N5E 0.0427(13) 0.0665(18) 0.0650(17) 0.0285(14) 0.0402(13) 0.0147(13)
C6E 0.0296(14) 0.072(2) 0.0311(15) 0.0139(15) 0.0159(13) 0.0131(15)
C7E 0.0431(17) 0.084(3) 0.0362(17) 0.0077(16) 0.0245(14) 0.0152(17)
N7E 0.0660(15) 0.0272(12) 0.0433(13) -0.0124(10) 0.0412(12) -0.0126(11)
C8E 0.056(2) 0.088(3) 0.0402(18) 0.0106(18) 0.0289(16) 0.020(2)
N8E 0.0423(13) 0.0338(13) 0.0591(16) -0.0055(12) 0.0296(13) -0.0077(11)
C9E 0.0367(17) 0.104(3) 0.0335(17) 0.0155(19) 0.0184(14) 0.0202(19)
N9E 0.0391(13) 0.0397(14) 0.0600(17) -0.0039(12) 0.0275(13) -0.0101(11)
C10E 0.0467(19) 0.089(3) 0.046(2) 0.0278(19) 0.0231(16) 0.0134(19)
N10E 0.0369(12) 0.0334(12) 0.0279(11) 0.0034(9) 0.0206(10) -0.0027(10)
C11E 0.0462(18) 0.076(2) 0.0407(17) 0.0197(16) 0.0244(15) 0.0216(17)
N11E 0.0558(14) 0.0429(14) 0.0417(14) 0.0080(11) 0.0330(12) 0.0194(12)
N12E 0.0609(14) 0.0351(13) 0.0563(15) 0.0068(11) 0.0450(12) 0.0125(12)
C12E 0.0332(10) 0.0374(12) 0.0344(10) -0.0006(8) 0.0175(7) 0.0008(9)
N2E 0.0416(13) 0.058(2) 0.0414(14) -0.0028(16) 0.0267(12) 0.0047(17)
O1E 0.0536(15) 0.054(3) 0.0444(14) 0.013(2) 0.0296(12) 0.012(2)
N3E 0.0535(17) 0.075(3) 0.0390(15) 0.0006(19) 0.0311(13) -0.005(2)
C13E 0.091(3) 0.098(4) 0.055(2) -0.005(3) 0.044(2) 0.000(3)
C14E 0.043(3) 0.043(4) 0.030(2) -0.009(3) 0.021(2) -0.005(3)
C15E 0.031(3) 0.041(3) 0.024(2) -0.000(2) 0.012(2) -0.008(2)
C16E 0.031(3) 0.081(6) 0.021(3) -0.000(3) 0.015(2) -0.004(3)
C17E 0.030(2) 0.053(4) 0.024(2) -0.008(2) 0.0170(18) -0.001(2)
C18E 0.036(2) 0.040(4) 0.028(2) -0.005(3) 0.013(2) 0.003(3)
C19E 0.029(2) 0.045(4) 0.029(2) -0.000(3) 0.018(2) 0.010(3)
C20E 0.032(3) 0.088(6) 0.029(3) -0.003(3) 0.017(2) -0.015(3)
C12" 0.0332(10) 0.0374(12) 0.0344(10) -0.0006(8) 0.0175(7) 0.0008(9)
N2E" 0.0416(13) 0.058(2) 0.0414(14) -0.0028(16) 0.0267(12) 0.0047(17)
O1E" 0.0536(15) 0.054(3) 0.0444(14) 0.013(2) 0.0296(12) 0.012(2)
N3E" 0.0535(17) 0.075(3) 0.0390(15) 0.0006(19) 0.0311(13) -0.005(2)
C13" 0.091(3) 0.098(4) 0.055(2) -0.005(3) 0.044(2) 0.000(3)
C14" 0.043(3) 0.043(4) 0.030(2) -0.009(3) 0.021(2) -0.005(3)
C15" 0.043(3) 0.043(4) 0.030(2) -0.009(3) 0.021(2) -0.005(3)
C16" 0.031(3) 0.081(6) 0.021(3) -0.000(3) 0.015(2) -0.004(3)
C17" 0.030(2) 0.053(4) 0.024(2) -0.008(2) 0.0170(18) -0.001(2)
C18" 0.036(2) 0.040(4) 0.028(2) -0.005(3) 0.013(2) 0.003(3)
C19" 0.029(2) 0.045(4) 0.029(2) -0.000(3) 0.018(2) 0.010(3)
C20" 0.032(3) 0.088(6) 0.029(3) -0.003(3) 0.017(2) -0.015(3)
C151 0.126(10) 0.158(16) 0.161(13) 0.067(12) 0.105(10) 0.027(11)
C161 0.116(10) 0.100(11) 0.147(13) 0.002(9) 0.090(10) 0.001(9)
C171 0.061(7) 0.155(13) 0.084(8) 0.062(9) 0.037(6) 0.014(8)
C181 0.091(11) 0.20(2) 0.101(13) -0.095(13) 0.048(10) -0.067(12)
C191 0.116(10) 0.100(11) 0.147(13) 0.002(9) 0.090(10) 0.001(9)
C141 0.085(9) 0.195(19) 0.034(6) 0.016(8) 0.027(6) 0.051(11)
C201 0.079(8) 0.25(2) 0.117(10) 0.088(12) 0.070(7) 0.037(11)
C21E 0.0332(16) 0.098(3) 0.055(2) 0.016(2) 0.0259(16) 0.0167(18)
C22E 0.0376(14) 0.0535(18) 0.0478(16) 0.0277(14) 0.0325(13) 0.0193(13)
C23E 0.0508(16) 0.058(2) 0.0534(18) 0.0215(15) 0.0378(15) 0.0241(15)
C24E 0.0719(18) 0.0532(19) 0.0704(19) 0.0300(15) 0.0592(16) 0.0372(16)
C25E 0.0694(17) 0.0289(14) 0.0713(19) 0.0163(13) 0.0598(15) 0.0150(13)
C26E 0.0834(19) 0.0266(14) 0.083(2) 0.0113(13) 0.0708(17) 0.0148(14)
C27E 0.0568(17) 0.0233(14) 0.077(2) 0.0114(13) 0.0509(16) 0.0072(13)
C28E 0.0576(18) 0.068(2) 0.096(3) 0.0386(19) 0.0609(18) 0.0225(17)
C29E 0.0522(19) 0.087(3) 0.070(2) 0.037(2) 0.0396(18) 0.0106(19)
C30E 0.0569(18) 0.0409(17) 0.067(2) 0.0156(15) 0.0441(16) 0.0051(15)
C31E 0.0522(17) 0.0379(16) 0.064(2) 0.0047(14) 0.0410(16) -0.0012(14)
C32E 0.0700(19) 0.0284(15) 0.067(2) -0.0003(13) 0.0516(17) -0.0090(14)
C33E 0.0414(16) 0.061(2) 0.075(2) 0.0262(17) 0.0394(16) 0.0150(15)
O2E 0.0435(12) 0.0542(17) 0.0544(15) 0.0105(13) 0.0259(11) -0.0002(12)
N6E 0.0515(15) 0.055(2) 0.059(2) 0.0221(18) 0.0473(17) 0.0185(16)
C34E 0.041(2) 0.058(3) 0.047(3) 0.017(2) 0.026(2) 0.009(2)
C35E 0.0503(18) 0.039(2) 0.036(2) 0.0069(18) 0.0316(17) 0.0007(17)
C36E 0.062(4) 0.076(4) 0.059(3) -0.008(2) 0.049(3) -0.011(3)
C37E 0.071(4) 0.058(3) 0.097(3) -0.025(2) 0.070(3) -0.030(3)
C38E 0.049(2) 0.043(2) 0.051(3) 0.009(2) 0.031(2) 0.0036(18)
C39E 0.058(3) 0.056(3) 0.073(3) 0.004(2) 0.041(2) -0.004(2)
C40E 0.057(3) 0.045(2) 0.062(3) 0.007(2) 0.040(2) -0.006(3)
C41E 0.073(3) 0.071(3) 0.098(3) 0.009(3) 0.055(3) 0.003(3)
O2E" 0.0435(12) 0.0542(17) 0.0544(15) 0.0105(13) 0.0259(11) -0.0002(12)
N6E" 0.0515(15) 0.055(2) 0.059(2) 0.0221(18) 0.0473(17) 0.0185(16)
C34" 0.041(2) 0.058(3) 0.047(3) 0.017(2) 0.026(2) 0.009(2)
C35" 0.0503(18) 0.039(2) 0.036(2) 0.0069(18) 0.0316(17) 0.0007(17)
C36" 0.062(4) 0.076(4) 0.059(3) -0.008(2) 0.049(3) -0.011(3)
C37" 0.071(4) 0.058(3) 0.097(3) -0.025(2) 0.070(3) -0.030(3)
C38" 0.049(2) 0.043(2) 0.051(3) 0.009(2) 0.031(2) 0.0036(18)
C39" 0.058(3) 0.056(3) 0.073(3) 0.004(2) 0.041(2) -0.004(2)
C40" 0.057(3) 0.045(2) 0.062(3) 0.007(2) 0.040(2) -0.006(3)
C41" 0.073(3) 0.071(3) 0.098(3) 0.009(3) 0.055(3) 0.003(3)
C42E 0.091(2) 0.0456(19) 0.111(3) 0.0014(18) 0.074(2) 0.0108(17)
C43E 0.0724(17) 0.0256(14) 0.0741(19) -0.0184(13) 0.0634(15) -0.0117(13)
C44E 0.093(2) 0.0390(17) 0.093(2) -0.0311(16) 0.0774(19) -0.0228(17)
C45E 0.089(2) 0.070(2) 0.0573(18) -0.0421(16) 0.0613(17) -0.0405(19)
C46E 0.0611(17) 0.0463(17) 0.0415(16) -0.0166(13) 0.0370(14) -0.0259(15)
C47E 0.0593(19) 0.0552(19) 0.0280(15) -0.0094(13) 0.0230(14) -0.0269(16)
C48E 0.0394(16) 0.0472(18) 0.0289(15) -0.0012(13) 0.0122(13) -0.0107(14)
C49E 0.0533(17) 0.0447(17) 0.0441(17) -0.0137(13) 0.0300(15) -0.0159(14)
C50E 0.0473(17) 0.0336(15) 0.0484(18) -0.0068(13) 0.0261(15) -0.0121(13)
C51E 0.0320(15) 0.0385(16) 0.0430(17) -0.0000(13) 0.0146(14) -0.0072(13)
C52E 0.0377(16) 0.0300(15) 0.070(2) 0.0045(14) 0.0222(16) -0.0011(13)
C53E 0.0326(15) 0.0359(16) 0.055(2) 0.0131(14) 0.0149(15) -0.0038(13)
C54E 0.0350(15) 0.0384(16) 0.0362(16) -0.0051(12) 0.0148(13) -0.0058(13)
C55E 0.0397(16) 0.0419(17) 0.0536(19) -0.0021(14) 0.0212(15) -0.0136(14)
C56E 0.0289(15) 0.0449(17) 0.0510(19) 0.0072(14) 0.0151(14) -0.0067(13)
C57E 0.0297(15) 0.0511(19) 0.054(2) 0.0056(16) 0.0149(15) -0.0062(14)
C58E 0.0505(18) 0.065(2) 0.066(2) 0.0159(18) 0.0372(17) -0.0000(17)
C59E 0.0412(17) 0.076(3) 0.080(3) 0.015(2) 0.0385(18) 0.0056(18)
C60E 0.0474(19) 0.070(2) 0.089(3) 0.032(2) 0.0408(19) 0.0143(18)
C61E 0.0370(17) 0.075(2) 0.070(2) 0.0228(19) 0.0344(17) 0.0070(17)
C62E 0.080(2) 0.101(4) 0.124(4) 0.020(3) 0.079(3) 0.018(3)
C63E 0.085(3) 0.108(3) 0.0314(18) -0.0146(19) 0.0259(18) -0.057(2)
C64E 0.0409(15) 0.0518(18) 0.0256(14) -0.0016(12) 0.0192(12) -0.0104(14)
C65E 0.0477(18) 0.066(2) 0.0256(15) 0.0042(14) 0.0166(14) -0.0081(16)
C66E 0.0481(16) 0.0444(16) 0.0319(14) 0.0117(12) 0.0274(13) 0.0009(13)
C67E 0.0358(13) 0.0314(14) 0.0328(13) 0.0087(11) 0.0254(11) 0.0077(11)
C68E 0.0418(14) 0.0200(12) 0.0421(14) 0.0081(10) 0.0324(12) 0.0033(11)
C69E 0.0416(14) 0.0220(12) 0.0352(14) 0.0036(10) 0.0271(12) 0.0032(11)
C70E 0.0398(15) 0.0418(16) 0.0366(15) 0.0050(12) 0.0217(13) 0.0109(13)
C71E 0.0382(15) 0.0556(19) 0.0441(17) 0.0055(14) 0.0256(14) 0.0136(14)
C72E 0.0441(15) 0.0334(14) 0.0407(15) 0.0087(12) 0.0294(13) 0.0106(12)
C73E 0.0466(16) 0.0371(15) 0.0360(15) 0.0001(12) 0.0263(13) 0.0056(13)
C74E 0.0375(14) 0.0337(14) 0.0418(16) -0.0016(12) 0.0264(13) -0.0000(12)
C75E 0.0545(16) 0.0316(14) 0.0462(16) 0.0112(12) 0.0381(14) 0.0104(13)
C76E 0.0733(18) 0.0330(15) 0.0679(19) 0.0135(13) 0.0571(16) 0.0211(14)
C77E 0.0691(18) 0.0258(14) 0.0627(19) 0.0058(13) 0.0496(16) 0.0095(14)
C78E 0.0715(19) 0.0308(15) 0.0636(19) 0.0047(13) 0.0519(16) 0.0090(14)
C79E 0.0765(19) 0.0331(16) 0.075(2) 0.0034(14) 0.0602(17) 0.0083(15)
C80E 0.097(2) 0.0312(16) 0.070(2) -0.0039(14) 0.0672(18) 0.0062(16)
C81E 0.087(2) 0.0426(19) 0.079(2) -0.0217(17) 0.056(2) -0.0050(18)
C82E 0.093(2) 0.0306(16) 0.089(2) -0.0093(15) 0.0758(19) -0.0047(16)
C83E 0.115(3) 0.051(2) 0.077(2) -0.0069(18) 0.070(2) 0.015(2)
C84E 0.0589(17) 0.0257(14) 0.0476(16) 0.0094(12) 0.0361(14) 0.0054(13)
C1F 0.024(2) 0.068(3) 0.022(2) 0.016(2) 0.0151(17) 0.011(2)
C1F' 0.065(5) 0.041(5) 0.056(5) -0.008(4) 0.045(4) -0.009(4)
N1F 0.0295(11) 0.0247(11) 0.0310(12) 0.0037(9) 0.0206(10) 0.0022(9)
O1F 0.0338(9) 0.0255(9) 0.0291(9) 0.0014(7) 0.0258(8) 0.0022(7)
C2F 0.0167(18) 0.077(3) 0.020(2) 0.007(2) 0.0130(16) 0.008(2)
C2F' 0.074(6) 0.044(5) 0.060(6) 0.001(4) 0.049(5) -0.006(5)
N2F 0.0264(11) 0.0188(10) 0.0285(11) 0.0005(8) 0.0186(9) 0.0011(8)
O2F 0.0300(9) 0.0304(9) 0.0295(9) 0.0015(7) 0.0255(8) 0.0014(7)
C3F 0.0316(14) 0.0273(14) 0.0312(15) 0.0022(10) 0.0190(12) 0.0030(11)
C4F 0.0207(18) 0.037(2) 0.0187(18) 0.0030(16) 0.0118(15) 0.0014(16)
C4F' 0.088(6) 0.042(5) 0.105(7) -0.021(5) 0.085(5) -0.020(5)
C5F 0.0157(17) 0.034(2) 0.028(2) -0.0001(16) 0.0147(16) -0.0010(16)
C5F' 0.081(6) 0.055(6) 0.065(6) -0.018(4) 0.060(5) -0.019(5)
C6F 0.0292(14) 0.0283(14) 0.0277(14) 0.0022(10) 0.0168(12) 0.0030(10)
C7F 0.0323(18) 0.043(2) 0.0361(19) -0.0028(16) 0.0261(16) -0.0011(16)
C7F' 0.0323(18) 0.043(2) 0.0361(19) -0.0028(16) 0.0261(16) -0.0011(16)
C8F 0.037(2) 0.041(2) 0.033(2) -0.0021(17) 0.0206(17) 0.0022(17)
C8F' 0.037(2) 0.041(2) 0.033(2) -0.0021(17) 0.0206(17) 0.0022(17)
C9F 0.0356(19) 0.054(3) 0.038(2) -0.0010(18) 0.0252(17) -0.0029(19)
C9F' 0.0356(19) 0.054(3) 0.038(2) -0.0010(18) 0.0252(17) -0.0029(19)
C10F 0.044(3) 0.073(4) 0.032(2) -0.008(2) 0.023(2) -0.011(3)
C10' 0.047(4) 0.035(4) 0.062(5) 0.017(4) 0.048(4) 0.021(3)
C1SB 0.0508(17) 0.0336(15) 0.0416(16) -0.0009(12) 0.0267(14) -0.0050(13)
C1SF 0.064(2) 0.085(3) 0.053(2) 0.022(2) 0.014(2) -0.031(2)
C2SF 0.059(2) 0.133(4) 0.051(2) 0.025(3) 0.013(2) -0.033(3)
C3SF 0.066(3) 0.091(3) 0.055(3) 0.016(2) 0.001(2) -0.035(3)
C4SF 0.098(4) 0.037(2) 0.084(4) 0.004(2) 0.007(3) -0.010(2)
C5SF 0.087(3) 0.065(3) 0.059(3) 0.012(2) -0.015(3) -0.017(3)
C6SF 0.149(5) 0.044(2) 0.058(3) -0.0071(19) 0.026(3) -0.012(3)
C7SF 0.079(3) 0.134(5) 0.132(4) 0.054(4) 0.063(3) 0.000(3)
C8SF 0.195(8) 0.088(4) 0.162(7) -0.031(5) 0.053(6) 0.025(5)
C1SK 0.054(3) 0.037(2) 0.030(2) 0.0002(19) 0.021(2) 0.008(2)
C2SK 0.045(3) 0.026(2) 0.034(2) -0.0041(18) 0.013(2) 0.007(2)
C3SK 0.039(3) 0.029(2) 0.038(3) 0.0013(19) 0.011(2) 0.000(2)
C4SK 0.056(3) 0.037(3) 0.040(3) 0.006(2) 0.025(2) 0.010(2)
C5SK 0.058(3) 0.030(2) 0.052(3) 0.008(2) 0.030(2) 0.004(2)
C6SK 0.068(3) 0.042(3) 0.065(3) 0.003(2) 0.048(3) 0.002(2)
C7SK 0.055(3) 0.046(3) 0.049(3) 0.001(2) 0.030(2) 0.005(2)
C8SK 0.055(3) 0.019(2) 0.049(3) 0.0054(19) 0.027(2) 0.007(2)
C1K' 0.182(8) 0.138(6) 0.163(7) 0.013(5) 0.097(6) 0.009(6)
C2K' 0.182(8) 0.138(6) 0.163(7) 0.013(5) 0.097(6) 0.009(6)
C3K' 0.182(8) 0.138(6) 0.163(7) 0.013(5) 0.097(6) 0.009(6)
C4K' 0.182(8) 0.138(6) 0.163(7) 0.013(5) 0.097(6) 0.009(6)
C5K' 0.182(8) 0.138(6) 0.163(7) 0.013(5) 0.097(6) 0.009(6)
C6K' 0.182(8) 0.138(6) 0.163(7) 0.013(5) 0.097(6) 0.009(6)
C7K' 0.182(8) 0.138(6) 0.163(7) 0.013(5) 0.097(6) 0.009(6)
C8K' 0.182(8) 0.138(6) 0.163(7) 0.013(5) 0.097(6) 0.009(6)
C1SA 0.0493(17) 0.0368(17) 0.073(2) -0.0059(15) 0.0364(17) -0.0041(14)
C1SD 0.036(3) 0.030(2) 0.075(4) 0.007(2) 0.016(3) 0.005(2)
C2SD 0.024(3) 0.036(3) 0.081(4) 0.008(3) -0.001(3) 0.011(2)
C3SD 0.018(2) 0.027(2) 0.089(4) -0.006(3) 0.011(3) -0.0074(18)
C4SD 0.045(3) 0.032(3) 0.113(5) 0.005(3) 0.055(3) 0.012(2)
C5SD 0.036(3) 0.034(3) 0.063(3) -0.012(2) 0.016(3) 0.003(2)
C6SD 0.018(2) 0.018(2) 0.094(4) -0.019(2) 0.019(3) 0.0031(17)
C7SD 0.062(4) 0.052(4) 0.118(6) 0.037(4) 0.040(4) 0.025(3)
C8SD 0.071(4) 0.042(3) 0.104(5) 0.013(3) 0.054(4) 0.022(3)
C1SO 0.141(2) 0.141(2) 0.145(2) -0.0038(16) 0.0605(15) 0.0043(16)
C2SO 0.141(2) 0.141(2) 0.145(2) -0.0038(16) 0.0605(15) 0.0043(16)
C3SO 0.141(2) 0.141(2) 0.145(2) -0.0038(16) 0.0605(15) 0.0043(16)
C4SO 0.141(2) 0.141(2) 0.145(2) -0.0038(16) 0.0605(15) 0.0043(16)
C5SO 0.141(2) 0.141(2) 0.145(2) -0.0038(16) 0.0605(15) 0.0043(16)
C6SO 0.141(2) 0.141(2) 0.145(2) -0.0038(16) 0.0605(15) 0.0043(16)
C7SO 0.141(2) 0.141(2) 0.145(2) -0.0038(16) 0.0605(15) 0.0043(16)
C8SO 0.141(2) 0.141(2) 0.145(2) -0.0038(16) 0.0605(15) 0.0043(16)
C2SB 0.0462(18) 0.062(2) 0.0395(18) 0.0082(15) 0.0216(15) 0.0152(16)
C2SA 0.065(2) 0.0383(18) 0.086(3) 0.0021(17) 0.045(2) -0.0054(16)
C3SB 0.071(2) 0.058(2) 0.0479(18) 0.0041(15) 0.0416(17) 0.0028(18)
C3SA 0.060(2) 0.0329(16) 0.088(3) -0.0069(16) 0.0447(19) 0.0029(15)
C4SB 0.0417(17) 0.069(2) 0.054(2) -0.0077(17) 0.0282(16) -0.0070(17)
C4SA 0.0418(16) 0.0420(17) 0.062(2) -0.0042(15) 0.0283(16) -0.0011(14)
C5SB 0.040(2) 0.164(5) 0.053(2) 0.012(3) 0.0254(18) -0.004(3)
C5SA 0.0450(18) 0.0423(17) 0.049(2) -0.0003(15) 0.0143(16) 0.0012(15)
C6SB 0.051(2) 0.127(4) 0.0358(19) 0.005(2) 0.0221(17) -0.005(2)
C6SA 0.0440(18) 0.0366(17) 0.063(2) -0.0076(15) 0.0199(17) 0.0045(14)
C7SB 0.0543(18) 0.052(2) 0.055(2) 0.0042(15) 0.0356(16) 0.0033(16)
C7SA 0.077(2) 0.051(2) 0.091(3) 0.0078(19) 0.057(2) 0.0040(19)
C8SB 0.055(2) 0.127(4) 0.079(3) -0.010(3) 0.044(2) -0.009(3)
C8SA 0.058(2) 0.057(2) 0.073(2) -0.0005(18) 0.0365(19) 0.0114(18)
C1SC 0.0509(17) 0.0315(14) 0.0498(17) -0.0026(13) 0.0345(15) 0.0029(13)
C2SC 0.0385(16) 0.0425(17) 0.0503(19) 0.0035(14) 0.0248(15) 0.0037(13)
C3SC 0.0351(15) 0.0437(17) 0.057(2) 0.0049(15) 0.0275(15) 0.0086(14)
C4SC 0.0524(17) 0.0409(17) 0.0542(19) 0.0047(14) 0.0354(15) 0.0091(14)
C5SC 0.043(2) 0.079(3) 0.053(2) -0.015(2) 0.0162(18) -0.0007(19)
C6SC 0.0426(17) 0.070(2) 0.069(2) -0.0112(19) 0.0370(17) -0.0064(17)
C7SC 0.071(2) 0.052(2) 0.060(2) -0.0017(16) 0.0485(18) 0.0051(17)
C8SC 0.088(3) 0.081(3) 0.061(2) 0.005(2) 0.048(2) 0.021(2)
C1SE 0.168(8) 0.056(4) 0.074(5) -0.016(4) 0.063(5) 0.013(5)
C2SE 0.140(8) 0.081(5) 0.076(5) 0.005(4) 0.044(5) 0.037(5)
C3SE 0.104(3) 0.091(3) 0.094(3) -0.002(2) 0.039(2) 0.006(2)
C4SE 0.154(9) 0.080(6) 0.087(6) -0.020(5) 0.061(6) -0.024(6)
C5SE 0.110(8) 0.072(5) 0.039(4) 0.007(4) -0.009(4) 0.001(5)
C6SE 0.108(3) 0.099(3) 0.101(3) -0.005(2) 0.041(2) 0.001(2)
C7SE 0.213(12) 0.089(7) 0.115(8) -0.018(6) 0.090(8) -0.009(7)
C8SE 0.123(4) 0.120(4) 0.118(4) -0.000(3) 0.051(2) -0.002(3)
C1SX 0.044(3) 0.043(3) 0.043(3) -0.003(2) 0.014(2) -0.005(2)
C2SX 0.032(5) 0.056(6) 0.046(5) -0.005(4) -0.004(4) -0.003(4)
C3SX 0.066(9) 0.062(8) 0.080(10) -0.016(7) -0.012(7) 0.030(7)
C4SX 0.061(6) 0.076(7) 0.024(5) 0.009(5) 0.012(5) 0.017(6)
C5SX 0.051(3) 0.048(3) 0.048(3) -0.005(2) 0.018(2) 0.014(2)
C6SX 0.088(7) 0.023(4) 0.047(6) -0.006(4) 0.001(6) 0.030(4)
C7SX 0.053(6) 0.038(5) 0.059(6) -0.012(4) -0.011(5) 0.012(4)
C8SX 0.086(4) 0.088(4) 0.081(4) -0.000(3) 0.037(2) 0.003(3)
C1SH 0.0540(17) 0.0621(19) 0.0634(19) -0.0175(15) 0.0224(15) 0.0126(15)
C2SH 0.0540(17) 0.0621(19) 0.0634(19) -0.0175(15) 0.0224(15) 0.0126(15)
C3SH 0.0540(17) 0.0621(19) 0.0634(19) -0.0175(15) 0.0224(15) 0.0126(15)
C4SH 0.0540(17) 0.0621(19) 0.0634(19) -0.0175(15) 0.0224(15) 0.0126(15)
C5SH 0.0540(17) 0.0621(19) 0.0634(19) -0.0175(15) 0.0224(15) 0.0126(15)
C6SH 0.0540(17) 0.0621(19) 0.0634(19) -0.0175(15) 0.0224(15) 0.0126(15)
C7SH 0.0540(17) 0.0621(19) 0.0634(19) -0.0175(15) 0.0224(15) 0.0126(15)
C8SH 0.0540(17) 0.0621(19) 0.0634(19) -0.0175(15) 0.0224(15) 0.0126(15)
C1H' 0.064(2) 0.061(2) 0.066(3) -0.005(2) 0.0240(19) 0.001(2)
C2H' 0.064(2) 0.061(2) 0.066(3) -0.005(2) 0.0240(19) 0.001(2)
C3H' 0.064(2) 0.061(2) 0.066(3) -0.005(2) 0.0240(19) 0.001(2)
C4H' 0.064(2) 0.061(2) 0.066(3) -0.005(2) 0.0240(19) 0.001(2)
C5H' 0.064(2) 0.061(2) 0.066(3) -0.005(2) 0.0240(19) 0.001(2)
C6H' 0.064(2) 0.061(2) 0.066(3) -0.005(2) 0.0240(19) 0.001(2)
C7H' 0.064(2) 0.061(2) 0.066(3) -0.005(2) 0.0240(19) 0.001(2)
C8H' 0.064(2) 0.061(2) 0.066(3) -0.005(2) 0.0240(19) 0.001(2)
C1H" 0.064(3) 0.118(4) 0.091(4) -0.002(3) 0.027(3) -0.013(3)
C2H" 0.064(3) 0.118(4) 0.091(4) -0.002(3) 0.027(3) -0.013(3)
C3H" 0.064(3) 0.118(4) 0.091(4) -0.002(3) 0.027(3) -0.013(3)
C4H" 0.064(3) 0.118(4) 0.091(4) -0.002(3) 0.027(3) -0.013(3)
C5H" 0.064(3) 0.118(4) 0.091(4) -0.002(3) 0.027(3) -0.013(3)
C6H" 0.064(3) 0.118(4) 0.091(4) -0.002(3) 0.027(3) -0.013(3)
C7H" 0.064(3) 0.118(4) 0.091(4) -0.002(3) 0.027(3) -0.013(3)
C8H" 0.064(3) 0.118(4) 0.091(4) -0.002(3) 0.027(3) -0.013(3)

loop_
_atom_type_symbol
_atom_type_description
_atom_type_scat_dispersion_real
_atom_type_scat_dispersion_imag
_atom_type_scat_source
C C 0.0033 0.0016 'International Tables Vol C Tables 4.2.6.8 and 6.1.1.4'
H H 0.0000 0.0000 'International Tables Vol C Tables 4.2.6.8 and 6.1.1.4'
N N 0.0061 0.0033 'International Tables Vol C Tables 4.2.6.8 and 6.1.1.4'
O O 0.0106 0.0060 'International Tables Vol C Tables 4.2.6.8 and 6.1.1.4'

loop_
_geom_angle_atom_site_label_1
_geom_angle_atom_site_label_2
_geom_angle_atom_site_label_3
_geom_angle
C2A C1A N1A 107.0(2)
C2A C1A C68A 131.1(3)
N1A C1A C68A 121.8(2)
C1A N1A C4A 110.0(2)
C1A C2A C3A 108.3(3)
C12A N2A C9A 128.3(3)
C4A C3A C2A 107.9(3)
C12A N3A C13A 122.4(3)
C3A C4A N1A 106.8(2)
C3A C4A C5A 130.2(3)
N1A C4A C5A 123.0(2)
C22A N4A C25A 110.5(2)
C22A C5A C4A 112.1(2)
C22A C5A C21A 108.1(2)
C4A C5A C21A 107.6(2)
C22A C5A C6A 111.1(2)
C4A C5A C6A 111.8(2)
C21A C5A C6A 105.9(2)
C33A N5A C30A 128.6(2)
C11A C6A C7A 117.0(3)
C11A C6A C5A 120.5(2)
C7A C6A C5A 122.1(2)
C33A N6A C34A 121.6(2)
C8A C7A C6A 121.6(3)
C43A N7A C46A 109.9(2)
C9A C8A C7A 120.4(3)
C54A N8A C51A 128.9(2)
C8A C9A C10A 119.1(3)
C8A C9A N2A 115.9(3)
C10A C9A N2A 124.9(3)
C54A N9A C55A 121.8(2)
C11A C10A C9A 119.5(3)
C64A N10A C67A 111.3(2)
C6A C11A C10A 122.3(3)
C75A N11A C72A 128.3(3)
O1A C12A N3A 123.0(3)
O1A C12A N2A 124.4(3)
N3A C12A N2A 112.5(3)
C75A N12A C76A 121.5(3)
N3A C13A C14A 110.7(3)
C15A C14A C19A 119.2(3)
C15A C14A C13A 121.0(3)
C19A C14A C13A 119.8(3)
C14A C15A C16A 120.2(4)
C17A C16A C15A 121.9(4)
C16A C17A C18A 117.4(4)
C16A C17A C20A 121.5(4)
C18A C17A C20A 121.1(4)
C17A C18A C19A 122.6(3)
C18A C19A C14A 118.6(4)
C23A C22A N4A 105.9(2)
C23A C22A C5A 131.3(2)
N4A C22A C5A 122.7(2)
C22A C23A C24A 108.7(2)
C25A C24A C23A 108.4(3)
C24A C25A N4A 106.5(2)
C24A C25A C26A 130.3(2)
N4A C25A C26A 123.2(2)
C25A C26A C43A 112.1(2)
C25A C26A C42A 108.4(2)
C43A C26A C42A 108.1(2)
C25A C26A C27A 112.1(2)
C43A C26A C27A 108.8(2)
C42A C26A C27A 107.2(2)
C28A C27A C32A 118.1(3)
C28A C27A C26A 121.7(2)
C32A C27A C26A 120.1(2)
C29A C28A C27A 120.4(3)
C28A C29A C30A 121.3(3)
C31A C30A C29A 119.0(3)
C31A C30A N5A 124.9(3)
C29A C30A N5A 116.1(3)
C30A C31A C32A 119.7(3)
C27A C32A C31A 121.4(3)
O2A C33A N6A 122.1(2)
O2A C33A N5A 124.6(3)
N6A C33A N5A 113.3(3)
N6A C34A C35A 109.4(2)
C40A C35A C36A 118.1(3)
C40A C35A C34A 120.8(3)
C36A C35A C34A 121.1(3)
C37A C36A C35A 120.7(3)
C36A C37A C38A 121.2(3)
C39A C38A C37A 118.0(3)
C39A C38A C41A 121.3(4)
C37A C38A C41A 120.7(4)
C38A C39A C40A 120.6(3)
C35A C40A C39A 121.4(3)
N7A C43A C44A 106.8(2)
N7A C43A C26A 122.2(2)
C44A C43A C26A 130.8(3)
C43A C44A C45A 107.7(2)
C46A C45A C44A 108.2(2)
C45A C46A N7A 107.4(2)
C45A C46A C47A 130.7(3)
N7A C46A C47A 121.9(2)
C64A C47A C46A 112.5(2)
C64A C47A C63A 108.1(2)
C46A C47A C63A 107.4(2)
C64A C47A C48A 110.4(2)
C46A C47A C48A 111.4(2)
C63A C47A C48A 106.8(2)
C49A C48A C53A 117.8(3)
C49A C48A C47A 122.3(2)
C53A C48A C47A 119.7(2)
C48A C49A C50A 121.3(3)
C51A C50A C49A 121.0(3)
C50A C51A C52A 118.8(3)
C50A C51A N8A 116.4(3)
C52A C51A N8A 124.8(3)
C53A C52A C51A 119.2(3)
C52A C53A C48A 121.9(3)
O3A C54A N9A 122.4(3)
O3A C54A N8A 124.2(3)
N9A C54A N8A 113.3(2)
N9A C55A C56A 110.1(2)
C57A C56A C61A 118.8(3)
C57A C56A C55A 121.2(3)
C61A C56A C55A 120.1(3)
C58A C57A C56A 121.0(3)
C57A C58A C59A 120.9(3)
C60A C59A C58A 117.9(3)
C60A C59A C62A 122.2(4)
C58A C59A C62A 119.9(4)
C59A C60A C61A 122.7(3)
C56A C61A C60A 118.7(3)
C65A C64A N10A 105.3(3)
C65A C64A C47A 131.4(3)
N10A C64A C47A 123.3(2)
C64A C65A C66A 109.1(3)
C67A C66A C65A 108.2(3)
C66A C67A N10A 106.1(3)
C66A C67A C68A 130.4(3)
N10A C67A C68A 123.5(2)
C67A C68A C1A 112.4(2)
C67A C68A C84A 108.2(2)
C1A C68A C84A 107.9(2)
C67A C68A C69A 112.3(2)
C1A C68A C69A 109.4(2)
C84A C68A C69A 106.5(2)
C74A C69A C70A 117.2(3)
C74A C69A C68A 120.1(2)
C70A C69A C68A 122.3(3)
C71A C70A C69A 121.4(3)
C70A C71A C72A 120.5(3)
C71A C72A C73A 119.2(3)
C71A C72A N11A 116.0(3)
C73A C72A N11A 124.7(3)
C72A C73A C74A 119.2(3)
C69A C74A C73A 122.5(3)
O4A C75A N11A 125.0(3)
O4A C75A N12A 122.6(3)
N11A C75A N12A 112.3(3)
N12A C76A C77A 110.0(3)
C78A C77A C82A 117.7(4)
C78A C77A C76A 122.6(4)
C82A C77A C76A 119.7(4)
C79A C78A C77A 121.5(5)
C80A C79A C78A 122.4(6)
C79A C80A C81A 118.6(5)
C79A C80A C83A 121.1(5)
C81A C80A C83A 120.2(5)
C80A C81A C82A 120.3(5)
C77A C82A C81A 119.5(4)
C2BA C1BA N1BA 106.9(2)
C2BA C1BA C68C 130.2(2)
N1BA C1BA C68C 122.9(2)
C4BA N1BA C1BA 110.8(2)
C1BA C2BA C3BA 107.2(2)
C12C N2BA C9BA 127.9(2)
C4BA C3BA C2BA 108.8(2)
C12C N3BA C13C 122.1(2)
C3BA C4BA N1BA 106.4(2)
C3BA C4BA C5BA 131.4(2)
N1BA C4BA C5BA 122.1(2)
C25C N4BA C22C 110.8(2)
C22C C5BA C4BA 112.6(2)
C22C C5BA C21C 107.6(2)
C4BA C5BA C21C 107.4(2)
C22C C5BA C6BA 111.0(2)
C4BA C5BA C6BA 111.1(2)
C21C C5BA C6BA 106.7(2)
C33C N5BA C30C 127.9(3)
C11C C6BA C7BA 117.3(2)
C11C C6BA C5BA 120.9(2)
C7BA C6BA C5BA 121.4(2)
C33C N6BA C34C 123.0(3)
C8BA C7BA C6BA 122.3(3)
C46C N7BA C43C 111.3(2)
C7BA C8BA C9BA 119.2(3)
C54C N8BA C51C 127.6(3)
C10G C9BA C8BA 119.7(3)
C10G C9BA N2BA 115.8(2)
C8BA C9BA N2BA 124.5(3)
C54C N9BA C55C 122.3(3)
C9BA C10G C11C 119.9(3)
C64C N10C C67C 110.8(2)
C6BA C11C C10G 121.5(3)
C75C N11C C72C 128.9(2)
O1BA C12C N3BA 122.2(3)
O1BA C12C N2BA 124.1(2)
N3BA C12C N2BA 113.7(2)
C75C N12C C76C 122.5(2)
N3BA C13C C14C 110.2(2)
C19C C14C C15C 118.2(3)
C19C C14C C13C 121.6(3)
C15C C14C C13C 120.3(3)
C16C C15C C14C 120.6(3)
C15C C16C C17C 121.6(3)
C16C C17C C18C 117.9(3)
C16C C17C C20C 122.1(3)
C18C C17C C20C 119.9(3)
C19C C18C C17C 120.3(3)
C18C C19C C14C 121.4(3)
C23C C22C N4BA 106.1(2)
C23C C22C C5BA 131.1(2)
N4BA C22C C5BA 122.7(2)
C22C C23C C24C 108.9(3)
C25C C24C C23C 107.6(3)
N4BA C25C C24C 106.7(3)
N4BA C25C C26C 122.0(2)
C24C C25C C26C 131.1(3)
C43C C26C C25C 111.3(2)
C43C C26C C42C 108.3(2)
C25C C26C C42C 108.3(2)
C43C C26C C27C 111.8(2)
C25C C26C C27C 110.0(2)
C42C C26C C27C 107.0(2)
C32C C27C C28C 117.7(3)
C32C C27C C26C 121.9(3)
C28C C27C C26C 120.1(3)
C29C C28C C27C 121.8(3)
C28C C29C C30C 119.8(3)
C31C C30C C29C 118.7(3)
C31C C30C N5BA 116.8(3)
C29C C30C N5BA 124.4(3)
C30C C31C C32C 120.8(3)
C27C C32C C31C 121.2(3)
O2BA C33C N6BA 123.0(3)
O2BA C33C N5BA 123.1(3)
N6BA C33C N5BA 113.9(3)
N6BA C34C C35C 108.5(3)
C36C C35C C40C 117.9(3)
C36C C35C C34C 121.9(4)
C40C C35C C34C 120.0(3)
C35C C36C C37C 121.4(4)
C36C C37C C38C 121.2(3)
C37C C38C C39C 117.5(3)
C37C C38C C41C 121.6(4)
C39C C38C C41C 120.9(4)
C40C C39C C38C 120.7(4)
C39C C40C C35C 121.2(4)
N7BA C43C C44C 105.9(3)
N7BA C43C C26C 122.7(2)
C44C C43C C26C 131.5(3)
C43C C44C C45C 108.0(3)
C46C C45C C44C 108.9(3)
C45C C46C N7BA 106.0(3)
C45C C46C C47C 132.2(3)
N7BA C46C C47C 121.7(2)
C46C C47C C64C 111.4(2)
C46C C47C C48C 110.8(2)
C64C C47C C48C 112.0(2)
C46C C47C C63C 108.4(2)
C64C C47C C63C 108.3(2)
C48C C47C C63C 105.7(2)
C53C C48C C49C 117.1(3)
C53C C48C C47C 122.1(3)
C49C C48C C47C 120.6(3)
C50C C49C C48C 122.3(3)
C49C C50C C51C 119.5(3)
C52C C51C C50C 119.0(3)
C52C C51C N8BA 115.9(3)
C50C C51C N8BA 125.0(3)
C51C C52C C53C 120.9(3)
C48C C53C C52C 121.1(3)
O3BA C54C N9BA 123.5(3)
O3BA C54C N8BA 124.0(3)
N9BA C54C N8BA 112.3(3)
N9BA C55C C56C 109.8(2)
C61C C56C C57C 117.7(3)
C61C C56C C55C 120.9(3)
C57C C56C C55C 121.4(3)
C58C C57C C56C 120.7(3)
C59C C58C C57C 121.8(3)
C58C C59C C60C 118.0(3)
C58C C59C C62C 121.9(3)
C60C C59C C62C 120.1(3)
C61C C60C C59C 120.6(3)
C56C C61C C60C 121.3(3)
N10C C64C C65C 106.7(2)
N10C C64C C47C 122.4(2)
C65C C64C C47C 130.9(3)
C64C C65C C66C 107.5(3)
C67C C66C C65C 108.8(3)
C66C C67C N10C 106.1(2)
C66C C67C C68C 131.7(2)
N10C C67C C68C 122.2(2)
C67C C68C C1BA 112.5(2)
C67C C68C C69C 110.4(2)
C1BA C68C C69C 110.9(2)
C67C C68C C84C 108.3(2)
C1BA C68C C84C 108.2(2)
C69C C68C C84C 106.3(2)
C70C C69C C74C 117.0(3)
C70C C69C C68C 121.1(2)
C74C C69C C68C 121.6(2)
C69C C70C C71C 122.3(3)
C72C C71C C70C 119.8(3)
C73C C72C C71C 118.7(3)
C73C C72C N11C 116.6(2)
C71C C72C N11C 124.6(3)
C74C C73C C72C 121.0(3)
C73C C74C C69C 121.1(3)
O4BA C75C N12C 122.1(3)
O4BA C75C N11C 124.1(3)
N12C C75C N11C 113.8(2)
N12C C76C C77C 108.4(2)
C82C C77C C78C 119.0(3)
C82C C77C C76C 119.4(3)
C78C C77C C76C 121.6(3)
C77C C78C C79C 119.9(3)
C80C C79C C78C 120.8(3)
C79C C80C C81C 119.1(3)
C79C C80C C83C 120.8(3)
C81C C80C C83C 120.0(3)
C80C C81C C82C 120.3(3)
C77C C82C C81C 121.0(3)
N1CA C1CA C2CA 120.0(3)
O1CA N1CA C5CB 121.2(5)
O1CA N1CA C5CA 119.9(2)
C5CB N1CA C5CA 69.7(5)
O1CA N1CA C1CA 119.5(2)
C5CB N1CA C1CA 80.2(5)
C5CA N1CA C1CA 120.6(3)
O1CA N1CA C1CB 119.7(4)
C5CB N1CA C1CB 119.0(6)
C5CA N1CA C1CB 78.8(5)
C1CA N1CA C1CB 73.0(5)
C2CB C1CB N1CA 120.7(7)
C1CA C2CA C3CA 121.0(3)
O2CA N2CA C8CB 121.7(4)
O2CA N2CA C8CA 119.8(2)
C8CB N2CA C8CA 77.7(4)
O2CA N2CA C9CA 119.6(2)
C8CB N2CA C9CA 70.1(4)
C8CA N2CA C9CA 120.6(3)
O2CA N2CA C9CB 119.9(4)
C8CB N2CA C9CB 118.3(5)
C8CA N2CA C9CB 70.2(4)
C9CA N2CA C9CB 82.9(4)
C1CB C2CB C3CA 119.4(8)
C2CA C3CA C4CA 117.9(3)
C2CA C3CA C4CB 77.0(5)
C4CA C3CA C4CB 70.6(5)
C2CA C3CA C2CB 73.5(5)
C4CA C3CA C2CB 78.4(5)
C4CB C3CA C2CB 119.3(6)
C2CA C3CA C6CA 121.1(3)
C4CA C3CA C6CA 121.0(3)
C4CB C3CA C6CA 120.2(4)
C2CB C3CA C6CA 120.5(5)
C5CA C4CA C3CA 119.7(3)
C5CB C4CB C3CA 118.8(8)
N1CA C5CA C4CA 120.8(3)
N1CA C5CB C4CB 122.5(8)
C7CB C6CA C7CA 77.6(4)
C7CB C6CA C10H 69.9(4)
C7CA C6CA C10H 117.1(3)
C7CB C6CA C10I 118.2(5)
C7CA C6CA C10I 69.0(4)
C10H C6CA C10I 81.2(4)
C7CB C6CA C3CA 121.8(4)
C7CA C6CA C3CA 121.7(3)
C10H C6CA C3CA 121.1(3)
C10I C6CA C3CA 120.0(4)
C8CA C7CA C6CA 121.2(3)
C8CB C7CB C6CA 120.1(7)
N2CA C8CA C7CA 120.4(4)
N2CA C8CB C7CB 122.9(7)
N2CA C9CA C10H 120.3(3)
C10I C9CB N2CA 121.1(6)
C9CA C10H C6CA 120.3(3)
C9CB C10I C6CA 119.3(6)
C2D C1D N1D 107.3(2)
C2D C1D C68D 131.4(3)
N1D C1D C68D 121.3(2)
C1D N1D C4D 109.8(2)
C1D C2D C3D 108.0(3)
C12D N2D C9D 128.5(3)
C4D C3D C2D 107.5(3)
C12D N3D C13D 121.7(3)
C3D C4D N1D 107.3(2)
C3D C4D C5D 130.6(3)
N1D C4D C5D 122.0(2)
C22D N4D C25D 110.9(2)
C22D C5D C4D 112.6(2)
C22D C5D C6D 110.8(2)
C4D C5D C6D 110.4(2)
C22D C5D C21D 108.1(2)
C4D C5D C21D 107.3(2)
C6D C5D C21D 107.4(2)
C7D C6D C11D 117.5(3)
C7D C6D C5D 122.2(2)
C11D C6D C5D 120.2(3)
C6D C7D C8D 121.2(3)
C43D N7D C46D 110.4(3)
C9D C8D C7D 120.7(3)
C54D N8D C51D 129.0(3)
C10D C9D C8D 119.1(3)
C10D C9D N2D 125.1(3)
C8D C9D N2D 115.7(3)
C54D N9D C55' 135.0(5)
C54D N9D C55D 116.9(4)
C55' N9D C55D 18.4(4)
C9D C10D C11D 120.0(3)
C64D N10D C67D 110.5(2)
C6D C11D C10D 121.5(3)
C75D N11D C72D 128.8(3)
O1D C12D N3D 122.6(3)
O1D C12D N2D 124.1(3)
N3D C12D N2D 113.3(3)
C75D N12D C76D 122.7(3)
N3D C13D C14D 109.6(3)
C15D C14D C19D 117.2(3)
C15D C14D C13D 121.9(3)
C19D C14D C13D 120.9(3)
C14D C15D C16D 122.8(4)
C17D C16D C15D 120.2(4)
C18D C17D C16D 118.3(4)
C18D C17D C20D 121.2(4)
C16D C17D C20D 120.6(4)
C17D C18D C19D 121.8(4)
C14D C19D C18D 119.7(4)
N4D C22D C23D 105.6(3)
N4D C22D C5D 122.9(2)
C23D C22D C5D 131.4(3)
C22D C23D C24D 109.1(3)
C25D C24D C23D 108.1(3)
C24D C25D N4D 106.4(3)
C24D C25D C26D 130.6(3)
N4D C25D C26D 123.0(3)
C25D C26D C43D 112.3(3)
C25D C26D C27D 112.6(3)
C43D C26D C27D 110.5(3)
C25D C26D C42D 107.3(3)
C43D C26D C42D 107.5(3)
C27D C26D C42D 106.3(3)
C32D C27D C28D 118.2(3)
C32D C27D C26D 119.4(3)
C28D C27D C26D 122.1(3)
C29D C28D C27D 120.5(4)
C30D C29D C28D 120.8(4)
C29D C30D C31D 118.8(3)
C29D C30D N5D' 124.9(5)
C31D C30D N5D' 116.2(5)
C29D C30D N5D 109.9(4)
C31D C30D N5D 130.5(4)
N5D' C30D N5D 19.4(5)
C32D C31D C30D 119.9(4)
C27D C32D C31D 121.8(4)
C33D N5D C30D 121.3(5)
O2D C33D N6D 123.8(5)
O2D C33D N5D 127.3(5)
N6D C33D N5D 108.8(4)
C33D N6D C34D 120.1(5)
N6D C34D C35D 109.3(5)
C40D C35D C36D 117.9(6)
C40D C35D C34D 123.9(6)
C36D C35D C34D 118.2(6)
C35D C36D C37D 114.2(7)
C38D C37D C36D 122.9(7)
C39D C38D C37D 118.3(8)
C39D C38D C41D 134.5(8)
C37D C38D C41D 107.0(7)
C38D C39D C40D 121.7(8)
C35D C40D C39D 124.9(7)
C30D N5D' C33' 126.5(10)
O2D' C33' N6D' 127.6(8)
O2D' C33' N5D' 129.3(8)
N6D' C33' N5D' 102.5(7)
C33' N6D' C34' 114.0(8)
N6D' C34' C35' 113.2(7)
C40' C35' C36' 117.0(9)
C40' C35' C34' 124.2(9)
C36' C35' C34' 118.8(8)
C35' C36' C37' 118.2(8)
C38' C37' C36' 122.5(8)
C39' C38' C37' 111.8(11)
C39' C38' C41' 137.9(14)
C37' C38' C41' 108.6(11)
C38' C39' C40' 129.5(13)
C35' C40' C39' 120.6(12)
N7D C43D C44D 106.0(3)
N7D C43D C26D 121.7(3)
C44D C43D C26D 132.2(3)
C43D C44D C45D 108.6(3)
C46D C45D C44D 109.0(3)
C45D C46D N7D 106.1(3)
C45D C46D C47D 131.2(3)
N7D C46D C47D 122.6(3)
C46D C47D C64D 112.4(2)
C46D C47D C48D 110.9(3)
C64D C47D C48D 111.7(3)
C46D C47D C63D 107.1(3)
C64D C47D C63D 108.4(3)
C48D C47D C63D 106.1(3)
C49D C48D C53D 117.7(3)
C49D C48D C47D 122.6(3)
C53D C48D C47D 119.3(3)
C48D C49D C50D 121.2(4)
C51D C50D C49D 121.3(4)
C50D C51D C52D 118.5(3)
C50D C51D N8D 117.3(3)
C52D C51D N8D 124.1(3)
C53D C52D C51D 119.2(3)
C48D C53D C52D 122.0(3)
O3D C54D N9D 123.1(4)
O3D C54D N8D 124.1(3)
N9D C54D N8D 112.7(4)
N9D C55D C56D 107.5(4)
C61D C56D C57D 119.3(5)
C61D C56D C55D 120.6(5)
C57D C56D C55D 120.0(5)
C58D C57D C56D 119.3(5)
C59D C58D C57D 120.3(6)
C58D C59D C60D 120.9(6)
C58D C59D C62D 119.9(5)
C60D C59D C62D 119.1(6)
C61D C60D C59D 119.0(6)
C60D C61D C56D 121.1(5)
N9D C55' C56' 111.2(7)
C57' C56' C61' 120.0
C57' C56' C55' 126.4(6)
C61' C56' C55' 113.3(6)
C56' C57' C58' 120.0
C59' C58' C57' 120.0
C60' C59' C58' 120.0
C60' C59' C62' 120.6(8)
C58' C59' C62' 119.4(8)
C59' C60' C61' 120.0
C60' C61' C56' 120.0
N10D C64D C65D 107.0(3)
N10D C64D C47D 122.6(3)
C65D C64D C47D 130.3(3)
C64D C65D C66D 108.0(3)
C67D C66D C65D 108.0(3)
C66D C67D N10D 106.4(3)
C66D C67D C68D 130.2(3)
N10D C67D C68D 123.4(2)
C67D C68D C1D 112.6(2)
C67D C68D C69D 111.6(2)
C1D C68D C69D 110.2(2)
C67D C68D C84D 108.1(2)
C1D C68D C84D 107.7(2)
C69D C68D C84D 106.5(2)
C70D C69D C74D 118.0(3)
C70D C69D C68D 121.2(3)
C74D C69D C68D 120.7(3)
C69D C70D C71D 120.5(3)
C72D C71D C70D 120.9(3)
C71D C72D C73D 119.5(3)
C71D C72D N11D 116.3(3)
C73D C72D N11D 124.2(3)
C74D C73D C72D 118.6(3)
C69D C74D C73D 122.5(3)
O4D C75D N12D 121.7(3)
O4D C75D N11D 124.2(3)
N12D C75D N11D 114.1(3)
N12D C76D C77D 109.7(3)
C78D C77D C82D 118.1(4)
C78D C77D C76D 120.6(3)
C82D C77D C76D 121.3(4)
C77D C78D C79D 121.7(4)
C80D C79D C78D 121.1(4)
C79D C80D C81D 117.6(4)
C79D C80D C83D 121.4(5)
C81D C80D C83D 121.0(4)
C80D C81D C82D 122.1(4)
C81D C82D C77D 119.5(4)
C2E C1E N1E 106.8(2)
C2E C1E C68E 130.4(3)
N1E C1E C68E 122.7(2)
C1E N1E C4E 110.8(2)
C1E C2E C3E 107.9(3)
C4E C3E C2E 108.1(3)
C3E C4E N1E 106.3(3)
C3E C4E C5E 131.6(3)
N1E C4E C5E 122.1(3)
C22E N4E C25E 111.0(3)
C4E C5E C22E 111.4(3)
C4E C5E C6E 111.6(3)
C22E C5E C6E 111.2(3)
C4E C5E C21E 107.8(3)
C22E C5E C21E 108.7(3)
C6E C5E C21E 105.9(3)
C33E N5E C30E 126.7(3)
C7E C6E C11E 117.9(3)
C7E C6E C5E 121.3(3)
C11E C6E C5E 120.6(3)
C6E C7E C8E 122.9(4)
C46E N7E C43E 111.2(3)
C9E C8E C7E 118.1(4)
C54E N8E C51E 129.0(3)
C10E C9E C8E 120.3(4)
C10E C9E N2E 108.1(4)
C8E C9E N2E 131.6(4)
C10E C9E N2E" 125.4(5)
C8E C9E N2E" 114.2(5)
N2E C9E N2E" 17.5(4)
C54E N9E C55E 122.2(3)
C9E C10E C11E 120.3(4)
C67E N10E C64E 110.7(2)
C6E C11E C10E 120.4(4)
C75E N11E C72E 128.7(3)
C75E N12E C76E 122.1(3)
O1E C12E N3E 123.9(4)
O1E C12E N2E 126.4(4)
N3E C12E N2E 109.6(4)
C9E N2E C12E 119.1(5)
C12E N3E C13E 119.0(5)
N3E C13E C141 136.1(8)
N3E C13E C14E 102.9(6)
C141 C13E C14E 42.6(6)
C15E C14E C19E 120.0
C15E C14E C13E 112.1(5)
C19E C14E C13E 127.8(5)
C14E C15E C16E 120.0
C15E C16E C17E 120.0
C18E C17E C16E 120.0
C18E C17E C20E 119.3(9)
C16E C17E C20E 120.7(9)
C19E C18E C17E 120.0
C18E C19E C14E 120.0
O1E" C12" N3E" 126.3(8)
O1E" C12" N2E" 128.9(7)
N3E" C12" N2E" 103.6(6)
C12" N2E" C9E 129.7(8)
C13" N3E" C12" 120.6(7)
N3E" C13" C14" 104.0(7)
C15" C14" C19" 120.0
C15" C14" C13" 114.6(6)
C19" C14" C13" 125.4(6)
C16" C15" C14" 120.0
C15" C16" C17" 120.0
C18" C17" C16" 120.0
C18" C17" C20" 117.9(6)
C16" C17" C20" 122.1(6)
C17" C18" C19" 120.0
C17" C18" C6K' 139.2(5)
C19" C18" C6K' 100.6(5)
C18" C19" C14" 120.0
C161 C151 C141 120.0
C151 C161 C171 120.0
C181 C171 C161 120.0
C181 C171 C201 122.3(11)
C161 C171 C201 117.7(11)
C171 C181 C191 120.0
C181 C191 C141 120.0
C191 C141 C151 120.0
C191 C141 C13E 113.8(8)
C151 C141 C13E 126.1(8)
C23E C22E N4E 107.2(3)
C23E C22E C5E 130.5(3)
N4E C22E C5E 122.3(3)
C22E C23E C24E 107.1(3)
C25E C24E C23E 110.0(3)
C24E C25E N4E 104.7(3)
C24E C25E C26E 132.6(3)
N4E C25E C26E 122.6(3)
C25E C26E C43E 111.2(3)
C25E C26E C42E 108.4(3)
C43E C26E C42E 108.7(3)
C25E C26E C27E 110.8(3)
C43E C26E C27E 111.2(3)
C42E C26E C27E 106.3(3)
C28E C27E C32E 118.3(3)
C28E C27E C26E 120.0(3)
C32E C27E C26E 121.1(3)
C27E C28E C29E 122.3(3)
C30E C29E C28E 118.8(4)
C31E C30E C29E 120.0(3)
C31E C30E N5E 116.0(3)
C29E C30E N5E 124.0(3)
C30E C31E C32E 120.5(3)
C27E C32E C31E 119.9(3)
O2E" C33E O2E 25.2(4)
O2E" C33E N6E 120.0(5)
O2E C33E N6E 125.9(4)
O2E" C33E N5E 124.2(5)
O2E C33E N5E 123.2(3)
N6E C33E N5E 110.7(3)
O2E" C33E N6E" 120.7(6)
O2E C33E N6E" 118.2(5)
N6E C33E N6E" 16.8(6)
N5E C33E N6E" 114.7(5)
C33E N6E C34E 124.1(4)
N6E C34E C35E 110.9(4)
C40E C35E C36E 116.7(5)
C40E C35E C34E 124.2(5)
C36E C35E C34E 118.8(5)
C37E C36E C35E 121.0(6)
C38E C37E C36E 121.0(6)
C37E C38E C39E 120.0(6)
C37E C38E C41E 124.7(6)
C39E C38E C41E 115.2(6)
C40E C39E C38E 118.8(6)
C35E C40E C39E 122.2(6)
C33E N6E" C34" 120.6(8)
N6E" C34" C35" 105.9(8)
C40" C35" C36" 116.5(9)
C40" C35" C34" 120.4(9)
C36" C35" C34" 122.7(9)
C37" C36" C35" 119.3(10)
C38" C37" C36" 123.3(11)
C37" C38" C39" 117.6(9)
C37" C38" C41" 121.8(10)
C39" C38" C41" 119.3(9)
C38" C39" C40" 119.1(10)
C35" C40" C39" 122.8(11)
C44E C43E N7E 105.9(3)
C44E C43E C26E 130.9(3)
N7E C43E C26E 123.1(3)
C43E C44E C45E 108.8(3)
C46E C45E C44E 108.6(3)
N7E C46E C45E 105.5(3)
N7E C46E C47E 122.2(3)
C45E C46E C47E 132.3(3)
C46E C47E C64E 112.5(3)
C46E C47E C63E 108.5(3)
C64E C47E C63E 107.2(3)
C46E C47E C48E 111.8(3)
C64E C47E C48E 110.4(3)
C63E C47E C48E 106.1(3)
C53E C48E C49E 118.1(3)
C53E C48E C47E 122.6(3)
C49E C48E C47E 119.1(3)
C50E C49E C48E 121.0(3)
C51E C50E C49E 120.4(3)
C50E C51E C52E 118.5(3)
C50E C51E N8E 124.9(3)
C52E C51E N8E 116.6(3)
C53E C52E C51E 120.9(3)
C48E C53E C52E 121.1(3)
O3E C54E N9E 122.8(3)
O3E C54E N8E 123.5(3)
N9E C54E N8E 113.6(3)
N9E C55E C56E 109.5(3)
C61E C56E C57E 118.6(3)
C61E C56E C55E 119.5(3)
C57E C56E C55E 121.9(3)
C58E C57E C56E 120.5(3)
C57E C58E C59E 121.6(4)
C58E C59E C60E 117.1(4)
C58E C59E C62E 121.6(4)
C60E C59E C62E 121.2(4)
C61E C60E C59E 120.9(4)
C60E C61E C56E 121.3(4)
C65E C64E N10E 106.8(3)
C65E C64E C47E 131.2(3)
N10E C64E C47E 121.9(3)
C64E C65E C66E 108.2(3)
C67E C66E C65E 107.7(3)
N10E C67E C66E 106.6(3)
N10E C67E C68E 122.6(2)
C66E C67E C68E 130.8(3)
C67E C68E C1E 112.0(2)
C67E C68E C84E 108.7(2)
C1E C68E C84E 107.6(2)
C67E C68E C69E 111.2(2)
C1E C68E C69E 110.5(2)
C84E C68E C69E 106.6(2)
C70E C69E C74E 117.7(3)
C70E C69E C68E 120.9(3)
C74E C69E C68E 121.1(3)
C69E C70E C71E 122.2(3)
C72E C71E C70E 119.4(3)
C73E C72E C71E 118.9(3)
C73E C72E N11E 116.4(3)
C71E C72E N11E 124.7(3)
C72E C73E C74E 120.7(3)
C69E C74E C73E 121.0(3)
O4E C75E N12E 121.8(3)
O4E C75E N11E 123.8(3)
N12E C75E N11E 114.4(3)
N12E C76E C77E 110.8(3)
C82E C77E C78E 119.1(3)
C82E C77E C76E 122.0(3)
C78E C77E C76E 118.8(3)
C79E C78E C77E 120.4(3)
C80E C79E C78E 120.8(3)
C79E C80E C81E 118.3(3)
C79E C80E C83E 121.5(4)
C81E C80E C83E 120.1(4)
C82E C81E C80E 120.5(4)
C77E C82E C81E 120.8(4)
N1F C1F C2F 119.5(4)
N1F C1F' C2F' 121.3(9)
C1F' N1F O2F 121.1(5)
C1F' N1F C1F 69.7(5)
O2F N1F C1F 119.8(3)
C1F' N1F C5F 77.9(5)
O2F N1F C5F 118.6(2)
C1F N1F C5F 121.5(3)
C1F' N1F C5F' 120.6(6)
O2F N1F C5F' 117.4(4)
C1F N1F C5F' 73.6(5)
C5F N1F C5F' 83.7(5)
C3F C2F C1F 122.1(4)
C3F C2F' C1F' 124.2(9)
C9F' N2F C9F 78.6(5)
C9F' N2F O1F 119.7(4)
C9F N2F O1F 120.7(3)
C9F' N2F C8F' 121.2(6)
C9F N2F C8F' 71.8(4)
O1F N2F C8F' 119.1(4)
C9F' N2F C8F 73.0(4)
C9F N2F C8F 121.1(3)
O1F N2F C8F 118.2(3)
C8F' N2F C8F 80.8(4)
C2F' C3F C2F 67.3(5)
C2F' C3F C4F 75.0(5)
C2F C3F C4F 117.8(3)
C2F' C3F C4F' 112.7(6)
C2F C3F C4F' 70.7(6)
C4F C3F C4F' 81.3(5)
C2F' C3F C6F 125.1(5)
C2F C3F C6F 121.8(3)
C4F C3F C6F 120.2(3)
C4F' C3F C6F 121.3(4)
C5F C4F C3F 119.4(4)
C5F' C4F' C3F 120.9(8)
N1F C5F C4F 119.5(3)
C4F' C5F' N1F 118.5(9)
C10' C6F C10F 77.7(5)
C10' C6F C7F 69.5(5)
C10F C6F C7F 117.7(4)
C10' C6F C7F' 118.3(5)
C10F C6F C7F' 69.9(4)
C7F C6F C7F' 81.1(4)
C10' C6F C3F 121.3(4)
C10F C6F C3F 121.7(3)
C7F C6F C3F 120.6(3)
C7F' C6F C3F 120.4(4)
C8F C7F C6F 120.7(4)
C8F' C7F' C6F 118.8(7)
N2F C8F C7F 118.9(4)
N2F C8F' C7F' 120.8(7)
N2F C9F C10F 120.6(4)
N2F C9F' C10' 119.1(8)
C6F C10F C9F 120.8(5)
C6F C10' C9F' 121.6(7)
C6SB C1SB C2SB 116.5(3)
C6SB C1SB C7SB 121.5(3)
C2SB C1SB C7SB 122.1(3)
C2SF C1SF C5SF 115.4(5)
C2SF C1SF C7SF 121.4(5)
C5SF C1SF C7SF 123.1(5)
C3SF C2SF C1SF 123.1(5)
C2SF C3SF C4SF 121.7(5)
C6SF C4SF C3SF 116.8(6)
C6SF C4SF C8SF 122.0(6)
C3SF C4SF C8SF 121.2(5)
C1SF C5SF C6SF 121.9(5)
C4SF C6SF C5SF 121.0(5)
C5SK C1SK C2SK 116.4(5)
C5SK C1SK C6SK 121.2(5)
C2SK C1SK C6SK 122.4(5)
C3SK C2SK C1SK 122.0(4)
C2SK C3SK C4SK 121.4(5)
C8SK C4SK C3SK 116.7(5)
C8SK C4SK C7SK 121.5(5)
C3SK C4SK C7SK 121.8(5)
C8SK C5SK C1SK 122.9(5)
C5SK C8SK C4SK 120.7(5)
C2K' C1K' C6K' 120.0
C2K' C1K' C7K' 121.6(11)
C6K' C1K' C7K' 117.7(10)
C1K' C2K' C3K' 120.0
C4K' C3K' C2K' 120.0
C3K' C4K' C5K' 120.0
C3K' C4K' C8K' 119.8(5)
C5K' C4K' C8K' 119.8(5)
C4K' C5K' C6K' 120.0
C5K' C6K' C1K' 120.0
C5K' C6K' C18" 105.4(6)
C1K' C6K' C18" 123.4(7)
C2SA C1SA C6SA 117.1(4)
C2SA C1SA C7SA 120.3(3)
C6SA C1SA C7SA 122.6(3)
C6SD C1SD C2SD 118.6(6)
C6SD C1SD C7SD 120.3(5)
C2SD C1SD C7SD 120.8(6)
C1SD C2SD C3SD 118.9(6)
C4SD C3SD C2SD 120.8(5)
C3SD C4SD C5SD 120.6(6)
C3SD C4SD C8SD 121.0(5)
C5SD C4SD C8SD 118.4(6)
C4SD C5SD C6SD 117.5(6)
C1SD C6SD C5SD 123.4(5)
C6SO C1SO C2SO 116.9(17)
C6SO C1SO C7SO 119.1(17)
C2SO C1SO C7SO 122.0(17)
C1SO C2SO C3SO 116.3(17)
C4SO C3SO C2SO 126.3(19)
C3SO C4SO C5SO 116.6(17)
C3SO C4SO C8SO 127.3(17)
C5SO C4SO C8SO 115.9(16)
C6SO C5SO C4SO 114.6(17)
C1SO C6SO C5SO 127.9(18)
C3SB C2SB C1SB 120.9(3)
C1SA C2SA C3SA 120.9(4)
C4SB C3SB C2SB 122.6(4)
C4SA C3SA C2SA 121.6(3)
C3SB C4SB C5SB 116.1(3)
C3SB C4SB C8SB 121.3(4)
C5SB C4SB C8SB 122.6(4)
C3SA C4SA C5SA 118.2(3)
C3SA C4SA C8SA 120.6(3)
C5SA C4SA C8SA 121.2(3)
C6SB C5SB C4SB 122.0(4)
C6SA C5SA C4SA 120.5(3)
C5SB C6SB C1SB 121.9(4)
C5SA C6SA C1SA 121.7(3)
C2SC C1SC C6SC 117.6(3)
C2SC C1SC C7SC 120.7(3)
C6SC C1SC C7SC 121.7(3)
C1SC C2SC C3SC 121.5(3)
C4SC C3SC C2SC 120.6(3)
C3SC C4SC C5SC 118.4(3)
C3SC C4SC C8SC 120.9(3)
C5SC C4SC C8SC 120.7(3)
C4SC C5SC C6SC 120.8(3)
C5SC C6SC C1SC 121.1(3)
C2SE C1SE C6SE 120.0
C2SE C1SE C7SE 114.4(5)
C6SE C1SE C7SE 125.5(5)
C1SE C2SE C3SE 120.0
C4SE C3SE C2SE 120.0
C3SE C4SE C5SE 120.0
C3SE C4SE C8SE 122.7(7)
C5SE C4SE C8SE 117.3(7)
C6SE C5SE C4SE 120.0
C5SE C6SE C1SE 120.0
C2SX C1SX C6SX 120.0
C2SX C1SX C7SX 123.4(5)
C6SX C1SX C7SX 116.6(5)
C3SX C2SX C1SX 120.0
C2SX C3SX C4SX 120.0
C5SX C4SX C3SX 120.0
C5SX C4SX C8SX 124.4(7)
C3SX C4SX C8SX 115.6(7)
C6SX C5SX C4SX 120.0
C5SX C6SX C1SX 120.0
C2SH C1SH C6SH 120.0
C2SH C1SH C7SH 121.4(5)
C6SH C1SH C7SH 118.6(5)
C1SH C2SH C3SH 120.0
C2SH C3SH C4SH 120.0
C3SH C4SH C5SH 120.0
C3SH C4SH C8SH 124.2(6)
C5SH C4SH C8SH 115.8(6)
C4SH C5SH C6SH 120.0
C5SH C6SH C1SH 120.0
C2H' C1H' C6H' 120.0
C2H' C1H' C7H' 118.1(7)
C6H' C1H' C7H' 121.9(7)
C1H' C2H' C3H' 120.0
C4H' C3H' C2H' 120.0
C5H' C4H' C3H' 120.0
C5H' C4H' C8H' 120.3(5)
C3H' C4H' C8H' 118.8(5)
C4H' C5H' C6H' 120.0
C5H' C6H' C1H' 120.0
C6H" C1H" C2H" 113.9(11)
C6H" C1H" C7H" 126.7(11)
C2H" C1H" C7H" 118.2(11)
C1H" C2H" C3H" 121.7(12)
C2H" C3H" C4H" 119.8(11)
C5H" C4H" C3H" 117.4(11)
C5H" C4H" C8H" 121.6(11)
C3H" C4H" C8H" 118.3(11)
C4H" C5H" C6H" 119.0(12)
C5H" C6H" C1H" 125.3(12)

loop_
_geom_bond_atom_site_label_1
_geom_bond_atom_site_label_2
_geom_bond_distance
C1A C2A 1.364(4)
C1A N1A 1.364(3)
C1A C68A 1.529(4)
N1A C4A 1.381(3)
O1A C12A 1.232(4)
C2A C3A 1.402(4)
N2A C12A 1.375(4)
N2A C9A 1.425(4)
O2A C33A 1.235(3)
C3A C4A 1.362(4)
N3A C12A 1.349(4)
N3A C13A 1.466(4)
O3A C54A 1.237(3)
C4A C5A 1.520(4)
N4A C22A 1.375(3)
N4A C25A 1.382(3)
O4A C75A 1.220(4)
C5A C22A 1.497(4)
C5A C21A 1.548(4)
C5A C6A 1.552(4)
N5A C33A 1.369(3)
N5A C30A 1.417(4)
C6A C11A 1.385(4)
C6A C7A 1.391(4)
N6A C33A 1.354(4)
N6A C34A 1.466(3)
C7A C8A 1.386(4)
N7A C43A 1.372(3)
N7A C46A 1.374(3)
C8A C9A 1.379(4)
N8A C54A 1.369(4)
N8A C51A 1.416(4)
C9A C10A 1.393(4)
N9A C54A 1.350(4)
N9A C55A 1.472(4)
C10A C11A 1.386(4)
N10A C64A 1.380(3)
N10A C67A 1.381(3)
N11A C75A 1.361(4)
N11A C72A 1.430(4)
N12A C75A 1.362(4)
N12A C76A 1.468(4)
C13A C14A 1.510(5)
C14A C15A 1.377(5)
C14A C19A 1.401(5)
C15A C16A 1.386(5)
C16A C17A 1.374(5)
C17A C18A 1.376(6)
C17A C20A 1.512(6)
C18A C19A 1.392(5)
C22A C23A 1.374(4)
C23A C24A 1.396(4)
C24A C25A 1.361(4)
C25A C26A 1.512(4)
C26A C43A 1.519(4)
C26A C42A 1.538(4)
C26A C27A 1.561(4)
C27A C28A 1.389(4)
C27A C32A 1.391(4)
C28A C29A 1.381(4)
C29A C30A 1.386(4)
C30A C31A 1.380(4)
C31A C32A 1.396(4)
C34A C35A 1.525(4)
C35A C40A 1.373(4)
C35A C36A 1.381(5)
C36A C37A 1.378(5)
C37A C38A 1.395(5)
C38A C39A 1.366(6)
C38A C41A 1.518(5)
C39A C40A 1.393(5)
C43A C44A 1.377(4)
C44A C45A 1.406(4)
C45A C46A 1.356(4)
C46A C47A 1.530(4)
C47A C64A 1.494(4)
C47A C63A 1.549(4)
C47A C48A 1.557(4)
C48A C49A 1.373(4)
C48A C53A 1.394(4)
C49A C50A 1.387(4)
C50A C51A 1.380(4)
C51A C52A 1.401(4)
C52A C53A 1.390(4)
C55A C56A 1.520(4)
C56A C57A 1.381(5)
C56A C61A 1.395(4)
C57A C58A 1.381(5)
C58A C59A 1.388(5)
C59A C60A 1.357(5)
C59A C62A 1.516(5)
C60A C61A 1.402(5)
C64A C65A 1.373(4)
C65A C66A 1.403(5)
C66A C67A 1.366(4)
C67A C68A 1.516(4)
C68A C84A 1.544(4)
C68A C69A 1.546(4)
C69A C74A 1.386(4)
C69A C70A 1.396(4)
C70A C71A 1.383(4)
C71A C72A 1.390(4)
C72A C73A 1.392(4)
C73A C74A 1.393(4)
C76A C77A 1.524(5)
C77A C78A 1.377(6)
C77A C82A 1.389(6)
C78A C79A 1.357(7)
C79A C80A 1.336(8)
C80A C81A 1.378(7)
C80A C83A 1.530(7)
C81A C82A 1.413(6)
C1BA C2BA 1.368(4)
C1BA N1BA 1.377(3)
C1BA C68C 1.517(4)
N1BA C4BA 1.370(3)
O1BA C12C 1.245(3)
C2BA C3BA 1.418(4)
N2BA C12C 1.370(4)
N2BA C9BA 1.430(3)
O2BA C33C 1.236(4)
C3BA C4BA 1.361(4)
N3BA C12C 1.349(3)
N3BA C13C 1.465(4)
O3BA C54C 1.233(4)
C4BA C5BA 1.515(4)
N4BA C25C 1.363(4)
N4BA C22C 1.379(3)
O4BA C75C 1.236(3)
C5BA C22C 1.512(4)
C5BA C21C 1.546(4)
C5BA C6BA 1.548(4)
N5BA C33C 1.377(4)
N5BA C30C 1.412(4)
C6BA C11C 1.387(4)
C6BA C7BA 1.391(4)
N6BA C33C 1.331(4)
N6BA C34C 1.457(4)
C7BA C8BA 1.384(4)
N7BA C46C 1.374(3)
N7BA C43C 1.378(4)
C8BA C9BA 1.391(4)
N8BA C54C 1.377(4)
N8BA C51C 1.423(4)
C9BA C10G 1.384(4)
N9BA C54C 1.349(4)
N9BA C55C 1.452(4)
C10G C11C 1.390(4)
N10C C64C 1.367(4)
N10C C67C 1.372(3)
N11C C75C 1.364(4)
N11C C72C 1.412(4)
N12C C75C 1.346(4)
N12C C76C 1.459(4)
C13C C14C 1.512(4)
C14C C19C 1.384(4)
C14C C15C 1.390(4)
C15C C16C 1.381(4)
C16C C17C 1.382(5)
C17C C18C 1.403(5)
C17C C20C 1.513(4)
C18C C19C 1.384(4)
C22C C23C 1.367(4)
C23C C24C 1.398(4)
C24C C25C 1.380(4)
C25C C26C 1.517(4)
C26C C43C 1.517(4)
C26C C42C 1.539(4)
C26C C27C 1.542(4)
C27C C32C 1.388(4)
C27C C28C 1.400(4)
C28C C29C 1.396(4)
C29C C30C 1.399(5)
C30C C31C 1.395(4)
C31C C32C 1.396(4)
C34C C35C 1.511(5)
C35C C36C 1.374(5)
C35C C40C 1.403(6)
C36C C37C 1.388(5)
C37C C38C 1.389(5)
C38C C39C 1.409(5)
C38C C41C 1.487(5)
C39C C40C 1.378(5)
C43C C44C 1.380(4)
C44C C45C 1.402(5)
C45C C46C 1.369(4)
C46C C47C 1.499(4)
C47C C64C 1.510(4)
C47C C48C 1.545(4)
C47C C63C 1.565(4)
C48C C53C 1.385(4)
C48C C49C 1.402(4)
C49C C50C 1.388(4)
C50C C51C 1.390(4)
C51C C52C 1.385(4)
C52C C53C 1.394(4)
C55C C56C 1.517(4)
C56C C61C 1.379(4)
C56C C57C 1.386(4)
C57C C58C 1.385(5)
C58C C59C 1.361(5)
C59C C60C 1.390(5)
C59C C62C 1.511(5)
C60C C61C 1.384(5)
C64C C65C 1.381(4)
C65C C66C 1.397(4)
C66C C67C 1.372(4)
C67C C68C 1.507(4)
C68C C69C 1.541(4)
C68C C84C 1.552(4)
C69C C70C 1.390(4)
C69C C74C 1.400(4)
C70C C71C 1.393(4)
C71C C72C 1.390(4)
C72C C73C 1.388(4)
C73C C74C 1.386(4)
C76C C77C 1.529(4)
C77C C82C 1.358(5)
C77C C78C 1.388(4)
C78C C79C 1.404(5)
C79C C80C 1.362(5)
C80C C81C 1.376(5)
C80C C83C 1.520(5)
C81C C82C 1.399(5)
C1CA N1CA 1.360(4)
C1CA C2CA 1.366(5)
O1CA N1CA 1.322(3)
N1CA C5CB 1.335(10)
N1CA C5CA 1.348(4)
N1CA C1CB 1.425(9)
C1CB C2CB 1.334(15)
C2CA C3CA 1.391(5)
O2CA N2CA 1.318(3)
N2CA C8CB 1.338(8)
N2CA C8CA 1.354(4)
N2CA C9CA 1.357(4)
N2CA C9CB 1.389(8)
C2CB C3CA 1.428(10)
C3CA C4CA 1.394(5)
C3CA C4CB 1.394(11)
C3CA C6CA 1.476(4)
C4CA C5CA 1.380(5)
C4CB C5CB 1.370(15)
C6CA C7CB 1.370(9)
C6CA C7CA 1.387(5)
C6CA C10H 1.409(5)
C6CA C10I 1.422(9)
C7CA C8CA 1.356(6)
C7CB C8CB 1.346(12)
C9CA C10H 1.364(6)
C9CB C10I 1.347(12)
C1D C2D 1.359(4)
C1D N1D 1.373(3)
C1D C68D 1.521(4)
N1D C4D 1.376(3)
O1D C12D 1.234(4)
C2D C3D 1.418(4)
N2D C12D 1.368(4)
N2D C9D 1.424(4)
C3D C4D 1.365(4)
N3D C12D 1.349(4)
N3D C13D 1.470(4)
O3D C54D 1.222(5)
C4D C5D 1.523(4)
N4D C22D 1.375(4)
N4D C25D 1.377(4)
O4D C75D 1.239(4)
C5D C22D 1.499(4)
C5D C6D 1.543(4)
C5D C21D 1.554(4)
C6D C7D 1.379(4)
C6D C11D 1.397(4)
C7D C8D 1.396(4)
N7D C43D 1.371(4)
N7D C46D 1.386(4)
C8D C9D 1.387(4)
N8D C54D 1.381(5)
N8D C51D 1.412(4)
C9D C10D 1.370(4)
N9D C54D 1.349(5)
N9D C55' 1.425(8)
N9D C55D 1.507(6)
C10D C11D 1.404(4)
N10D C64D 1.361(4)
N10D C67D 1.386(4)
N11D C75D 1.366(4)
N11D C72D 1.418(4)
N12D C75D 1.345(4)
N12D C76D 1.457(4)
C13D C14D 1.504(5)
C14D C15D 1.378(5)
C14D C19D 1.399(5)
C15D C16D 1.382(6)
C16D C17D 1.376(6)
C17D C18D 1.377(6)
C17D C20D 1.511(6)
C18D C19D 1.404(6)
C22D C23D 1.377(4)
C23D C24D 1.391(5)
C24D C25D 1.373(4)
C25D C26D 1.511(5)
C26D C43D 1.522(5)
C26D C27D 1.542(4)
C26D C42D 1.555(4)
C27D C32D 1.383(5)
C27D C28D 1.399(5)
C28D C29D 1.396(5)
C29D C30D 1.387(6)
C30D C31D 1.401(6)
C30D N5D' 1.432(12)
C30D N5D 1.447(7)
C31D C32D 1.390(5)
N5D C33D 1.431(4)
C33D O2D 1.210(4)
C33D N6D 1.416(4)
N6D C34D 1.458(7)
C34D C35D 1.505(8)
C35D C40D 1.299(9)
C35D C36D 1.416(9)
C36D C37D 1.486(10)
C37D C38D 1.358(11)
C38D C39D 1.262(10)
C38D C41D 1.524(10)
C39D C40D 1.401(9)
N5D' C33' 1.442(5)
C33' O2D' 1.204(5)
C33' N6D' 1.436(5)
N6D' C34' 1.494(10)
C34' C35' 1.508(11)
C35' C40' 1.320(13)
C35' C36' 1.407(11)
C36' C37' 1.473(11)
C37' C38' 1.420(15)
C38' C39' 1.258(15)
C38' C41' 1.507(14)
C39' C40' 1.422(13)
C43D C44D 1.380(5)
C44D C45D 1.381(5)
C45D C46D 1.363(5)
C46D C47D 1.507(5)
C47D C64D 1.511(4)
C47D C48D 1.549(5)
C47D C63D 1.549(5)
C48D C49D 1.376(5)
C48D C53D 1.397(5)
C49D C50D 1.396(5)
C50D C51D 1.377(6)
C51D C52D 1.407(5)
C52D C53D 1.398(5)
C55D C56D 1.547(6)
C56D C61D 1.395(7)
C56D C57D 1.400(7)
C57D C58D 1.394(8)
C58D C59D 1.380(8)
C59D C60D 1.386(8)
C59D C62D 1.548(8)
C60D C61D 1.383(8)
C55' C56' 1.534(8)
C56' C57' 1.3900
C56' C61' 1.3900
C57' C58' 1.3900
C58' C59' 1.3900
C59' C60' 1.3900
C59' C62' 1.549(11)
C60' C61' 1.3900
C64D C65D 1.367(4)
C65D C66D 1.412(5)
C66D C67D 1.366(4)
C67D C68D 1.507(4)
C68D C69D 1.555(4)
C68D C84D 1.559(4)
C69D C70D 1.386(4)
C69D C74D 1.385(4)
C70D C71D 1.406(4)
C71D C72D 1.369(5)
C72D C73D 1.407(5)
C73D C74D 1.392(5)
C76D C77D 1.504(5)
C77D C78D 1.369(6)
C77D C82D 1.393(5)
C78D C79D 1.380(6)
C79D C80D 1.373(7)
C80D C81D 1.375(7)
C80D C83D 1.504(6)
C81D C82D 1.393(6)
C1E C2E 1.371(4)
C1E N1E 1.370(3)
C1E C68E 1.516(4)
N1E C4E 1.379(4)
C2E C3E 1.415(5)
C3E C4E 1.373(5)
O3E C54E 1.234(4)
C4E C5E 1.498(4)
N4E C22E 1.366(4)
N4E C25E 1.375(4)
O4E C75E 1.239(4)
C5E C22E 1.507(5)
C5E C6E 1.554(4)
C5E C21E 1.563(4)
N5E C33E 1.356(5)
N5E C30E 1.429(4)
C6E C7E 1.368(5)
C6E C11E 1.392(5)
C7E C8E 1.401(5)
N7E C46E 1.372(4)
N7E C43E 1.385(4)
C8E C9E 1.384(6)
N8E C54E 1.375(4)
N8E C51E 1.410(4)
C9E C10E 1.377(6)
C9E N2E 1.398(7)
C9E N2E" 1.511(10)
N9E C54E 1.337(4)
N9E C55E 1.466(4)
C10E C11E 1.399(5)
N10E C67E 1.373(4)
N10E C64E 1.385(4)
N11E C75E 1.361(4)
N11E C72E 1.420(4)
N12E C75E 1.344(4)
N12E C76E 1.462(4)
C12E O1E 1.210(4)
C12E N3E 1.415(4)
C12E N2E 1.430(4)
N3E C13E 1.433(8)
C13E C141 1.465(10)
C13E C14E 1.585(7)
C14E C15E 1.3900
C14E C19E 1.3900
C15E C16E 1.3900
C16E C17E 1.3900
C17E C18E 1.3900
C17E C20E 1.541(12)
C18E C19E 1.3900
C12" O1E" 1.192(5)
C12" N3E" 1.426(5)
C12" N2E" 1.437(5)
N3E" C13" 1.415(12)
C13" C14" 1.580(8)
C14" C15" 1.3900
C14" C19" 1.3900
C15" C16" 1.3900
C16" C17" 1.3900
C17" C18" 1.3900
C17" C20" 1.542(9)
C18" C19" 1.3900
C18" C6K' 1.785(12)
C151 C161 1.3900
C151 C141 1.3900
C161 C171 1.3900
C171 C181 1.3900
C171 C201 1.560(17)
C181 C191 1.3900
C191 C141 1.3900
C22E C23E 1.365(5)
C23E C24E 1.390(5)
C24E C25E 1.374(5)
C25E C26E 1.503(5)
C26E C43E 1.507(5)
C26E C42E 1.545(5)
C26E C27E 1.548(5)
C27E C28E 1.376(6)
C27E C32E 1.394(5)
C28E C29E 1.396(5)
C29E C30E 1.387(5)
C30E C31E 1.376(5)
C31E C32E 1.403(5)
C33E O2E" 1.158(8)
C33E O2E 1.310(5)
C33E N6E 1.329(7)
C33E N6E" 1.415(11)
N6E C34E 1.468(7)
C34E C35E 1.500(7)
C35E C40E 1.369(7)
C35E C36E 1.403(7)
C36E C37E 1.395(8)
C37E C38E 1.322(8)
C38E C39E 1.405(9)
C38E C41E 1.524(8)
C39E C40E 1.393(8)
N6E" C34" 1.488(11)
C34" C35" 1.505(11)
C35" C40" 1.367(12)
C35" C36" 1.409(12)
C36" C37" 1.378(12)
C37" C38" 1.340(13)
C38" C39" 1.386(13)
C38" C41" 1.525(12)
C39" C40" 1.403(12)
C43E C44E 1.369(5)
C44E C45E 1.391(6)
C45E C46E 1.389(5)
C46E C47E 1.495(5)
C47E C64E 1.519(4)
C47E C63E 1.551(5)
C47E C48E 1.556(5)
C48E C53E 1.375(5)
C48E C49E 1.400(5)
C49E C50E 1.389(5)
C50E C51E 1.386(5)
C51E C52E 1.390(4)
C52E C53E 1.388(5)
C55E C56E 1.506(5)
C56E C61E 1.376(5)
C56E C57E 1.383(5)
C57E C58E 1.379(5)
C58E C59E 1.388(6)
C59E C60E 1.401(6)
C59E C62E 1.506(6)
C60E C61E 1.374(6)
C64E C65E 1.369(5)
C65E C66E 1.418(5)
C66E C67E 1.387(4)
C67E C68E 1.498(4)
C68E C84E 1.543(4)
C68E C69E 1.557(4)
C69E C70E 1.385(4)
C69E C74E 1.388(4)
C70E C71E 1.403(4)
C71E C72E 1.394(5)
C72E C73E 1.386(4)
C73E C74E 1.403(4)
C76E C77E 1.523(5)
C77E C82E 1.357(5)
C77E C78E 1.392(5)
C78E C79E 1.389(5)
C79E C80E 1.374(5)
C80E C81E 1.397(5)
C80E C83E 1.513(5)
C81E C82E 1.393(5)
C1F N1F 1.332(5)
C1F C2F 1.369(6)
C1F' N1F 1.241(10)
C1F' C2F' 1.357(14)
N1F O2F 1.330(3)
N1F C5F 1.359(5)
N1F C5F' 1.379(10)
O1F N2F 1.341(3)
C2F C3F 1.362(5)
C2F' C3F 1.326(10)
N2F C9F' 1.323(9)
N2F C9F 1.331(5)
N2F C8F' 1.344(9)
N2F C8F 1.345(5)
C3F C4F 1.397(5)
C3F C4F' 1.445(10)
C3F C6F 1.482(4)
C4F C5F 1.393(6)
C4F' C5F' 1.347(14)
C6F C10' 1.340(9)
C6F C10F 1.359(6)
C6F C7F 1.385(5)
C6F C7F' 1.402(9)
C7F C8F 1.383(6)
C7F' C8F' 1.374(12)
C9F C10F 1.367(7)
C9F' C10' 1.395(12)
C1SB C6SB 1.370(5)
C1SB C2SB 1.389(5)
C1SB C7SB 1.499(5)
C1SF C2SF 1.375(6)
C1SF C5SF 1.390(7)
C1SF C7SF 1.486(8)
C2SF C3SF 1.372(8)
C3SF C4SF 1.384(8)
C4SF C6SF 1.375(7)
C4SF C8SF 1.506(10)
C5SF C6SF 1.406(8)
C1SK C5SK 1.390(7)
C1SK C2SK 1.401(7)
C1SK C6SK 1.500(7)
C2SK C3SK 1.361(7)
C3SK C4SK 1.413(7)
C4SK C8SK 1.409(8)
C4SK C7SK 1.497(8)
C5SK C8SK 1.365(8)
C1K' C2K' 1.3900
C1K' C6K' 1.3900
C1K' C7K' 1.55(2)
C2K' C3K' 1.3900
C3K' C4K' 1.3900
C4K' C5K' 1.3900
C4K' C8K' 1.506(4)
C5K' C6K' 1.3900
C1SA C2SA 1.389(5)
C1SA C6SA 1.399(5)
C1SA C7SA 1.499(6)
C1SD C6SD 1.345(9)
C1SD C2SD 1.374(8)
C1SD C7SD 1.547(11)
C2SD C3SD 1.431(10)
C3SD C4SD 1.329(9)
C4SD C5SD 1.392(7)
C4SD C8SD 1.569(10)
C5SD C6SD 1.393(9)
C1SO C6SO 1.323(17)
C1SO C2SO 1.358(17)
C1SO C7SO 1.539(19)
C2SO C3SO 1.43(2)
C3SO C4SO 1.288(18)
C4SO C5SO 1.441(17)
C4SO C8SO 1.548(18)
C5SO C6SO 1.382(19)
C2SB C3SB 1.366(5)
C2SA C3SA 1.398(6)
C3SB C4SB 1.366(5)
C3SA C4SA 1.362(5)
C4SB C5SB 1.379(6)
C4SB C8SB 1.516(5)
C4SA C5SA 1.402(5)
C4SA C8SA 1.514(5)
C5SB C6SB 1.362(6)
C5SA C6SA 1.378(5)
C1SC C2SC 1.368(4)
C1SC C6SC 1.394(5)
C1SC C7SC 1.510(5)
C2SC C3SC 1.396(5)
C3SC C4SC 1.378(5)
C4SC C5SC 1.378(5)
C4SC C8SC 1.518(5)
C5SC C6SC 1.386(5)
C1SE C2SE 1.3900
C1SE C6SE 1.3900
C1SE C7SE 1.612(13)
C2SE C3SE 1.3900
C3SE C4SE 1.3900
C4SE C5SE 1.3900
C4SE C8SE 1.442(13)
C5SE C6SE 1.3900
C1SX C2SX 1.3900
C1SX C6SX 1.3900
C1SX C7SX 1.454(14)
C2SX C3SX 1.3900
C3SX C4SX 1.3900
C4SX C5SX 1.3900
C4SX C8SX 1.569(17)
C5SX C6SX 1.3900
C1SH C2SH 1.3900
C1SH C6SH 1.3900
C1SH C7SH 1.502(11)
C2SH C3SH 1.3900
C3SH C4SH 1.3900
C4SH C5SH 1.3900
C4SH C8SH 1.518(10)
C5SH C6SH 1.3900
C1H' C2H' 1.3900
C1H' C6H' 1.3900
C1H' C7H' 1.497(13)
C2H' C3H' 1.3900
C3H' C4H' 1.3900
C4H' C5H' 1.3900
C4H' C8H' 1.511(4)
C5H' C6H' 1.3900
C1H" C6H" 1.390(12)
C1H" C2H" 1.391(12)
C1H" C7H" 1.503(13)
C2H" C3H" 1.395(12)
C3H" C4H" 1.434(13)
C4H" C5H" 1.353(12)
C4H" C8H" 1.501(13)
C5H" C6H" 1.380(12)

loop_
_geom_torsion_atom_site_label_1
_geom_torsion_atom_site_label_2
_geom_torsion_atom_site_label_3
_geom_torsion_atom_site_label_4
_geom_torsion
C2A C1A N1A C4A -1.6(3)
C68A C1A N1A C4A 175.0(2)
N1A C1A C2A C3A 1.4(3)
C68A C1A C2A C3A -174.7(3)
C1A C2A C3A C4A -0.7(4)
C2A C3A C4A N1A -0.3(3)
C2A C3A C4A C5A 178.9(3)
C1A N1A C4A C3A 1.1(3)
C1A N1A C4A C5A -178.1(2)
C3A C4A C5A C22A 114.8(3)
N1A C4A C5A C22A -66.1(3)
C3A C4A C5A C21A -3.9(4)
N1A C4A C5A C21A 175.2(2)
C3A C4A C5A C6A -119.7(3)
N1A C4A C5A C6A 59.4(3)
C22A C5A C6A C11A -44.9(3)
C4A C5A C6A C11A -171.0(2)
C21A C5A C6A C11A 72.2(3)
C22A C5A C6A C7A 142.6(3)
C4A C5A C6A C7A 16.6(3)
C21A C5A C6A C7A -100.3(3)
C11A C6A C7A C8A -1.8(4)
C5A C6A C7A C8A 170.9(3)
C6A C7A C8A C9A -0.6(5)
C7A C8A C9A C10A 2.6(4)
C7A C8A C9A N2A -174.6(3)
C12A N2A C9A C8A 171.1(3)
C12A N2A C9A C10A -5.8(5)
C8A C9A C10A C11A -2.0(4)
N2A C9A C10A C11A 174.8(3)
C7A C6A C11A C10A 2.3(4)
C5A C6A C11A C10A -170.5(3)
C9A C10A C11A C6A -0.4(4)
C13A N3A C12A O1A -7.0(4)
C13A N3A C12A N2A 175.7(3)
C9A N2A C12A O1A 18.2(5)
C9A N2A C12A N3A -164.5(3)
C12A N3A C13A C14A 158.5(3)
N3A C13A C14A C15A 50.4(4)
N3A C13A C14A C19A -127.5(3)
C19A C14A C15A C16A -0.7(5)
C13A C14A C15A C16A -178.6(3)
C14A C15A C16A C17A 0.2(6)
C15A C16A C17A C18A -0.2(6)
C15A C16A C17A C20A -178.1(4)
C16A C17A C18A C19A 0.6(5)
C20A C17A C18A C19A 178.5(3)
C17A C18A C19A C14A -1.0(5)
C15A C14A C19A C18A 1.0(5)
C13A C14A C19A C18A 179.0(3)
C25A N4A C22A C23A -1.5(3)
C25A N4A C22A C5A 175.6(2)
C4A C5A C22A C23A -111.2(3)
C21A C5A C22A C23A 7.1(4)
C6A C5A C22A C23A 122.9(3)
C4A C5A C22A N4A 72.5(3)
C21A C5A C22A N4A -169.1(2)
C6A C5A C22A N4A -53.3(3)
N4A C22A C23A C24A 1.1(3)
C5A C22A C23A C24A -175.6(3)
C22A C23A C24A C25A -0.3(3)
C23A C24A C25A N4A -0.6(3)
C23A C24A C25A C26A 177.5(3)
C22A N4A C25A C24A 1.3(3)
C22A N4A C25A C26A -176.9(2)
C24A C25A C26A C43A 112.0(3)
N4A C25A C26A C43A -70.3(3)
C24A C25A C26A C42A -7.2(4)
N4A C25A C26A C42A 170.5(2)
C24A C25A C26A C27A -125.3(3)
N4A C25A C26A C27A 52.5(3)
C25A C26A C27A C28A 19.5(3)
C43A C26A C27A C28A 144.1(2)
C42A C26A C27A C28A -99.3(3)
C25A C26A C27A C32A -165.4(2)
C43A C26A C27A C32A -40.8(3)
C42A C26A C27A C32A 75.8(3)
C32A C27A C28A C29A 0.1(4)
C26A C27A C28A C29A 175.3(2)
C27A C28A C29A C30A -1.5(4)
C28A C29A C30A C31A 1.5(4)
C28A C29A C30A N5A -176.5(3)
C33A N5A C30A C31A -8.5(5)
C33A N5A C30A C29A 169.3(3)
C29A C30A C31A C32A -0.0(4)
N5A C30A C31A C32A 177.8(3)
C28A C27A C32A C31A 1.3(4)
C26A C27A C32A C31A -173.9(2)
C30A C31A C32A C27A -1.4(4)
C34A N6A C33A O2A -12.7(4)
C34A N6A C33A N5A 169.5(2)
C30A N5A C33A O2A 17.4(5)
C30A N5A C33A N6A -164.8(3)
C33A N6A C34A C35A 168.8(2)
N6A C34A C35A C40A -129.7(3)
N6A C34A C35A C36A 51.1(4)
C40A C35A C36A C37A 0.6(4)
C34A C35A C36A C37A 179.8(3)
C35A C36A C37A C38A 0.5(5)
C36A C37A C38A C39A -1.2(5)
C36A C37A C38A C41A 178.1(3)
C37A C38A C39A C40A 0.9(5)
C41A C38A C39A C40A -178.4(3)
C36A C35A C40A C39A -0.9(5)
C34A C35A C40A C39A 179.9(3)
C38A C39A C40A C35A 0.2(5)
C46A N7A C43A C44A -1.4(3)
C46A N7A C43A C26A 174.0(2)
C25A C26A C43A N7A 66.4(3)
C42A C26A C43A N7A -174.2(2)
C27A C26A C43A N7A -58.2(3)
C25A C26A C43A C44A -119.5(3)
C42A C26A C43A C44A -0.1(4)
C27A C26A C43A C44A 115.9(3)
N7A C43A C44A C45A 1.0(3)
C26A C43A C44A C45A -173.9(3)
C43A C44A C45A C46A -0.2(3)
C44A C45A C46A N7A -0.6(3)
C44A C45A C46A C47A 179.4(3)
C43A N7A C46A C45A 1.3(3)
C43A N7A C46A C47A -178.8(2)
C45A C46A C47A C64A 115.0(3)
N7A C46A C47A C64A -65.0(3)
C45A C46A C47A C63A -3.9(4)
N7A C46A C47A C63A 176.2(2)
C45A C46A C47A C48A -120.5(3)
N7A C46A C47A C48A 59.6(3)
C64A C47A C48A C49A 141.6(3)
C46A C47A C48A C49A 15.8(3)
C63A C47A C48A C49A -101.2(3)
C64A C47A C48A C53A -43.6(3)
C46A C47A C48A C53A -169.4(2)
C63A C47A C48A C53A 73.6(3)
C53A C48A C49A C50A -1.1(4)
C47A C48A C49A C50A 173.8(2)
C48A C49A C50A C51A -1.3(4)
C49A C50A C51A C52A 2.3(4)
C49A C50A C51A N8A -174.4(3)
C54A N8A C51A C50A 170.5(3)
C54A N8A C51A C52A -6.0(5)
C50A C51A C52A C53A -0.9(4)
N8A C51A C52A C53A 175.5(3)
C51A C52A C53A C48A -1.5(4)
C49A C48A C53A C52A 2.5(4)
C47A C48A C53A C52A -172.5(3)
C55A N9A C54A O3A -11.1(4)
C55A N9A C54A N8A 171.8(2)
C51A N8A C54A O3A 17.3(5)
C51A N8A C54A N9A -165.6(3)
C54A N9A C55A C56A 170.8(3)
N9A C55A C56A C57A 53.1(4)
N9A C55A C56A C61A -127.1(3)
C61A C56A C57A C58A 0.4(4)
C55A C56A C57A C58A -179.8(3)
C56A C57A C58A C59A 0.7(5)
C57A C58A C59A C60A -1.4(5)
C57A C58A C59A C62A 177.3(3)
C58A C59A C60A C61A 1.0(5)
C62A C59A C60A C61A -177.6(3)
C57A C56A C61A C60A -0.7(4)
C55A C56A C61A C60A 179.4(3)
C59A C60A C61A C56A 0.0(5)
C67A N10A C64A C65A -0.9(3)
C67A N10A C64A C47A 176.3(2)
C46A C47A C64A C65A -108.8(3)
C63A C47A C64A C65A 9.6(4)
C48A C47A C64A C65A 126.0(3)
C46A C47A C64A N10A 74.7(3)
C63A C47A C64A N10A -166.8(2)
C48A C47A C64A N10A -50.4(3)
N10A C64A C65A C66A 0.1(3)
C47A C64A C65A C66A -176.8(3)
C64A C65A C66A C67A 0.7(4)
C65A C66A C67A N10A -1.3(3)
C65A C66A C67A C68A 179.0(3)
C64A N10A C67A C66A 1.4(3)
C64A N10A C67A C68A -178.9(2)
C66A C67A C68A C1A 108.8(3)
N10A C67A C68A C1A -70.8(3)
C66A C67A C68A C84A -10.1(4)
N10A C67A C68A C84A 170.2(2)
C66A C67A C68A C69A -127.4(3)
N10A C67A C68A C69A 53.0(3)
C2A C1A C68A C67A -118.6(3)
N1A C1A C68A C67A 65.8(3)
C2A C1A C68A C84A 0.5(4)
N1A C1A C68A C84A -175.0(3)
C2A C1A C68A C69A 116.0(3)
N1A C1A C68A C69A -59.6(3)
C67A C68A C69A C74A -165.7(2)
C1A C68A C69A C74A -40.3(3)
C84A C68A C69A C74A 76.1(3)
C67A C68A C69A C70A 22.2(3)
C1A C68A C69A C70A 147.7(3)
C84A C68A C69A C70A -96.0(3)
C74A C69A C70A C71A 0.2(4)
C68A C69A C70A C71A 172.5(3)
C69A C70A C71A C72A -2.2(5)
C70A C71A C72A C73A 2.9(5)
C70A C71A C72A N11A -175.3(3)
C75A N11A C72A C71A 173.1(3)
C75A N11A C72A C73A -5.0(5)
C71A C72A C73A C74A -1.8(5)
N11A C72A C73A C74A 176.2(3)
C70A C69A C74A C73A 0.9(4)
C68A C69A C74A C73A -171.6(3)
C72A C73A C74A C69A -0.1(4)
C72A N11A C75A O4A 19.4(5)
C72A N11A C75A N12A -163.6(3)
C76A N12A C75A O4A -9.9(5)
C76A N12A C75A N11A 173.0(3)
C75A N12A C76A C77A 153.1(3)
N12A C76A C77A C78A 48.5(5)
N12A C76A C77A C82A -132.0(3)
C82A C77A C78A C79A 1.6(6)
C76A C77A C78A C79A -178.9(4)
C77A C78A C79A C80A -0.8(7)
C78A C79A C80A C81A -1.4(7)
C78A C79A C80A C83A -177.9(4)
C79A C80A C81A C82A 2.7(6)
C83A C80A C81A C82A 179.2(4)
C78A C77A C82A C81A -0.3(5)
C76A C77A C82A C81A -179.8(3)
C80A C81A C82A C77A -1.9(6)
C2BA C1BA N1BA C4BA -1.4(3)
C68C C1BA N1BA C4BA 177.4(3)
N1BA C1BA C2BA C3BA 1.4(3)
C68C C1BA C2BA C3BA -177.3(3)
C1BA C2BA C3BA C4BA -0.9(3)
C2BA C3BA C4BA N1BA 0.0(3)
C2BA C3BA C4BA C5BA 177.5(3)
C1BA N1BA C4BA C3BA 0.9(3)
C1BA N1BA C4BA C5BA -176.9(2)
C3BA C4BA C5BA C22C 110.8(3)
N1BA C4BA C5BA C22C -72.1(3)
C3BA C4BA C5BA C21C -7.5(4)
N1BA C4BA C5BA C21C 169.6(2)
C3BA C4BA C5BA C6BA -123.9(3)
N1BA C4BA C5BA C6BA 53.2(3)
C22C C5BA C6BA C11C -24.4(3)
C4BA C5BA C6BA C11C -150.6(2)
C21C C5BA C6BA C11C 92.6(3)
C22C C5BA C6BA C7BA 163.4(2)
C4BA C5BA C6BA C7BA 37.2(3)
C21C C5BA C6BA C7BA -79.6(3)
C11C C6BA C7BA C8BA -0.9(4)
C5BA C6BA C7BA C8BA 171.6(3)
C6BA C7BA C8BA C9BA -1.2(4)
C7BA C8BA C9BA C10G 3.1(4)
C7BA C8BA C9BA N2BA -174.8(3)
C12C N2BA C9BA C10G -162.5(3)
C12C N2BA C9BA C8BA 15.5(4)
C8BA C9BA C10G C11C -2.9(4)
N2BA C9BA C10G C11C 175.2(2)
C7BA C6BA C11C C10G 1.1(4)
C5BA C6BA C11C C10G -171.4(2)
C9BA C10G C11C C6BA 0.8(4)
C13C N3BA C12C O1BA 6.8(4)
C13C N3BA C12C N2BA -176.4(2)
C9BA N2BA C12C O1BA -20.0(4)
C9BA N2BA C12C N3BA 163.3(3)
C12C N3BA C13C C14C -164.4(2)
N3BA C13C C14C C19C -53.2(3)
N3BA C13C C14C C15C 128.7(3)
C19C C14C C15C C16C 1.2(4)
C13C C14C C15C C16C 179.3(3)
C14C C15C C16C C17C 0.1(4)
C15C C16C C17C C18C -0.8(4)
C15C C16C C17C C20C 178.0(3)
C16C C17C C18C C19C 0.2(4)
C20C C17C C18C C19C -178.6(3)
C17C C18C C19C C14C 1.1(5)
C15C C14C C19C C18C -1.8(4)
C13C C14C C19C C18C -179.9(3)
C25C N4BA C22C C23C 0.6(3)
C25C N4BA C22C C5BA 177.4(2)
C4BA C5BA C22C C23C -114.9(3)
C21C C5BA C22C C23C 3.3(4)
C6BA C5BA C22C C23C 119.8(3)
C4BA C5BA C22C N4BA 69.2(3)
C21C C5BA C22C N4BA -172.6(2)
C6BA C5BA C22C N4BA -56.2(3)
N4BA C22C C23C C24C -1.0(3)
C5BA C22C C23C C24C -177.4(3)
C22C C23C C24C C25C 1.0(3)
C22C N4BA C25C C24C 0.1(3)
C22C N4BA C25C C26C -175.1(2)
C23C C24C C25C N4BA -0.6(3)
C23C C24C C25C C26C 173.9(3)
N4BA C25C C26C C43C -69.1(3)
C24C C25C C26C C43C 117.1(3)
N4BA C25C C26C C42C 172.0(2)
C24C C25C C26C C42C -1.9(4)
N4BA C25C C26C C27C 55.3(3)
C24C C25C C26C C27C -118.5(3)
C43C C26C C27C C32C -24.4(4)
C25C C26C C27C C32C -148.5(3)
C42C C26C C27C C32C 94.0(3)
C43C C26C C27C C28C 162.3(3)
C25C C26C C27C C28C 38.2(4)
C42C C26C C27C C28C -79.2(3)
C32C C27C C28C C29C -0.3(5)
C26C C27C C28C C29C 173.2(3)
C27C C28C C29C C30C 0.9(5)
C28C C29C C30C C31C -0.4(5)
C28C C29C C30C N5BA -177.4(3)
C33C N5BA C30C C31C -157.3(3)
C33C N5BA C30C C29C 19.8(5)
C29C C30C C31C C32C -0.8(5)
N5BA C30C C31C C32C 176.5(3)
C28C C27C C32C C31C -0.9(4)
C26C C27C C32C C31C -174.3(3)
C30C C31C C32C C27C 1.5(5)
C34C N6BA C33C O2BA 10.0(5)
C34C N6BA C33C N5BA -172.0(3)
C30C N5BA C33C O2BA -25.5(5)
C30C N5BA C33C N6BA 156.4(3)
C33C N6BA C34C C35C -161.2(3)
N6BA C34C C35C C36C 108.9(4)
N6BA C34C C35C C40C -67.7(4)
C40C C35C C36C C37C 0.9(5)
C34C C35C C36C C37C -175.8(3)
C35C C36C C37C C38C 0.1(5)
C36C C37C C38C C39C -0.6(5)
C36C C37C C38C C41C 178.8(3)
C37C C38C C39C C40C 0.1(5)
C41C C38C C39C C40C -179.3(3)
C38C C39C C40C C35C 0.8(5)
C36C C35C C40C C39C -1.3(5)
C34C C35C C40C C39C 175.4(3)
C46C N7BA C43C C44C -1.5(3)
C46C N7BA C43C C26C 178.6(2)
C25C C26C C43C N7BA 72.5(3)
C42C C26C C43C N7BA -168.5(3)
C27C C26C C43C N7BA -50.8(3)
C25C C26C C43C C44C -107.3(3)
C42C C26C C43C C44C 11.6(4)
C27C C26C C43C C44C 129.3(3)
N7BA C43C C44C C45C 1.3(3)
C26C C43C C44C C45C -178.9(3)
C43C C44C C45C C46C -0.6(3)
C44C C45C C46C N7BA -0.4(3)
C44C C45C C46C C47C 176.0(3)
C43C N7BA C46C C45C 1.2(3)
C43C N7BA C46C C47C -175.7(2)
C45C C46C C47C C64C 107.2(3)
N7BA C46C C47C C64C -76.8(3)
C45C C46C C47C C48C -127.4(3)
N7BA C46C C47C C48C 48.5(3)
C45C C46C C47C C63C -11.7(4)
N7BA C46C C47C C63C 164.2(2)
C46C C47C C48C C53C -146.2(3)
C64C C47C C48C C53C -21.2(3)
C63C C47C C48C C53C 96.5(3)
C46C C47C C48C C49C 39.4(3)
C64C C47C C48C C49C 164.5(3)
C63C C47C C48C C49C -77.8(3)
C53C C48C C49C C50C -2.6(4)
C47C C48C C49C C50C 172.1(3)
C48C C49C C50C C51C 0.0(5)
C49C C50C C51C C52C 2.6(5)
C49C C50C C51C N8BA -174.7(3)
C54C N8BA C51C C52C -155.3(3)
C54C N8BA C51C C50C 22.0(5)
C50C C51C C52C C53C -2.7(4)
N8BA C51C C52C C53C 174.8(3)
C49C C48C C53C C52C 2.5(4)
C47C C48C C53C C52C -172.1(2)
C51C C52C C53C C48C 0.1(4)
C55C N9BA C54C O3BA 11.4(5)
C55C N9BA C54C N8BA -172.4(3)
C51C N8BA C54C O3BA -25.0(5)
C51C N8BA C54C N9BA 158.9(3)
C54C N9BA C55C C56C -162.2(3)
N9BA C55C C56C C61C -61.7(4)
N9BA C55C C56C C57C 117.9(3)
C61C C56C C57C C58C 1.5(5)
C55C C56C C57C C58C -178.0(3)
C56C C57C C58C C59C -1.3(5)
C57C C58C C59C C60C 1.2(5)
C57C C58C C59C C62C 179.7(3)
C58C C59C C60C C61C -1.2(4)
C62C C59C C60C C61C -179.8(3)
C57C C56C C61C C60C -1.7(4)
C55C C56C C61C C60C 177.9(3)
C59C C60C C61C C56C 1.6(5)
C67C N10C C64C C65C -0.9(3)
C67C N10C C64C C47C 178.1(3)
C46C C47C C64C N10C 71.7(3)
C48C C47C C64C N10C -53.1(3)
C63C C47C C64C N10C -169.3(3)
C46C C47C C64C C65C -109.6(3)
C48C C47C C64C C65C 125.6(3)
C63C C47C C64C C65C 9.4(4)
N10C C64C C65C C66C -0.3(3)
C47C C64C C65C C66C -179.2(3)
C64C C65C C66C C67C 1.3(4)
C65C C66C C67C N10C -1.8(3)
C65C C66C C67C C68C 176.3(3)
C64C N10C C67C C66C 1.7(3)
C64C N10C C67C C68C -176.6(2)
C66C C67C C68C C1BA 113.1(3)
N10C C67C C68C C1BA -69.0(3)
C66C C67C C68C C69C -122.4(3)
N10C C67C C68C C69C 55.4(3)
C66C C67C C68C C84C -6.4(4)
N10C C67C C68C C84C 171.4(3)
C2BA C1BA C68C C67C -111.8(3)
N1BA C1BA C68C C67C 69.7(3)
C2BA C1BA C68C C69C 124.0(3)
N1BA C1BA C68C C69C -54.5(4)
C2BA C1BA C68C C84C 7.8(4)
N1BA C1BA C68C C84C -170.7(3)
C67C C68C C69C C70C 39.3(3)
C1BA C68C C69C C70C 164.7(3)
C84C C68C C69C C70C -77.9(3)
C67C C68C C69C C74C -147.0(3)
C1BA C68C C69C C74C -21.7(4)
C84C C68C C69C C74C 95.7(3)
C74C C69C C70C C71C -1.0(4)
C68C C69C C70C C71C 172.9(3)
C69C C70C C71C C72C 0.2(4)
C70C C71C C72C C73C 1.7(4)
C70C C71C C72C N11C -176.9(3)
C75C N11C C72C C73C -168.5(3)
C75C N11C C72C C71C 10.1(4)
C71C C72C C73C C74C -3.0(4)
N11C C72C C73C C74C 175.7(3)
C72C C73C C74C C69C 2.3(4)
C70C C69C C74C C73C -0.3(4)
C68C C69C C74C C73C -174.2(3)
C76C N12C C75C O4BA 7.2(4)
C76C N12C C75C N11C -175.3(3)
C72C N11C C75C O4BA -15.7(4)
C72C N11C C75C N12C 166.8(3)
C75C N12C C76C C77C -171.2(3)
N12C C76C C77C C82C -54.0(4)
N12C C76C C77C C78C 123.9(3)
C82C C77C C78C C79C 0.7(4)
C76C C77C C78C C79C -177.3(3)
C77C C78C C79C C80C -0.3(5)
C78C C79C C80C C81C -0.5(5)
C78C C79C C80C C83C 179.4(3)
C79C C80C C81C C82C 0.9(5)
C83C C80C C81C C82C -179.0(3)
C78C C77C C82C C81C -0.3(5)
C76C C77C C82C C81C 177.7(3)
C80C C81C C82C C77C -0.5(5)
C2CA C1CA N1CA O1CA 179.8(3)
C2CA C1CA N1CA C5CB 59.4(6)
C2CA C1CA N1CA C5CA 0.1(5)
C2CA C1CA N1CA C1CB -65.2(5)
O1CA N1CA C1CB C2CB -179.6(8)
C5CB N1CA C1CB C2CB -2.4(13)
C5CA N1CA C1CB C2CB -61.4(10)
C1CA N1CA C1CB C2CB 65.7(9)
N1CA C1CA C2CA C3CA 1.7(6)
N1CA C1CB C2CB C3CA -1.1(15)
C1CA C2CA C3CA C4CA -2.9(5)
C1CA C2CA C3CA C4CB -62.5(5)
C1CA C2CA C3CA C2CB 63.9(5)
C1CA C2CA C3CA C6CA 179.9(3)
C1CB C2CB C3CA C2CA -62.4(10)
C1CB C2CB C3CA C4CA 61.6(10)
C1CB C2CB C3CA C4CB 1.8(13)
C1CB C2CB C3CA C6CA -179.2(8)
C2CA C3CA C4CA C5CA 2.4(5)
C4CB C3CA C4CA C5CA 65.3(6)
C2CB C3CA C4CA C5CA -61.7(6)
C6CA C3CA C4CA C5CA 179.6(3)
C2CA C3CA C4CB C5CB 63.2(10)
C4CA C3CA C4CB C5CB -62.9(9)
C2CB C3CA C4CB C5CB 0.8(13)
C6CA C3CA C4CB C5CB -178.2(8)
O1CA N1CA C5CA C4CA 179.7(3)
C5CB N1CA C5CA C4CA -65.2(6)
C1CA N1CA C5CA C4CA -0.6(5)
C1CB N1CA C5CA C4CA 61.7(5)
C3CA C4CA C5CA N1CA -0.7(6)
O1CA N1CA C5CB C4CB -177.6(8)
C5CA N1CA C5CB C4CB 68.9(10)
C1CA N1CA C5CB C4CB -58.9(10)
C1CB N1CA C5CB C4CB 5.2(14)
C3CA C4CB C5CB N1CA -4.4(16)
C2CA C3CA C6CA C7CB -41.2(6)
C4CA C3CA C6CA C7CB 141.7(5)
C4CB C3CA C6CA C7CB -133.9(7)
C2CB C3CA C6CA C7CB 47.1(8)
C2CA C3CA C6CA C7CA -136.2(4)
C4CA C3CA C6CA C7CA 46.7(4)
C4CB C3CA C6CA C7CA 131.1(6)
C2CB C3CA C6CA C7CA -47.9(7)
C2CA C3CA C6CA C10H 43.1(4)
C4CA C3CA C6CA C10H -134.0(4)
C4CB C3CA C6CA C10H -49.6(7)
C2CB C3CA C6CA C10H 131.4(6)
C2CA C3CA C6CA C10I 141.3(5)
C4CA C3CA C6CA C10I -35.8(6)
C4CB C3CA C6CA C10I 48.6(8)
C2CB C3CA C6CA C10I -130.4(7)
C7CB C6CA C7CA C8CA 59.9(6)
C10H C6CA C7CA C8CA 0.5(6)
C10I C6CA C7CA C8CA -67.2(5)
C3CA C6CA C7CA C8CA 179.8(4)
C7CA C6CA C7CB C8CB -60.2(8)
C10H C6CA C7CB C8CB 65.1(8)
C10I C6CA C7CB C8CB -2.5(11)
C3CA C6CA C7CB C8CB 179.9(6)
O2CA N2CA C8CA C7CA 179.3(3)
C8CB N2CA C8CA C7CA -61.1(5)
C9CA N2CA C8CA C7CA -3.3(6)
C9CB N2CA C8CA C7CA 65.4(5)
C6CA C7CA C8CA N2CA 1.4(7)
O2CA N2CA C8CB C7CB 179.9(7)
C8CA N2CA C8CB C7CB 62.3(8)
C9CA N2CA C8CB C7CB -66.9(8)
C9CB N2CA C8CB C7CB 3.0(11)
C6CA C7CB C8CB N2CA -0.3(13)
O2CA N2CA C9CA C10H -179.2(3)
C8CB N2CA C9CA C10H 64.9(5)
C8CA N2CA C9CA C10H 3.3(5)
C9CB N2CA C9CA C10H -58.7(5)
O2CA N2CA C9CB C10I -179.9(7)
C8CB N2CA C9CB C10I -2.9(11)
C8CA N2CA C9CB C10I -66.1(8)
C9CA N2CA C9CB C10I 60.0(8)
N2CA C9CA C10H C6CA -1.4(6)
C7CB C6CA C10H C9CA -64.1(5)
C7CA C6CA C10H C9CA -0.4(5)
C10I C6CA C10H C9CA 60.4(5)
C3CA C6CA C10H C9CA -179.8(3)
N2CA C9CB C10I C6CA 0.2(12)
C7CB C6CA C10I C9CB 2.5(11)
C7CA C6CA C10I C9CB 64.7(8)
C10H C6CA C10I C9CB -58.9(8)
C3CA C6CA C10I C9CB -179.9(6)
C2D C1D N1D C4D -1.0(3)
C68D C1D N1D C4D 177.2(3)
N1D C1D C2D C3D 0.7(3)
C68D C1D C2D C3D -177.3(3)
C1D C2D C3D C4D -0.1(4)
C2D C3D C4D N1D -0.6(3)
C2D C3D C4D C5D 175.2(3)
C1D N1D C4D C3D 1.0(3)
C1D N1D C4D C5D -175.2(3)
C3D C4D C5D C22D 117.3(3)
N1D C4D C5D C22D -67.6(4)
C3D C4D C5D C6D -118.3(3)
N1D C4D C5D C6D 56.8(4)
C3D C4D C5D C21D -1.6(5)
N1D C4D C5D C21D 173.6(3)
C22D C5D C6D C7D 143.5(3)
C4D C5D C6D C7D 18.1(4)
C21D C5D C6D C7D -98.6(3)
C22D C5D C6D C11D -41.0(3)
C4D C5D C6D C11D -166.4(2)
C21D C5D C6D C11D 76.9(3)
C11D C6D C7D C8D -0.7(4)
C5D C6D C7D C8D 174.9(3)
C6D C7D C8D C9D -1.1(4)
C7D C8D C9D C10D 1.4(4)
C7D C8D C9D N2D -176.0(3)
C12D N2D C9D C10D -9.9(5)
C12D N2D C9D C8D 167.3(3)
C8D C9D C10D C11D 0.0(4)
N2D C9D C10D C11D 177.1(3)
C7D C6D C11D C10D 2.1(4)
C5D C6D C11D C10D -173.6(3)
C9D C10D C11D C6D -1.8(4)
C13D N3D C12D O1D -12.8(4)
C13D N3D C12D N2D 169.0(3)
C9D N2D C12D O1D 16.1(5)
C9D N2D C12D N3D -165.7(3)
C12D N3D C13D C14D 173.2(3)
N3D C13D C14D C15D 57.8(4)
N3D C13D C14D C19D -124.1(3)
C19D C14D C15D C16D 1.7(5)
C13D C14D C15D C16D 179.8(3)
C14D C15D C16D C17D -0.7(6)
C15D C16D C17D C18D -1.3(6)
C15D C16D C17D C20D 178.6(4)
C16D C17D C18D C19D 2.4(6)
C20D C17D C18D C19D -177.6(4)
C15D C14D C19D C18D -0.6(4)
C13D C14D C19D C18D -178.8(3)
C17D C18D C19D C14D -1.4(5)
C25D N4D C22D C23D -0.1(3)
C25D N4D C22D C5D 176.7(3)
C4D C5D C22D N4D 72.0(3)
C6D C5D C22D N4D -52.2(3)
C21D C5D C22D N4D -169.6(2)
C4D C5D C22D C23D -112.1(3)
C6D C5D C22D C23D 123.8(3)
C21D C5D C22D C23D 6.3(4)
N4D C22D C23D C24D 0.2(3)
C5D C22D C23D C24D -176.2(3)
C22D C23D C24D C25D -0.2(4)
C23D C24D C25D N4D 0.2(3)
C23D C24D C25D C26D 177.0(3)
C22D N4D C25D C24D -0.0(3)
C22D N4D C25D C26D -177.1(3)
C24D C25D C26D C43D 112.8(4)
N4D C25D C26D C43D -70.8(4)
C24D C25D C26D C27D -121.7(4)
N4D C25D C26D C27D 54.6(4)
C24D C25D C26D C42D -5.1(5)
N4D C25D C26D C42D 171.2(3)
C25D C26D C27D C32D -165.6(3)
C43D C26D C27D C32D -39.1(4)
C42D C26D C27D C32D 77.2(4)
C25D C26D C27D C28D 21.6(4)
C43D C26D C27D C28D 148.1(3)
C42D C26D C27D C28D -95.6(4)
C32D C27D C28D C29D 0.2(5)
C26D C27D C28D C29D 173.1(3)
C27D C28D C29D C30D -1.2(6)
C28D C29D C30D C31D 0.4(6)
C28D C29D C30D N5D' 176.0(6)
C28D C29D C30D N5D -170.1(4)
C29D C30D C31D C32D 1.4(6)
N5D' C30D C31D C32D -174.5(6)
N5D C30D C31D C32D 169.6(5)
C28D C27D C32D C31D 1.6(5)
C26D C27D C32D C31D -171.5(3)
C30D C31D C32D C27D -2.4(6)
C29D C30D N5D C33D 174.7(5)
C31D C30D N5D C33D 5.6(9)
N5D' C30D N5D C33D -41.8(14)
C30D N5D C33D O2D 10.4(9)
C30D N5D C33D N6D -174.1(5)
O2D C33D N6D C34D -18.7(9)
N5D C33D N6D C34D 165.7(5)
C33D N6D C34D C35D 155.3(6)
N6D C34D C35D C40D 49.5(9)
N6D C34D C35D C36D -128.9(6)
C40D C35D C36D C37D 3.4(9)
C34D C35D C36D C37D -178.1(5)
C35D C36D C37D C38D -4.3(10)
C36D C37D C38D C39D 2.6(11)
C36D C37D C38D C41D 178.0(6)
C37D C38D C39D C40D 0.1(11)
C41D C38D C39D C40D -173.8(7)
C36D C35D C40D C39D -1.1(10)
C34D C35D C40D C39D -179.5(6)
C38D C39D C40D C35D -0.9(11)
C29D C30D N5D' C33' 165.1(7)
C31D C30D N5D' C33' -19.3(12)
N5D C30D N5D' C33' 122(2)
C30D N5D' C33' O2D' 45.9(18)
C30D N5D' C33' N6D' -142.7(10)
O2D' C33' N6D' C34' -0.8(16)
N5D' C33' N6D' C34' -172.4(9)
C33' N6D' C34' C35' 140.2(9)
N6D' C34' C35' C40' 38.8(13)
N6D' C34' C35' C36' -143.7(8)
C40' C35' C36' C37' -2.4(13)
C34' C35' C36' C37' 179.9(7)
C35' C36' C37' C38' -1.3(13)
C36' C37' C38' C39' 5.9(16)
C36' C37' C38' C41' 173.7(9)
C37' C38' C39' C40' -8(2)
C41' C38' C39' C40' -170.4(14)
C36' C35' C40' C39' 1.3(16)
C34' C35' C40' C39' 178.9(9)
C38' C39' C40' C35' 5(2)
C46D N7D C43D C44D -0.6(3)
C46D N7D C43D C26D 176.4(3)
C25D C26D C43D N7D 67.6(4)
C27D C26D C43D N7D -59.0(4)
C42D C26D C43D N7D -174.5(3)
C25D C26D C43D C44D -116.2(4)
C27D C26D C43D C44D 117.2(4)
C42D C26D C43D C44D 1.6(5)
N7D C43D C44D C45D 0.1(4)
C26D C43D C44D C45D -176.4(3)
C43D C44D C45D C46D 0.4(4)
C44D C45D C46D N7D -0.8(4)
C44D C45D C46D C47D 177.4(3)
C43D N7D C46D C45D 0.9(3)
C43D N7D C46D C47D -177.5(3)
C45D C46D C47D C64D 114.8(4)
N7D C46D C47D C64D -67.3(4)
C45D C46D C47D C48D -119.4(4)
N7D C46D C47D C48D 58.5(4)
C45D C46D C47D C63D -4.1(5)
N7D C46D C47D C63D 173.8(3)
C46D C47D C48D C49D 17.2(4)
C64D C47D C48D C49D 143.4(3)
C63D C47D C48D C49D -98.7(4)
C46D C47D C48D C53D -170.0(3)
C64D C47D C48D C53D -43.9(4)
C63D C47D C48D C53D 74.0(4)
C53D C48D C49D C50D -1.3(6)
C47D C48D C49D C50D 171.5(4)
C48D C49D C50D C51D -3.2(7)
C49D C50D C51D C52D 5.8(6)
C49D C50D C51D N8D -173.5(4)
C54D N8D C51D C50D 171.8(4)
C54D N8D C51D C52D -7.6(6)
C50D C51D C52D C53D -3.9(6)
N8D C51D C52D C53D 175.4(4)
C49D C48D C53D C52D 3.2(5)
C47D C48D C53D C52D -169.9(3)
C51D C52D C53D C48D -0.6(5)
C55' N9D C54D O3D -12.6(9)
C55D N9D C54D O3D -8.8(6)
C55' N9D C54D N8D 170.7(8)
C55D N9D C54D N8D 174.5(4)
C51D N8D C54D O3D 18.6(6)
C51D N8D C54D N9D -164.7(4)
C54D N9D C55D C56D 158.5(4)
C55' N9D C55D C56D -30.0(18)
N9D C55D C56D C61D -124.2(5)
N9D C55D C56D C57D 52.0(6)
C61D C56D C57D C58D 0.0(8)
C55D C56D C57D C58D -176.2(5)
C56D C57D C58D C59D -0.4(9)
C57D C58D C59D C60D -1.0(10)
C57D C58D C59D C62D -178.3(6)
C58D C59D C60D C61D 2.7(9)
C62D C59D C60D C61D -180.0(5)
C59D C60D C61D C56D -3.1(9)
C57D C56D C61D C60D 1.7(9)
C55D C56D C61D C60D 178.0(5)
C54D N9D C55' C56' 158.1(5)
C55D N9D C55' C56' 147(2)
N9D C55' C56' C57' 58.4(10)
N9D C55' C56' C61' -128.3(7)
C61' C56' C57' C58' 0.0
C55' C56' C57' C58' 172.9(7)
C56' C57' C58' C59' -0.0
C57' C58' C59' C60' 0.0
C57' C58' C59' C62' 179.3(10)
C58' C59' C60' C61' -0.0
C62' C59' C60' C61' -179.3(10)
C59' C60' C61' C56' 0.0
C57' C56' C61' C60' 0.0
C55' C56' C61' C60' -173.7(7)
C67D N10D C64D C65D -1.8(3)
C67D N10D C64D C47D 177.0(3)
C46D C47D C64D N10D 72.7(4)
C48D C47D C64D N10D -52.7(4)
C63D C47D C64D N10D -169.2(3)
C46D C47D C64D C65D -108.9(4)
C48D C47D C64D C65D 125.7(4)
C63D C47D C64D C65D 9.3(5)
N10D C64D C65D C66D 0.8(4)
C47D C64D C65D C66D -177.9(3)
C64D C65D C66D C67D 0.5(4)
C65D C66D C67D N10D -1.5(4)
C65D C66D C67D C68D 177.7(3)
C64D N10D C67D C66D 2.1(3)
C64D N10D C67D C68D -177.2(3)
C66D C67D C68D C1D 108.5(3)
N10D C67D C68D C1D -72.4(3)
C66D C67D C68D C69D -127.1(3)
N10D C67D C68D C69D 52.0(3)
C66D C67D C68D C84D -10.3(4)
N10D C67D C68D C84D 168.8(3)
C2D C1D C68D C67D -117.0(3)
N1D C1D C68D C67D 65.2(3)
C2D C1D C68D C69D 117.8(3)
N1D C1D C68D C69D -60.0(3)
C2D C1D C68D C84D 2.1(4)
N1D C1D C68D C84D -175.7(3)
C67D C68D C69D C70D 19.0(4)
C1D C68D C69D C70D 144.8(3)
C84D C68D C69D C70D -98.7(3)
C67D C68D C69D C74D -166.1(3)
C1D C68D C69D C74D -40.3(4)
C84D C68D C69D C74D 76.2(3)
C74D C69D C70D C71D 0.2(4)
C68D C69D C70D C71D 175.2(3)
C69D C70D C71D C72D -1.5(5)
C70D C71D C72D C73D 1.9(5)
C70D C71D C72D N11D -177.0(3)
C75D N11D C72D C71D 163.5(3)
C75D N11D C72D C73D -15.3(5)
C71D C72D C73D C74D -1.1(4)
N11D C72D C73D C74D 177.7(3)
C70D C69D C74D C73D 0.6(4)
C68D C69D C74D C73D -174.5(3)
C72D C73D C74D C69D -0.2(5)
C76D N12D C75D O4D -12.0(5)
C76D N12D C75D N11D 169.7(3)
C72D N11D C75D O4D 19.3(5)
C72D N11D C75D N12D -162.5(3)
C75D N12D C76D C77D 172.0(3)
N12D C76D C77D C78D 57.8(4)
N12D C76D C77D C82D -121.0(4)
C82D C77D C78D C79D 1.0(5)
C76D C77D C78D C79D -177.8(3)
C77D C78D C79D C80D -0.0(6)
C78D C79D C80D C81D -0.9(6)
C78D C79D C80D C83D 178.0(4)
C79D C80D C81D C82D 1.0(6)
C83D C80D C81D C82D -178.0(4)
C80D C81D C82D C77D -0.1(6)
C78D C77D C82D C81D -0.9(5)
C76D C77D C82D C81D 177.9(3)
C2E C1E N1E C4E -1.2(3)
C68E C1E N1E C4E 176.5(3)
N1E C1E C2E C3E 0.4(3)
C68E C1E C2E C3E -177.1(3)
C1E C2E C3E C4E 0.5(4)
C2E C3E C4E N1E -1.2(4)
C2E C3E C4E C5E 178.4(3)
C1E N1E C4E C3E 1.5(3)
C1E N1E C4E C5E -178.1(3)
C3E C4E C5E C22E 109.4(4)
N1E C4E C5E C22E -71.1(4)
C3E C4E C5E C6E -125.6(4)
N1E C4E C5E C6E 53.9(4)
C3E C4E C5E C21E -9.7(5)
N1E C4E C5E C21E 169.8(3)
C4E C5E C6E C7E 36.0(4)
C22E C5E C6E C7E 161.1(3)
C21E C5E C6E C7E -81.0(4)
C4E C5E C6E C11E -148.9(3)
C22E C5E C6E C11E -23.8(4)
C21E C5E C6E C11E 94.1(4)
C11E C6E C7E C8E -0.9(5)
C5E C6E C7E C8E 174.3(3)
C6E C7E C8E C9E 0.1(5)
C7E C8E C9E C10E 0.6(5)
C7E C8E C9E N2E -179.1(4)
C7E C8E C9E N2E" -177.2(5)
C8E C9E C10E C11E -0.5(6)
N2E C9E C10E C11E 179.3(4)
N2E" C9E C10E C11E 177.1(5)
C7E C6E C11E C10E 1.0(5)
C5E C6E C11E C10E -174.3(3)
C9E C10E C11E C6E -0.3(5)
C10E C9E N2E C12E -157.1(4)
C8E C9E N2E C12E 22.6(7)
N2E" C9E N2E C12E 16.8(14)
O1E C12E N2E C9E -19.2(8)
N3E C12E N2E C9E 157.9(4)
O1E C12E N3E C13E 6.8(9)
N2E C12E N3E C13E -170.5(6)
C12E N3E C13E C141 -133.8(10)
C12E N3E C13E C14E -165.7(5)
N3E C13E C14E C15E 112.9(6)
C141 C13E C14E C15E -34.4(8)
N3E C13E C14E C19E -64.3(7)
C141 C13E C14E C19E 148.4(10)
C19E C14E C15E C16E -0.0
C13E C14E C15E C16E -177.5(6)
C14E C15E C16E C17E -0.0
C15E C16E C17E C18E 0.0
C15E C16E C17E C20E -179.7(11)
C16E C17E C18E C19E -0.0
C20E C17E C18E C19E 179.7(11)
C17E C18E C19E C14E 0.0
C15E C14E C19E C18E 0.0
C13E C14E C19E C18E 177.0(7)
O1E" C12" N2E" C9E -33.2(16)
N3E" C12" N2E" C9E 158.7(8)
C10E C9E N2E" C12" -153.5(7)
C8E C9E N2E" C12" 24.2(11)
N2E C9E N2E" C12" -161(2)
O1E" C12" N3E" C13" 15.1(16)
N2E" C12" N3E" C13" -176.4(10)
C12" N3E" C13" C14" -171.9(8)
N3E" C13" C14" C15" 115.0(8)
N3E" C13" C14" C19" -66.8(10)
C19" C14" C15" C16" -0.0
C13" C14" C15" C16" 178.3(6)
C14" C15" C16" C17" 0.0
C15" C16" C17" C18" 0.0
C15" C16" C17" C20" 178.1(8)
C16" C17" C18" C19" -0.0
C20" C17" C18" C19" -178.2(7)
C16" C17" C18" C6K' -174.7(8)
C20" C17" C18" C6K' 7.1(10)
C17" C18" C19" C14" -0.0
C6K' C18" C19" C14" 176.5(5)
C15" C14" C19" C18" 0.0
C13" C14" C19" C18" -178.2(6)
C141 C151 C161 C171 0.0
C151 C161 C171 C181 -0.0
C151 C161 C171 C201 -179.5(10)
C161 C171 C181 C191 0.0
C201 C171 C181 C191 179.4(11)
C171 C181 C191 C141 -0.0
C181 C191 C141 C151 0.0
C181 C191 C141 C13E 177.8(9)
C161 C151 C141 C191 -0.0
C161 C151 C141 C13E -177.5(10)
N3E C13E C141 C191 -25.1(12)
C14E C13E C141 C191 24.3(7)
N3E C13E C141 C151 152.5(8)
C14E C13E C141 C151 -158.1(12)
C25E N4E C22E C23E -1.5(4)
C25E N4E C22E C5E 176.9(3)
C4E C5E C22E C23E -110.5(4)
C6E C5E C22E C23E 124.4(3)
C21E C5E C22E C23E 8.2(5)
C4E C5E C22E N4E 71.6(4)
C6E C5E C22E N4E -53.6(4)
C21E C5E C22E N4E -169.8(3)
N4E C22E C23E C24E 1.3(4)
C5E C22E C23E C24E -176.9(3)
C22E C23E C24E C25E -0.7(4)
C23E C24E C25E N4E -0.2(4)
C23E C24E C25E C26E 175.8(3)
C22E N4E C25E C24E 1.1(4)
C22E N4E C25E C26E -175.5(3)
C24E C25E C26E C43E 110.7(4)
N4E C25E C26E C43E -73.8(4)
C24E C25E C26E C42E -8.7(5)
N4E C25E C26E C42E 166.7(3)
C24E C25E C26E C27E -125.0(4)
N4E C25E C26E C27E 50.4(4)
C25E C26E C27E C28E 41.8(4)
C43E C26E C27E C28E 166.0(3)
C42E C26E C27E C28E -75.8(4)
C25E C26E C27E C32E -146.4(3)
C43E C26E C27E C32E -22.2(4)
C42E C26E C27E C32E 96.0(4)
C32E C27E C28E C29E -1.1(6)
C26E C27E C28E C29E 170.8(4)
C27E C28E C29E C30E -1.1(6)
C28E C29E C30E C31E 4.1(6)
C28E C29E C30E N5E -175.6(4)
C33E N5E C30E C31E -153.1(4)
C33E N5E C30E C29E 26.7(6)
C29E C30E C31E C32E -4.8(5)
N5E C30E C31E C32E 174.9(3)
C28E C27E C32E C31E 0.5(5)
C26E C27E C32E C31E -171.4(3)
C30E C31E C32E C27E 2.5(5)
C30E N5E C33E O2E" -6.0(8)
C30E N5E C33E O2E -36.3(6)
C30E N5E C33E N6E 148.6(4)
C30E N5E C33E N6E" 166.3(6)
O2E" C33E N6E C34E -16.6(9)
O2E C33E N6E C34E 12.7(8)
N5E C33E N6E C34E -172.4(5)
N6E" C33E N6E C34E 80.7(18)
C33E N6E C34E C35E -152.3(5)
N6E C34E C35E C40E -59.7(8)
N6E C34E C35E C36E 113.6(7)
C40E C35E C36E C37E -4.1(10)
C34E C35E C36E C37E -177.9(6)
C35E C36E C37E C38E -0.8(11)
C36E C37E C38E C39E 4.0(11)
C36E C37E C38E C41E 179.2(7)
C37E C38E C39E C40E -2.4(10)
C41E C38E C39E C40E -177.9(6)
C36E C35E C40E C39E 5.8(10)
C34E C35E C40E C39E 179.2(6)
C38E C39E C40E C35E -2.7(10)
O2E" C33E N6E" C34" -14.8(13)
O2E C33E N6E" C34" 14.1(12)
N6E C33E N6E" C34" -107(2)
N5E C33E N6E" C34" 172.6(8)
C33E N6E" C34" C35" 174.9(9)
N6E" C34" C35" C40" -54.0(14)
N6E" C34" C35" C36" 118.7(12)
C40" C35" C36" C37" -4.7(19)
C34" C35" C36" C37" -177.8(11)
C35" C36" C37" C38" 13(2)
C36" C37" C38" C39" -14(2)
C36" C37" C38" C41" 178.9(12)
C37" C38" C39" C40" 7.7(17)
C41" C38" C39" C40" 174.9(11)
C36" C35" C40" C39" -1.1(18)
C34" C35" C40" C39" 172.1(11)
C38" C39" C40" C35" -0.3(19)
C46E N7E C43E C44E -0.6(3)
C46E N7E C43E C26E 178.1(3)
C25E C26E C43E C44E -110.5(4)
C42E C26E C43E C44E 8.8(5)
C27E C26E C43E C44E 125.5(4)
C25E C26E C43E N7E 71.1(4)
C42E C26E C43E N7E -169.6(3)
C27E C26E C43E N7E -52.9(4)
N7E C43E C44E C45E -0.3(4)
C26E C43E C44E C45E -178.9(3)
C43E C44E C45E C46E 1.1(4)
C43E N7E C46E C45E 1.3(3)
C43E N7E C46E C47E -176.5(3)
C44E C45E C46E N7E -1.4(4)
C44E C45E C46E C47E 176.0(3)
N7E C46E C47E C64E -70.1(4)
C45E C46E C47E C64E 112.8(4)
N7E C46E C47E C63E 171.4(3)
C45E C46E C47E C63E -5.7(5)
N7E C46E C47E C48E 54.8(4)
C45E C46E C47E C48E -122.3(4)
C46E C47E C48E C53E -145.2(3)
C64E C47E C48E C53E -19.2(4)
C63E C47E C48E C53E 96.7(4)
C46E C47E C48E C49E 39.3(4)
C64E C47E C48E C49E 165.3(3)
C63E C47E C48E C49E -78.9(4)
C53E C48E C49E C50E -2.1(5)
C47E C48E C49E C50E 173.6(3)
C48E C49E C50E C51E 0.8(5)
C49E C50E C51E C52E 1.8(5)
C49E C50E C51E N8E -177.6(3)
C54E N8E C51E C50E 11.8(5)
C54E N8E C51E C52E -167.6(3)
C50E C51E C52E C53E -3.0(5)
N8E C51E C52E C53E 176.4(3)
C49E C48E C53E C52E 0.9(5)
C47E C48E C53E C52E -174.7(3)
C51E C52E C53E C48E 1.7(5)
C55E N9E C54E O3E 9.6(5)
C55E N9E C54E N8E -173.7(3)
C51E N8E C54E O3E -16.7(5)
C51E N8E C54E N9E 166.6(3)
C54E N9E C55E C56E -171.1(3)
N9E C55E C56E C61E -56.2(4)
N9E C55E C56E C57E 122.9(3)
C61E C56E C57E C58E 1.3(5)
C55E C56E C57E C58E -177.8(3)
C56E C57E C58E C59E 1.1(6)
C57E C58E C59E C60E -2.4(6)
C57E C58E C59E C62E 179.3(4)
C58E C59E C60E C61E 1.6(6)
C62E C59E C60E C61E 179.9(4)
C59E C60E C61E C56E 0.7(6)
C57E C56E C61E C60E -2.2(6)
C55E C56E C61E C60E 177.0(3)
C67E N10E C64E C65E 0.2(4)
C67E N10E C64E C47E 177.1(3)
C46E C47E C64E C65E -113.1(4)
C63E C47E C64E C65E 6.2(5)
C48E C47E C64E C65E 121.3(4)
C46E C47E C64E N10E 70.8(4)
C63E C47E C64E N10E -169.9(3)
C48E C47E C64E N10E -54.8(4)
N10E C64E C65E C66E -0.1(4)
C47E C64E C65E C66E -176.6(3)
C64E C65E C66E C67E 0.0(4)
C64E N10E C67E C66E -0.1(3)
C64E N10E C67E C68E -178.9(3)
C65E C66E C67E N10E 0.1(3)
C65E C66E C67E C68E 178.7(3)
N10E C67E C68E C1E -71.0(3)
C66E C67E C68E C1E 110.6(3)
N10E C67E C68E C84E 170.2(2)
C66E C67E C68E C84E -8.2(4)
N10E C67E C68E C69E 53.1(3)
C66E C67E C68E C69E -125.3(3)
C2E C1E C68E C67E -109.7(3)
N1E C1E C68E C67E 73.1(3)
C2E C1E C68E C84E 9.7(4)
N1E C1E C68E C84E -167.4(3)
C2E C1E C68E C69E 125.8(3)
N1E C1E C68E C69E -51.4(3)
C67E C68E C69E C70E 37.2(3)
C1E C68E C69E C70E 162.2(3)
C84E C68E C69E C70E -81.2(3)
C67E C68E C69E C74E -150.0(3)
C1E C68E C69E C74E -25.0(3)
C84E C68E C69E C74E 91.7(3)
C74E C69E C70E C71E -1.0(4)
C68E C69E C70E C71E 172.1(3)
C69E C70E C71E C72E -0.5(5)
C70E C71E C72E C73E 3.0(5)
C70E C71E C72E N11E -177.0(3)
C75E N11E C72E C73E -164.6(3)
C75E N11E C72E C71E 15.3(5)
C71E C72E C73E C74E -4.0(5)
N11E C72E C73E C74E 175.9(3)
C70E C69E C74E C73E -0.0(4)
C68E C69E C74E C73E -173.1(2)
C72E C73E C74E C69E 2.6(4)
C76E N12E C75E O4E 7.7(5)
C76E N12E C75E N11E -174.9(3)
C72E N11E C75E O4E -19.0(5)
C72E N11E C75E N12E 163.7(3)
C75E N12E C76E C77E -163.6(3)
N12E C76E C77E C82E -52.4(4)
N12E C76E C77E C78E 130.5(3)
C82E C77E C78E C79E 2.0(5)
C76E C77E C78E C79E 179.2(3)
C77E C78E C79E C80E -0.6(5)
C78E C79E C80E C81E -0.5(5)
C78E C79E C80E C83E 177.5(3)
C79E C80E C81E C82E 0.3(5)
C83E C80E C81E C82E -177.8(3)
C78E C77E C82E C81E -2.3(5)
C76E C77E C82E C81E -179.3(3)
C80E C81E C82E C77E 1.1(6)
C2F' C1F' N1F O2F -179.8(8)
C2F' C1F' N1F C1F 66.9(10)
C2F' C1F' N1F C5F -63.5(10)
C2F' C1F' N1F C5F' 11.6(13)
C2F C1F N1F C1F' -66.0(7)
C2F C1F N1F O2F 178.9(4)
C2F C1F N1F C5F -5.3(7)
C2F C1F N1F C5F' 66.4(6)
N1F C1F C2F C3F 0.9(8)
N1F C1F' C2F' C3F -0.2(16)
C1F' C2F' C3F C2F -65.8(10)
C1F' C2F' C3F C4F 63.6(10)
C1F' C2F' C3F C4F' -10.1(13)
C1F' C2F' C3F C6F -179.7(8)
C1F C2F C3F C2F' 61.4(7)
C1F C2F C3F C4F 3.9(7)
C1F C2F C3F C4F' -64.7(6)
C1F C2F C3F C6F 179.8(4)
C2F' C3F C4F C5F -58.1(6)
C2F C3F C4F C5F -4.4(6)
C4F' C3F C4F C5F 58.4(6)
C6F C3F C4F C5F 179.7(3)
C2F' C3F C4F' C5F' 9.7(13)
C2F C3F C4F' C5F' 63.6(10)
C4F C3F C4F' C5F' -60.0(10)
C6F C3F C4F' C5F' 179.8(8)
C1F' N1F C5F C4F 61.5(6)
O2F N1F C5F C4F -179.5(3)
C1F N1F C5F C4F 4.6(6)
C5F' N1F C5F C4F -61.7(6)
C3F C4F C5F N1F 0.3(6)
C3F C4F' C5F' N1F 0.1(16)
C1F' N1F C5F' C4F' -11.3(14)
O2F N1F C5F' C4F' 179.7(8)
C1F N1F C5F' C4F' -64.8(10)
C5F N1F C5F' C4F' 60.7(10)
C2F' C3F C6F C10' -136.2(8)
C2F C3F C6F C10' 140.5(6)
C4F C3F C6F C10' -43.7(6)
C4F' C3F C6F C10' 55.0(8)
C2F' C3F C6F C10F 129.0(7)
C2F C3F C6F C10F 45.8(5)
C4F C3F C6F C10F -138.4(4)
C4F' C3F C6F C10F -39.8(7)
C2F' C3F C6F C7F -53.0(7)
C2F C3F C6F C7F -136.2(4)
C4F C3F C6F C7F 39.6(4)
C4F' C3F C6F C7F 138.2(6)
C2F' C3F C6F C7F' 45.0(8)
C2F C3F C6F C7F' -38.2(6)
C4F C3F C6F C7F' 137.6(5)
C4F' C3F C6F C7F' -123.8(7)
C10' C6F C7F C8F -66.1(5)
C10F C6F C7F C8F -3.0(6)
C7F' C6F C7F C8F 58.6(5)
C3F C6F C7F C8F 178.8(4)
C10' C6F C7F' C8F' 3.2(10)
C10F C6F C7F' C8F' 66.2(7)
C7F C6F C7F' C8F' -57.7(7)
C3F C6F C7F' C8F' -178.0(6)
C9F' N2F C8F C7F 64.2(6)
C9F N2F C8F C7F -0.6(6)
O1F N2F C8F C7F 179.2(3)
C8F' N2F C8F C7F -62.6(6)
C6F C7F C8F N2F 2.2(7)
C9F' N2F C8F' C7F' 0.2(11)
C9F N2F C8F' C7F' -63.5(8)
O1F N2F C8F' C7F' -179.0(6)
C8F N2F C8F' C7F' 63.7(8)
C6F C7F' C8F' N2F -3.0(12)
C9F' N2F C9F C10F -62.1(6)
O1F N2F C9F C10F 180.0(4)
C8F' N2F C9F C10F 66.4(6)
C8F N2F C9F C10F -0.2(7)
C9F N2F C9F' C10' 62.6(8)
O1F N2F C9F' C10' -178.4(6)
C8F' N2F C9F' C10' 2.3(11)
C8F N2F C9F' C10' -65.2(8)
C10' C6F C10F C9F 61.0(6)
C7F C6F C10F C9F 2.2(7)
C7F' C6F C10F C9F -65.6(6)
C3F C6F C10F C9F -179.7(4)
N2F C9F C10F C6F -0.6(8)
C10F C6F C10' C9F' -59.7(8)
C7F C6F C10' C9F' 66.4(8)
C7F' C6F C10' C9F' -0.7(11)
C3F C6F C10' C9F' -179.5(6)
N2F C9F' C10' C6F -2.1(13)
C5SF C1SF C2SF C3SF 2.8(7)
C7SF C1SF C2SF C3SF -179.8(5)
C1SF C2SF C3SF C4SF -1.0(8)
C2SF C3SF C4SF C6SF -0.1(7)
C2SF C3SF C4SF C8SF 178.8(5)
C2SF C1SF C5SF C6SF -3.6(7)
C7SF C1SF C5SF C6SF 179.0(5)
C3SF C4SF C6SF C5SF -0.8(7)
C8SF C4SF C6SF C5SF -179.6(6)
C1SF C5SF C6SF C4SF 2.7(8)
C5SK C1SK C2SK C3SK 0.4(7)
C6SK C1SK C2SK C3SK -178.1(5)
C1SK C2SK C3SK C4SK -1.4(8)
C2SK C3SK C4SK C8SK 0.4(7)
C2SK C3SK C4SK C7SK 178.3(5)
C2SK C1SK C5SK C8SK 1.6(8)
C6SK C1SK C5SK C8SK -179.8(5)
C1SK C5SK C8SK C4SK -2.7(8)
C3SK C4SK C8SK C5SK 1.6(8)
C7SK C4SK C8SK C5SK -176.3(5)
C6K' C1K' C2K' C3K' 0.0
C7K' C1K' C2K' C3K' 170.6(14)
C1K' C2K' C3K' C4K' -0.0
C2K' C3K' C4K' C5K' 0.0
C2K' C3K' C4K' C8K' 172.6(16)
C3K' C4K' C5K' C6K' -0.0
C8K' C4K' C5K' C6K' -172.6(16)
C4K' C5K' C6K' C1K' 0.0
C4K' C5K' C6K' C18" 144.9(8)
C2K' C1K' C6K' C5K' -0.0
C7K' C1K' C6K' C5K' -171.0(13)
C2K' C1K' C6K' C18" -138.3(9)
C7K' C1K' C6K' C18" 50.7(13)
C17" C18" C6K' C5K' 9.7(9)
C19" C18" C6K' C5K' -165.6(4)
C17" C18" C6K' C1K' 153.1(6)
C19" C18" C6K' C1K' -22.2(7)
C6SD C1SD C2SD C3SD 3.2(8)
C7SD C1SD C2SD C3SD 177.1(5)
C1SD C2SD C3SD C4SD -4.6(8)
C2SD C3SD C4SD C5SD 2.8(8)
C2SD C3SD C4SD C8SD -177.3(5)
C3SD C4SD C5SD C6SD 0.2(7)
C8SD C4SD C5SD C6SD -179.7(4)
C2SD C1SD C6SD C5SD -0.3(8)
C7SD C1SD C6SD C5SD -174.2(5)
C4SD C5SD C6SD C1SD -1.5(7)
C6SO C1SO C2SO C3SO 9(4)
C7SO C1SO C2SO C3SO 172(2)
C1SO C2SO C3SO C4SO -12(4)
C2SO C3SO C4SO C5SO 11(4)
C2SO C3SO C4SO C8SO -174(2)
C3SO C4SO C5SO C6SO -7(3)
C8SO C4SO C5SO C6SO 177(2)
C2SO C1SO C6SO C5SO -7(4)
C7SO C1SO C6SO C5SO -172(2)
C4SO C5SO C6SO C1SO 6(4)
C6SB C1SB C2SB C3SB 0.6(6)
C7SB C1SB C2SB C3SB -179.7(3)
C6SA C1SA C2SA C3SA -0.1(6)
C7SA C1SA C2SA C3SA 179.7(4)
C1SB C2SB C3SB C4SB 0.3(6)
C1SA C2SA C3SA C4SA -2.9(6)
C2SB C3SB C4SB C5SB -0.5(6)
C2SB C3SB C4SB C8SB 178.8(4)
C2SA C3SA C4SA C5SA 3.4(6)
C2SA C3SA C4SA C8SA -175.9(4)
C3SB C4SB C5SB C6SB -0.4(8)
C8SB C4SB C5SB C6SB -179.7(5)
C3SA C4SA C5SA C6SA -1.0(5)
C8SA C4SA C5SA C6SA 178.3(3)
C4SB C5SB C6SB C1SB 1.4(9)
C2SB C1SB C6SB C5SB -1.5(7)
C7SB C1SB C6SB C5SB 178.9(5)
C4SA C5SA C6SA C1SA -2.1(5)
C2SA C1SA C6SA C5SA 2.6(5)
C7SA C1SA C6SA C5SA -177.3(4)
C6SC C1SC C2SC C3SC -0.1(5)
C7SC C1SC C2SC C3SC 179.3(3)
C1SC C2SC C3SC C4SC -0.4(5)
C2SC C3SC C4SC C5SC 0.2(5)
C2SC C3SC C4SC C8SC -179.8(3)
C3SC C4SC C5SC C6SC 0.4(6)
C8SC C4SC C5SC C6SC -179.6(4)
C4SC C5SC C6SC C1SC -0.9(6)
C2SC C1SC C6SC C5SC 0.7(6)
C7SC C1SC C6SC C5SC -178.7(4)
C6SE C1SE C2SE C3SE 0.0
C7SE C1SE C2SE C3SE -177.9(5)
C1SE C2SE C3SE C4SE -0.0
C2SE C3SE C4SE C5SE 0.0
C2SE C3SE C4SE C8SE 177.3(8)
C3SE C4SE C5SE C6SE 0.0
C8SE C4SE C5SE C6SE -177.4(7)
C4SE C5SE C6SE C1SE -0.0
C2SE C1SE C6SE C5SE 0.0
C7SE C1SE C6SE C5SE 177.6(6)
C6SX C1SX C2SX C3SX -0.0
C7SX C1SX C2SX C3SX -178.3(7)
C1SX C2SX C3SX C4SX 0.0
C2SX C3SX C4SX C5SX -0.0
C2SX C3SX C4SX C8SX 178.6(9)
C3SX C4SX C5SX C6SX 0.0
C8SX C4SX C5SX C6SX -178.5(10)
C4SX C5SX C6SX C1SX -0.0
C2SX C1SX C6SX C5SX 0.0
C7SX C1SX C6SX C5SX 178.4(6)
C6SH C1SH C2SH C3SH 0.0
C7SH C1SH C2SH C3SH 178.9(6)
C1SH C2SH C3SH C4SH -0.0
C2SH C3SH C4SH C5SH -0.0
C2SH C3SH C4SH C8SH 179.1(7)
C3SH C4SH C5SH C6SH 0.0
C8SH C4SH C5SH C6SH -179.2(6)
C4SH C5SH C6SH C1SH -0.0
C2SH C1SH C6SH C5SH -0.0
C7SH C1SH C6SH C5SH -178.9(6)
C6H' C1H' C2H' C3H' -0.0
C7H' C1H' C2H' C3H' 177.3(10)
C1H' C2H' C3H' C4H' 0.0
C2H' C3H' C4H' C5H' -0.0
C2H' C3H' C4H' C8H' 169.1(11)
C3H' C4H' C5H' C6H' 0.0
C8H' C4H' C5H' C6H' -169.0(11)
C4H' C5H' C6H' C1H' -0.0
C2H' C1H' C6H' C5H' 0.0
C7H' C1H' C6H' C5H' -177.2(11)
C6H" C1H" C2H" C3H" -13.9(19)
C7H" C1H" C2H" C3H" 177.7(12)
C1H" C2H" C3H" C4H" 3(2)
C2H" C3H" C4H" C5H" 13(2)
C2H" C3H" C4H" C8H" 174.5(12)
C3H" C4H" C5H" C6H" -16(2)
C8H" C4H" C5H" C6H" -177.6(14)
C4H" C5H" C6H" C1H" 5(2)
C2H" C1H" C6H" C5H" 10(2)
C7H" C1H" C6H" C5H" 177.5(14)
